data_4337936
loop_
_publ_author_name
'Uehara, Kazuhiro'
'Miyachi, Takuya'
'Nakajima, Takahito'
'Mizuno, Noritaka'

_publ_section_title
;
 Effects of Heteroatoms on Electronic States of Divanadium-Substituted
 \g-Keggin-type Polyoxometalates.
;
_journal_issue 7
_journal_name_full 'Inorganic chemistry'
_journal_page_first 3907
_journal_paper_doi 10.1021/ic5005209
_journal_volume 53
_journal_year 2014
_chemical_absolute_configuration unk
_chemical_formula_moiety 'C65 N4 O40 Si1 V2 W10'
_chemical_formula_sum 'C65 H0 N4 O40 Si V2 W10'
_chemical_formula_weight 3445.16
_space_group_IT_number 19
_symmetry_cell_setting orthorhombic
_symmetry_space_group_name_Hall 'P 2ac 2ab'
_symmetry_space_group_name_H-M 'P 21 21 21'
_audit_creation_date 2013-05-08T15:57:07-00:00
_audit_creation_method 'WinGX routine CIF_UPDATE'
_cell_angle_alpha 90
_cell_angle_beta 90
_cell_angle_gamma 90
_cell_formula_units_Z 4
_cell_length_a 24.0164(3)
_cell_length_b 30.9323(5)
_cell_length_c 14.7456(2)
_cell_measurement_reflns_used 0
_cell_measurement_temperature 123(2)
_cell_measurement_theta_max 0
_cell_measurement_theta_min 0
_cell_volume 10954.2(3)
_computing_molecular_graphics 'Ortep-3 for Windows (Farrugia, 1997)'
_computing_publication_material 'WinGX publication routines (Farrugia, 1999)'
_computing_structure_refinement 'SHELXL-97 (Sheldrick, 1997)'
_computing_structure_solution 'SHELXS-86 (Sheldrick, 1986)'
_diffrn_ambient_temperature 123
_diffrn_measured_fraction_theta_full 0.993
_diffrn_measured_fraction_theta_max 0.993
_diffrn_radiation_probe x-ray
_diffrn_radiation_type MoK\a
_diffrn_radiation_wavelength 0.71069
_diffrn_reflns_av_R_equivalents 0
_diffrn_reflns_limit_h_max 33
_diffrn_reflns_limit_h_min 0
_diffrn_reflns_limit_k_max 42
_diffrn_reflns_limit_k_min 0
_diffrn_reflns_limit_l_max 20
_diffrn_reflns_limit_l_min 0
_diffrn_reflns_number 16125
_diffrn_reflns_theta_full 29.38
_diffrn_reflns_theta_max 29.38
_diffrn_reflns_theta_min 2.09
_exptl_absorpt_coefficient_mu 10.693
_exptl_absorpt_correction_type none
_exptl_crystal_colour brown
_exptl_crystal_density_diffrn 2.089
_exptl_crystal_density_method 'not measured'
_exptl_crystal_description prism
_exptl_crystal_F_000 6152
_exptl_crystal_size_max 0.1
_exptl_crystal_size_mid 0.1
_exptl_crystal_size_min 0.1
_platon_squeeze_details
;
;
_refine_diff_density_max 2.843
_refine_diff_density_min -2.185
_refine_ls_abs_structure_details 'Flack H D (1983), Acta Cryst. A39, 876-881'
_refine_ls_abs_structure_Flack 0.37(3)
_refine_ls_extinction_method none
_refine_ls_goodness_of_fit_ref 1.079
_refine_ls_hydrogen_treatment noref
_refine_ls_matrix_type full
_refine_ls_number_parameters 314
_refine_ls_number_reflns 16125
_refine_ls_number_restraints 21
_refine_ls_restrained_S_all 1.078
_refine_ls_R_factor_gt 0.0813
_refine_ls_shift/su_max 0
_refine_ls_structure_factor_coef Fsqd
_refine_ls_weighting_details 'calc w=1/[\s^2^(Fo^2^)+(0.0682P)^2^+244.9303P] where P=(Fo^2^+2Fc^2^)/3'
_refine_ls_weighting_scheme calc
_refine_ls_wR_factor_ref 0.2053
_reflns_number_gt 12404
_reflns_number_total 16125
_reflns_threshold_expression >2sigma(I)
_cod_data_source_file ic5005209_si_001.cif
_cod_data_source_block 2SiMe
_cod_depositor_comments 'Adding full bibliography for 4337933--4337938.cif.'
_cod_database_code 4337936

loop_
_symmetry_equiv_pos_as_xyz
'x, y, z'
'x+1/2, -y+1/2, -z'
'-x, y+1/2, -z+1/2'
'-x+1/2, -y, z+1/2'

loop_
_atom_site_label
_atom_site_type_symbol
_atom_site_fract_x
_atom_site_fract_y
_atom_site_fract_z
_atom_site_U_iso_or_equiv
_atom_site_adp_type
_atom_site_occupancy
_atom_site_calc_flag
_atom_site_refinement_flags
C1A C 0.401(2) 0.2990(17) 0.352(4) 0.070(10) Uiso 0.56(3) d P
C1B C 0.546(3) 0.300(2) 0.118(5) 0.070(10) Uiso 0.44(3) d P
N101 N 0.1755 0.2078 0.3877 0.1 Uiso 0.54 d P
N151 N 0.1652 0.19 0.3775 0.1 Uiso 0.46 d P
C101 C 0.206 0.1591 0.3691 0.1 Uiso 0.54 d P
C102 C 0.1715 0.1166 0.3163 0.1 Uiso 0.54 d P
C103 C 0.2129 0.1029 0.2418 0.1 Uiso 0.54 d P
C104 C 0.1814 0.0461 0.2509 0.1 Uiso 0.54 d P
C151 C 0.2065 0.1732 0.3121 0.1 Uiso 0.46 d P
C152 C 0.1642 0.1351 0.327 0.1 Uiso 0.46 d P
C153 C 0.2088 0.0856 0.29 0.1 Uiso 0.46 d P
C154 C 0.2058 0.0831 0.2101 0.1 Uiso 0.46 d P
C105 C 0.1487 0.1819 0.4572 0.095 Uiso 0.47 d P
C106 C 0.1663 0.1846 0.5217 0.095 Uiso 0.47 d P
C107 C 0.1696 0.1464 0.6315 0.095 Uiso 0.47 d P
C108 C 0.1861 0.1255 0.6911 0.095 Uiso 0.47 d P
C155 C 0.171 0.1982 0.4302 0.095 Uiso 0.53 d P
C156 C 0.1997 0.1582 0.4927 0.095 Uiso 0.53 d P
C157 C 0.1982 0.1624 0.5537 0.095 Uiso 0.53 d P
C158 C 0.203 0.1611 0.6803 0.095 Uiso 0.53 d P
C109 C 0.1314 0.2327 0.3554 0.139 Uiso 0.44 d P
C110 C 0.158 0.2645 0.2765 0.139 Uiso 0.44 d PD
C111 C 0.0827 0.2633 0.23 0.139 Uiso 0.44 d PD
C112 C 0.0734 0.2919 0.2124 0.139 Uiso 0.44 d P
C159 C 0.1176 0.2132 0.3262 0.139 Uiso 0.56 d P
C160 C 0.1446 0.2252 0.221 0.139 Uiso 0.56 d PD
C161 C 0.0675 0.2356 0.1896 0.139 Uiso 0.56 d PD
C162 C 0.0763 0.2068 0.1285 0.139 Uiso 0.56 d P
C113 C 0.2247 0.2311 0.4184 0.147 Uiso 0.49 d P
C114 C 0.2413 0.2958 0.3981 0.147 Uiso 0.49 d P
C115 C 0.2712 0.308 0.4831 0.147 Uiso 0.49 d PD
C116 C 0.2319 0.3619 0.4636 0.147 Uiso 0.49 d PD
C163 C 0.224 0.2382 0.388 0.147 Uiso 0.51 d P
C164 C 0.2339 0.2737 0.445 0.147 Uiso 0.51 d P
C165 C 0.228 0.302 0.4947 0.147 Uiso 0.51 d PD
C166 C 0.2379 0.3488 0.5805 0.147 Uiso 0.51 d PD
N201 N 0.4668 0.4562 0.2411 0.14 Uiso 0.28 d P
N251 N 0.4774 0.4559 0.226 0.14 Uiso 0.72 d P
C201 C 0.5282 0.4261 0.262 0.14 Uiso 0.28 d P
C202 C 0.5568 0.4471 0.1713 0.14 Uiso 0.28 d P
C203 C 0.6116 0.4176 0.1522 0.14 Uiso 0.28 d P
C204 C 0.6287 0.4463 0.081 0.14 Uiso 0.28 d P
C251 C 0.5091 0.4201 0.1748 0.14 Uiso 0.72 d P
C252 C 0.5499 0.4565 0.1032 0.14 Uiso 0.72 d P
C253 C 0.5627 0.4262 0.0883 0.14 Uiso 0.72 d P
C254 C 0.6275 0.414 0.041 0.14 Uiso 0.72 d P
C205 C 0.4372 0.4207 0.2957 0.138 Uiso 0.52 d P
C206 C 0.4128 0.4466 0.3579 0.138 Uiso 0.52 d P
C207 C 0.3734 0.4149 0.4181 0.138 Uiso 0.52 d P
C208 C 0.3191 0.3737 0.4623 0.138 Uiso 0.52 d P
C255 C 0.4408 0.4276 0.2618 0.138 Uiso 0.48 d P
C256 C 0.3869 0.4598 0.3199 0.138 Uiso 0.48 d P
C257 C 0.3515 0.4286 0.3428 0.138 Uiso 0.48 d P
C258 C 0.2996 0.4091 0.3794 0.138 Uiso 0.48 d P
C209 C 0.4381 0.4876 0.1984 0.1 Uiso 0.51 d P
C210 C 0.4092 0.4719 0.1332 0.1 Uiso 0.51 d P
C211 C 0.3803 0.4946 0.0673 0.1 Uiso 0.51 d P
C212 C 0.3647 0.5516 0.0879 0.1 Uiso 0.51 d P
C259 C 0.4725 0.4852 0.1439 0.1 Uiso 0.49 d P
C260 C 0.4065 0.4635 0.0782 0.1 Uiso 0.49 d P
C261 C 0.384 0.5104 0.0304 0.1 Uiso 0.49 d P
C262 C 0.3367 0.4815 -0.0027 0.1 Uiso 0.49 d P
C213 C 0.5047 0.4825 0.3202 0.081 Uiso 0.43 d P
C214 C 0.5441 0.4515 0.3662 0.081 Uiso 0.43 d PD
C215 C 0.5522 0.49 0.4404 0.081 Uiso 0.43 d PD
C216 C 0.6079 0.4588 0.4926 0.081 Uiso 0.43 d P
C263 C 0.5113 0.4788 0.2824 0.081 Uiso 0.57 d P
C264 C 0.5785 0.4749 0.3043 0.081 Uiso 0.57 d PD
C265 C 0.5937 0.4792 0.4117 0.081 Uiso 0.57 d PD
C266 C 0.6573 0.4745 0.4174 0.081 Uiso 0.57 d P
C301 C 0.4703 0.1092 -0.2349 0.133 Uiso 0.48 d P
C302 C 0.5226 0.1069 -0.3053 0.133 Uiso 0.48 d P
C303 C 0.5654 0.1594 -0.371 0.133 Uiso 0.48 d P
C304 C 0.5843 0.161 -0.2424 0.133 Uiso 0.48 d P
C351 C 0.4576 0.1298 -0.2321 0.133 Uiso 0.52 d P
C352 C 0.5045 0.1302 -0.3006 0.133 Uiso 0.52 d P
C353 C 0.5605 0.1387 -0.2648 0.133 Uiso 0.52 d P
C354 C 0.5966 0.1085 -0.3027 0.133 Uiso 0.52 d P
N301 N 0.4054 0.1375 -0.2816 0.128 Uiso 0.5 d P
N351 N 0.4106 0.1163 -0.2677 0.128 Uiso 0.5 d P
C305 C 0.4026 0.1677 -0.3379 0.128 Uiso 0.5 d P
C306 C 0.3511 0.2048 -0.2532 0.128 Uiso 0.5 d P
C307 C 0.388 0.2319 -0.3224 0.128 Uiso 0.5 d P
C308 C 0.4034 0.2731 -0.2964 0.128 Uiso 0.5 d P
C355 C 0.4112 0.1802 -0.2794 0.128 Uiso 0.5 d P
C356 C 0.4084 0.208 -0.3001 0.128 Uiso 0.5 d P
C357 C 0.3798 0.2519 -0.3576 0.128 Uiso 0.5 d P
C358 C 0.4137 0.2783 -0.3775 0.128 Uiso 0.5 d P
C309 C 0.4173 0.0669 -0.3359 0.141 Uiso 0.42 d PD
C310 C 0.3538 0.0508 -0.369 0.141 Uiso 0.42 d PD
C311 C 0.3551 0.0394 -0.4684 0.141 Uiso 0.42 d P
C312 C 0.2923 0.0246 -0.518 0.141 Uiso 0.42 d P
C359 C 0.4007 0.0862 -0.3319 0.141 Uiso 0.58 d PD
C360 C 0.3348 0.083 -0.3683 0.141 Uiso 0.58 d PD
C361 C 0.3171 0.0504 -0.4645 0.141 Uiso 0.58 d P
C362 C 0.2615 0.0426 -0.4725 0.141 Uiso 0.58 d P
C313 C 0.3624 0.1288 -0.1956 0.089 Uiso 0.61 d P
C314 C 0.3486 0.0966 -0.1385 0.089 Uiso 0.61 d P
C315 C 0.3128 0.1014 -0.0621 0.089 Uiso 0.61 d P
C316 C 0.2958 0.0723 -0.0295 0.089 Uiso 0.61 d P
C363 C 0.3812 0.0897 -0.1863 0.089 Uiso 0.39 d P
C364 C 0.3679 0.0723 -0.1426 0.089 Uiso 0.39 d P
C365 C 0.3333 0.065 -0.0365 0.089 Uiso 0.39 d P
C366 C 0.3078 0.065 0.0354 0.089 Uiso 0.39 d P
N401 N 0.7947 0.1679 0.0898 0.088 Uiso 0.75 d P
N451 N 0.7972 0.1964 0.0267 0.088 Uiso 0.25 d P
C401 C 0.7764 0.1594 0.1709 0.088 Uiso 0.75 d P
C402 C 0.7721 0.1061 0.1921 0.088 Uiso 0.75 d P
C403 C 0.7671 0.0909 0.2828 0.088 Uiso 0.75 d P
C404 C 0.7646 0.052 0.3244 0.088 Uiso 0.75 d P
C451 C 0.7766 0.1369 0.1729 0.088 Uiso 0.25 d P
C452 C 0.798 0.129 0.247 0.088 Uiso 0.25 d P
C453 C 0.757 0.1097 0.3237 0.088 Uiso 0.25 d P
C454 C 0.729 0.0845 0.4038 0.088 Uiso 0.25 d P
C405 C 0.8577 0.1506 0.0582 0.114 Uiso 0.65 d P
C406 C 0.9018 0.1532 0.1113 0.114 Uiso 0.65 d P
C407 C 0.9611 0.1418 0.0918 0.114 Uiso 0.65 d P
C408 C 1.0004 0.14 0.1484 0.114 Uiso 0.65 d P
C455 C 0.858 0.1871 0.0233 0.114 Uiso 0.35 d P
C456 C 0.8987 0.1749 0.1379 0.114 Uiso 0.35 d P
C457 C 0.9555 0.1444 0.1962 0.114 Uiso 0.35 d P
C458 C 1.0084 0.1627 0.1127 0.114 Uiso 0.35 d P
C409 C 0.7449 0.1501 0.0154 0.153 Uiso 0.69 d P
C410 C 0.768 0.1639 -0.0921 0.153 Uiso 0.69 d P
C411 C 0.7217 0.1297 -0.1382 0.153 Uiso 0.69 d P
C412 C 0.7359 0.1658 -0.2304 0.153 Uiso 0.69 d P
C459 C 0.7772 0.1518 0.005 0.153 Uiso 0.31 d P
C460 C 0.7765 0.1521 -0.0814 0.153 Uiso 0.31 d P
C461 C 0.7481 0.1487 -0.16 0.153 Uiso 0.31 d P
C462 C 0.7621 0.1281 -0.276 0.153 Uiso 0.31 d P
C413 C 0.7993 0.2133 0.0796 0.097 Uiso 0.63 d P
C414 C 0.7309 0.2349 0.0974 0.097 Uiso 0.63 d P
C415 C 0.755 0.2847 0.1055 0.097 Uiso 0.63 d P
C416 C 0.6917 0.3067 0.0677 0.097 Uiso 0.63 d P
C463 C 0.7891 0.2097 0.1046 0.097 Uiso 0.37 d P
C464 C 0.7578 0.2383 0.0774 0.097 Uiso 0.37 d P
C465 C 0.7318 0.2796 0.0728 0.097 Uiso 0.37 d P
C466 C 0.7631 0.31 0.0339 0.097 Uiso 0.37 d P
O101 O 0.5287(10) 0.3439(8) 0.3315(17) 0.090(7) Uiso 1 d .
O102 O 0.4119(11) 0.3409(8) 0.1541(18) 0.099(7) Uiso 1 d .
O103 O 0.5251(10) 0.2109(8) 0.5687(16) 0.090(6) Uiso 1 d .
O104 O 0.2684(8) 0.2060(7) 0.1700(15) 0.075(5) Uiso 1 d .
O105 O 0.4316(10) 0.2160(8) -0.1015(16) 0.087(6) Uiso 1 d .
O106 O 0.6816(8) 0.2205(6) 0.3032(13) 0.066(5) Uiso 1 d .
O107 O 0.3289(9) 0.1776(7) 0.4842(14) 0.073(5) Uiso 1 d .
O108 O 0.6306(9) 0.1943(6) -0.0198(14) 0.075(5) Uiso 1 d .
O109 O 0.5015(8) 0.0594(6) 0.4783(14) 0.067(5) Uiso 1 d .
O110 O 0.3368(9) 0.0521(7) 0.2152(16) 0.080(6) Uiso 1 d .
O111 O 0.4770(11) 0.0621(8) -0.0219(18) 0.098(7) Uiso 1 d .
O112 O 0.6389(8) 0.0653(6) 0.2401(14) 0.072(5) Uiso 1 d .
O113 O 0.4390(8) 0.2868(6) 0.2923(13) 0.062(4) Uiso 1 d .
O114 O 0.5047(7) 0.2899(5) 0.1810(11) 0.053(4) Uiso 1 d .
O115 O 0.5148(8) 0.2695(6) 0.4275(14) 0.069(5) Uiso 1 d .
O116 O 0.3537(9) 0.2644(7) 0.1766(15) 0.078(6) Uiso 1 d .
O117 O 0.4347(10) 0.2702(7) 0.0447(16) 0.086(6) Uiso 1 d .
O118 O 0.5918(8) 0.2731(6) 0.2964(13) 0.062(4) Uiso 1 d .
O119 O 0.4369(7) 0.2019(5) 0.4397(11) 0.050(4) Uiso 1 d .
O120 O 0.3530(8) 0.2017(6) 0.3022(13) 0.062(5) Uiso 1 d .
O121 O 0.3618(8) 0.2041(6) 0.0456(13) 0.068(5) Uiso 1 d .
O122 O 0.5168(7) 0.2138(5) 0.0355(11) 0.053(4) Uiso 1 d .
O123 O 0.6029(7) 0.2140(5) 0.1611(11) 0.052(4) Uiso 1 d .
O124 O 0.5954(8) 0.2115(7) 0.4170(14) 0.075(5) Uiso 1 d .
O125 O 0.5217(7) 0.1487(5) 0.4428(12) 0.055(4) Uiso 1 d .
O126 O 0.3534(7) 0.1430(5) 0.1751(12) 0.055(4) Uiso 1 d .
O127 O 0.4423(9) 0.1481(6) 0.0229(14) 0.070(5) Uiso 1 d .
O128 O 0.6120(7) 0.1526(5) 0.2888(12) 0.056(4) Uiso 1 d .
O129 O 0.4197(10) 0.1215(7) 0.4631(15) 0.081(6) Uiso 1 d .
O130 O 0.3422(8) 0.1190(6) 0.3430(13) 0.061(4) Uiso 1 d .
O131 O 0.5472(8) 0.1315(6) 0.0005(14) 0.067(5) Uiso 1 d .
O132 O 0.6245(7) 0.1332(5) 0.1176(12) 0.059(4) Uiso 1 d .
O133 O 0.4294(9) 0.0646(7) 0.3280(16) 0.082(6) Uiso 1 d .
O134 O 0.4367(9) 0.0863(7) 0.1441(14) 0.073(5) Uiso 1 d .
O135 O 0.5460(10) 0.0713(8) 0.1291(17) 0.087(6) Uiso 1 d .
O136 O 0.5375(7) 0.0893(6) 0.3089(13) 0.061(4) Uiso 1 d .
O137 O 0.5204(6) 0.2084(5) 0.2967(11) 0.049(3) Uiso 1 d .
O138 O 0.4403(8) 0.2062(6) 0.1681(13) 0.065(5) Uiso 1 d .
O139 O 0.4442(7) 0.1465(5) 0.2962(11) 0.051(4) Uiso 1 d .
O140 O 0.5208(6) 0.1487(5) 0.1691(11) 0.047(3) Uiso 1 d .
Si1 Si 0.4808(2) 0.17839(17) 0.2317(4) 0.0361(11) Uiso 1 d .
V101 V 0.5192(2) 0.29143(13) 0.3117(4) 0.0613(11) Uani 1 d .
V102 V 0.4250(2) 0.28943(15) 0.1663(4) 0.0660(12) Uani 1 d .
W103 W 0.51823(5) 0.20919(4) 0.45317(7) 0.0588(3) Uani 1 d .
W104 W 0.34275(5) 0.20377(4) 0.17526(9) 0.0641(3) Uani 1 d .
W105 W 0.43908(5) 0.21126(5) 0.01667(8) 0.0683(3) Uani 1 d .
W106 W 0.61430(4) 0.21387(3) 0.29251(8) 0.0562(2) Uani 1 d .
W107 W 0.37872(5) 0.16782(4) 0.40304(8) 0.0615(3) Uani 1 d .
W108 W 0.58305(5) 0.17955(4) 0.06091(7) 0.0592(3) Uani 1 d .
W109 W 0.48262(5) 0.09711(3) 0.40018(8) 0.0582(3) Uani 1 d .
W110 W 0.38233(5) 0.09324(3) 0.24211(9) 0.0636(3) Uani 1 d .
W111 W 0.48981(5) 0.10103(4) 0.05890(8) 0.0670(3) Uani 1 d .
W112 W 0.59050(5) 0.10275(3) 0.21660(8) 0.0566(3) Uani 1 d .

loop_
_atom_site_aniso_label
_atom_site_aniso_U_11
_atom_site_aniso_U_22
_atom_site_aniso_U_33
_atom_site_aniso_U_23
_atom_site_aniso_U_13
_atom_site_aniso_U_12
V101 0.065(2) 0.0353(18) 0.084(3) -0.003(2) -0.008(2) -0.0027(19)
V102 0.060(3) 0.052(2) 0.086(3) 0.017(2) -0.006(2) 0.003(2)
W103 0.0699(6) 0.0590(6) 0.0475(5) -0.0092(5) -0.0030(5) -0.0012(5)
W104 0.0491(5) 0.0704(7) 0.0728(7) 0.0076(6) -0.0011(5) -0.0009(5)
W105 0.0594(6) 0.0890(8) 0.0565(6) 0.0119(6) -0.0075(5) -0.0008(6)
W106 0.0540(5) 0.0559(5) 0.0587(6) -0.0006(5) -0.0074(5) -0.0088(5)
W107 0.0625(6) 0.0620(6) 0.0600(6) 0.0009(5) 0.0177(5) 0.0009(5)
W108 0.0557(6) 0.0737(7) 0.0482(5) 0.0051(5) 0.0066(5) -0.0021(5)
W109 0.0711(6) 0.0475(5) 0.0560(6) 0.0082(5) 0.0085(5) 0.0011(5)
W110 0.0643(6) 0.0525(5) 0.0741(7) -0.0022(5) 0.0049(6) -0.0149(5)
W111 0.0733(7) 0.0698(7) 0.0579(6) -0.0207(6) 0.0038(6) -0.0076(6)
W112 0.0623(6) 0.0494(5) 0.0583(6) 0.0001(5) 0.0079(5) 0.0082(5)

loop_
_atom_type_symbol
_atom_type_description
_atom_type_scat_dispersion_real
_atom_type_scat_dispersion_imag
_atom_type_scat_source
C C 0.0033 0.0016 'International Tables Vol C Tables 4.2.6.8 and 6.1.1.4'
H H 0 0 'International Tables Vol C Tables 4.2.6.8 and 6.1.1.4'
N N 0.0061 0.0033 'International Tables Vol C Tables 4.2.6.8 and 6.1.1.4'
O O 0.0106 0.006 'International Tables Vol C Tables 4.2.6.8 and 6.1.1.4'
Si Si 0.0817 0.0704 'International Tables Vol C Tables 4.2.6.8 and 6.1.1.4'
V V 0.3005 0.5294 'International Tables Vol C Tables 4.2.6.8 and 6.1.1.4'
W W -0.849 6.8722 'International Tables Vol C Tables 4.2.6.8 and 6.1.1.4'

loop_
_geom_angle_atom_site_label_1
_geom_angle_atom_site_label_2
_geom_angle_atom_site_label_3
_geom_angle
_geom_angle_site_symmetry_1
_geom_angle_site_symmetry_3
N151 N101 C155 77.3 . .
N151 N101 C109 96 . .
C155 N101 C109 114.9 . .
N151 N101 C105 60.4 . .
C155 N101 C105 21.1 . .
C109 N101 C105 102.1 . .
N151 N101 C113 146.7 . .
C155 N101 C113 93.3 . .
C109 N101 C113 116.7 . .
C105 N101 C113 114.4 . .
N151 N101 C163 149.9 . .
C155 N101 C163 112.5 . .
C109 N101 C163 104.3 . .
C105 N101 C163 133.6 . .
C113 N101 C163 19.4 . .
N151 N101 C159 68 . .
C155 N101 C159 113.5 . .
C109 N101 C159 29.1 . .
C105 N101 C159 94 . .
C113 N101 C159 142.8 . .
C163 N101 C159 126.1 . .
N151 N101 C101 49.2 . .
C155 N101 C101 80.5 . .
C109 N101 C101 139.8 . .
C105 N101 C101 79.3 . .
C113 N101 C101 98 . .
C163 N101 C101 102.7 . .
C159 N101 C101 111.1 . .
N151 N101 C151 57.5 . .
C155 N101 C151 112.5 . .
C109 N101 C151 116.9 . .
C105 N101 C151 107.8 . .
C113 N101 C151 99.2 . .
C163 N101 C151 93.2 . .
C159 N101 C151 94 . .
C101 N101 C151 32.2 . .
N101 N151 C155 55.6 . .
N101 N151 C105 94.3 . .
C155 N151 C105 40.7 . .
N101 N151 C101 110.7 . .
C155 N151 C101 100.2 . .
C105 N151 C101 99.7 . .
N101 N151 C151 101.7 . .
C155 N151 C151 127.3 . .
C105 N151 C151 138.3 . .
C101 N151 C151 38.6 . .
N101 N151 C159 90.1 . .
C155 N151 C159 116.2 . .
C105 N151 C159 108.4 . .
C101 N151 C159 143.6 . .
C151 N151 C159 109.8 . .
N101 N151 C109 61 . .
C155 N151 C109 91.3 . .
C105 N151 C109 101.3 . .
C101 N151 C109 157.9 . .
C151 N151 C109 120.2 . .
C159 N151 C109 30.1 . .
N101 N151 C152 155.9 . .
C155 N151 C152 131.2 . .
C105 N151 C152 100.9 . .
C101 N151 C152 48.4 . .
C151 N151 C152 54.8 . .
C159 N151 C152 102.6 . .
C109 N151 C152 132.5 . .
C151 C101 N151 76.7 . .
C151 C101 C152 81.8 . .
N151 C101 C152 84 . .
C151 C101 N101 75 . .
N151 C101 N101 20.1 . .
C152 C101 N101 103.5 . .
C151 C101 C155 98.5 . .
N151 C101 C155 28.2 . .
C152 C101 C155 104.8 . .
N101 C101 C155 23.7 . .
C151 C101 C102 87.4 . .
N151 C101 C102 103 . .
C152 C101 C102 19 . .
N101 C101 C102 122.5 . .
C155 C101 C102 122.1 . .
C151 C101 C156 153.3 . .
N151 C101 C156 82.1 . .
C152 C101 C156 112 . .
N101 C101 C156 79.5 . .
C155 C101 C156 56.7 . .
C102 C101 C156 113.2 . .
C151 C101 C105 114.8 . .
N151 C101 C105 38.2 . .
C152 C101 C105 89 . .
N101 C101 C105 45 . .
C155 C101 C105 24.2 . .
C102 C101 C105 103.2 . .
C156 C101 C105 46.2 . .
C152 C102 C153 154.7 . .
C152 C102 C103 128.2 . .
C153 C102 C103 35.2 . .
C152 C102 C101 47.1 . .
C153 C102 C101 110.1 . .
C103 C102 C101 102.7 . .
C152 C102 C151 45.3 . .
C153 C102 C151 109.8 . .
C103 C102 C151 86.9 . .
C101 C102 C151 29.1 . .
C154 C103 C153 89 . .
C154 C103 C102 119.8 . .
C153 C103 C102 61.9 . .
C154 C103 C104 41 . .
C153 C103 C104 49.8 . .
C102 C103 C104 87 . .
C154 C103 C152 129.7 . .
C153 C103 C152 74.6 . .
C102 C103 C152 14.2 . .
C104 C103 C152 100.6 . .
C154 C104 C153 47.6 . .
C154 C104 C103 21.4 . .
C153 C104 C103 27 . .
C101 C151 N151 64.8 . .
C101 C151 C152 61.5 . .
N151 C151 C152 74.8 . .
C101 C151 N101 72.8 . .
N151 C151 N101 20.8 . .
C152 C151 N101 95.5 . .
C101 C151 C102 63.4 . .
N151 C151 C102 90.3 . .
C152 C151 C102 16.3 . .
N101 C151 C102 110.7 . .
C102 C152 C101 113.8 . .
C102 C152 C151 118.4 . .
C101 C152 C151 36.7 . .
C102 C152 N151 161.1 . .
C101 C152 N151 47.5 . .
C151 C152 N151 50.3 . .
C102 C152 C153 17.5 . .
C101 C152 C153 98.5 . .
C151 C152 C153 101.2 . .
N151 C152 C153 145.7 . .
C102 C152 C103 37.6 . .
C101 C152 C103 97.2 . .
C151 C152 C103 84.7 . .
N151 C152 C103 135 . .
C153 C152 C103 26.3 . .
C103 C153 C154 41.9 . .
C103 C153 C102 83 . .
C154 C153 C102 106.8 . .
C103 C153 C104 103.2 . .
C154 C153 C104 62.4 . .
C102 C153 C104 113 . .
C103 C153 C152 79.2 . .
C154 C153 C152 107.4 . .
C102 C153 C152 7.8 . .
C104 C153 C152 120.4 . .
C103 C154 C153 49.1 . .
C103 C154 C104 117.7 . .
C153 C154 C104 70 . .
C155 C105 C106 97.4 . .
C155 C105 N151 40.4 . .
C106 C105 N151 134.8 . .
C155 C105 N101 17.7 . .
C106 C105 N101 114.9 . .
N151 C105 N101 25.3 . .
C155 C105 C156 86.6 . .
C106 C105 C156 53.1 . .
N151 C105 C156 99.5 . .
N101 C105 C156 98.8 . .
C155 C105 C157 98.3 . .
C106 C105 C157 27.5 . .
N151 C105 C157 123.3 . .
N101 C105 C157 114.6 . .
C156 C105 C157 26.9 . .
C155 C105 C101 57.9 . .
C106 C105 C101 109.8 . .
N151 C105 C101 42.1 . .
N101 C105 C101 55.7 . .
C156 C105 C101 60.3 . .
C157 C105 C101 86.9 . .
C105 C106 C157 127.3 . .
C105 C106 C156 83.9 . .
C157 C106 C156 45.3 . .
C105 C106 C155 35.8 . .
C157 C106 C155 121.5 . .
C156 C106 C155 79.3 . .
C105 C106 C107 134.8 . .
C157 C106 C107 43.9 . .
C156 C106 C107 82.1 . .
C155 C106 C107 160 . .
C108 C107 C158 61 . .
C108 C107 C157 129.6 . .
C158 C107 C157 91.6 . .
C108 C107 C106 162.2 . .
C158 C107 C106 107.1 . .
C157 C107 C106 33.4 . .
C107 C108 C158 59.8 . .
N101 C155 N151 47.1 . .
N101 C155 C105 141.2 . .
N151 C155 C105 98.9 . .
N101 C155 C106 170.9 . .
N151 C155 C106 141.9 . .
C105 C155 C106 46.9 . .
N101 C155 C113 61.6 . .
N151 C155 C113 102.8 . .
C105 C155 C113 157.1 . .
C106 C155 C113 110.2 . .
N101 C155 C156 137.2 . .
N151 C155 C156 110.8 . .
C105 C155 C156 63.8 . .
C106 C155 C156 45.2 . .
C113 C155 C156 101 . .
N101 C155 C101 75.9 . .
N151 C155 C101 51.6 . .
C105 C155 C101 97.9 . .
C106 C155 C101 109.1 . .
C113 C155 C101 89.8 . .
C156 C155 C101 64.7 . .
N101 C155 C109 44.4 . .
N151 C155 C109 61.3 . .
C105 C155 C109 108.1 . .
C106 C155 C109 135.7 . .
C113 C155 C109 89 . .
C156 C155 C109 168.7 . .
C101 C155 C109 110.6 . .
N101 C155 C163 47.3 . .
N151 C155 C163 90.3 . .
C105 C155 C163 170.8 . .
C106 C155 C163 124.3 . .
C113 C155 C163 14.4 . .
C156 C155 C163 112.7 . .
C101 C155 C163 87.6 . .
C109 C155 C163 76.5 . .
C157 C156 C106 62.1 . .
C157 C156 C105 103.9 . .
C106 C156 C105 43.1 . .
C157 C156 C155 114.7 . .
C106 C156 C155 55.5 . .
C105 C156 C155 29.6 . .
C157 C156 C101 170.4 . .
C106 C156 C101 113.1 . .
C105 C156 C101 73.5 . .
C155 C156 C101 58.6 . .
C156 C157 C106 72.6 . .
C156 C157 C107 139.7 . .
C106 C157 C107 102.7 . .
C156 C157 C158 168.8 . .
C106 C157 C158 118.1 . .
C107 C157 C158 38.7 . .
C156 C157 C105 49.2 . .
C106 C157 C105 25.2 . .
C107 C157 C105 113.6 . .
C158 C157 C105 140.6 . .
C107 C158 C108 59.1 . .
C107 C158 C157 49.7 . .
C108 C158 C157 97.8 . .
C159 C109 N101 94.6 . .
C159 C109 N151 72.4 . .
N101 C109 N151 23 . .
C159 C109 C110 103.1 . .
N101 C109 C110 106 . .
N151 C109 C110 116.3 . .
C159 C109 C155 95.7 . .
N101 C109 C155 20.7 . .
N151 C109 C155 27.4 . .
C110 C109 C155 125.3 . .
C159 C109 C160 57.2 . .
N101 C109 C160 98.8 . .
N151 C109 C160 91.4 . .
C110 C109 C160 46.9 . .
C155 C109 C160 116.7 . .
C160 C110 C109 79.5 . .
C160 C110 C111 65.8 . .
C109 C110 C111 82.9 . .
C160 C110 C159 56.7 . .
C109 C110 C159 23.3 . .
C111 C110 C159 70.2 . .
C112 C111 C161 120 . .
C112 C111 C160 137.9 . .
C161 C111 C160 74.9 . .
C112 C111 C110 107.3 . .
C161 C111 C110 121 . .
C160 C111 C110 46.1 . .
C111 C112 C304 139.7 . 2_455
C111 C112 C161 32.5 . .
C304 C112 C161 172.1 2_455 .
C109 C159 N151 77.5 . .
C109 C159 N101 56.3 . .
N151 C159 N101 21.9 . .
C109 C159 C160 99.4 . .
N151 C159 C160 105.3 . .
N101 C159 C160 101.4 . .
C109 C159 C110 53.6 . .
N151 C159 C110 100.9 . .
N101 C159 C110 82.7 . .
C160 C159 C110 46.8 . .
C110 C160 C159 76.4 . .
C110 C160 C111 68.2 . .
C159 C160 C111 77.2 . .
C110 C160 C161 101.6 . .
C159 C160 C161 83.8 . .
C111 C160 C161 33.5 . .
C110 C160 C109 53.5 . .
C159 C160 C109 23.4 . .
C111 C160 C109 74.8 . .
C161 C160 C109 93.8 . .
C111 C161 C162 149.5 . .
C111 C161 C112 27.5 . .
C162 C161 C112 142.9 . .
C111 C161 C160 71.6 . .
C162 C161 C160 84 . .
C112 C161 C160 92.4 . .
C164 C113 N101 133.2 . .
C164 C113 C155 132.6 . .
N101 C113 C155 25.1 . .
C164 C114 C165 51.2 . .
C164 C114 C115 71 . .
C165 C114 C115 42.3 . .
C164 C114 C163 49.1 . .
C165 C114 C163 99 . .
C115 C114 C163 115 . .
C165 C115 C114 67.9 . .
C165 C115 C164 49.9 . .
C114 C115 C164 38.5 . .
C165 C115 C116 72.7 . .
C114 C115 C116 81.9 . .
C164 C115 C116 105.2 . .
C166 C116 C165 63.2 . .
C166 C116 C115 67.7 . .
C165 C116 C115 32.2 . .
C164 C163 N101 128.6 . .
C164 C163 C114 32.1 . .
N101 C163 C114 141.7 . .
C164 C163 C155 115.5 . .
N101 C163 C155 20.2 . .
C114 C163 C155 139.8 . .
C114 C164 C165 86.7 . .
C114 C164 C113 119.1 . .
C165 C164 C113 151.5 . .
C114 C164 C163 98.8 . .
C165 C164 C163 163 . .
C113 C164 C163 20.5 . .
C114 C164 C115 70.4 . .
C165 C164 C115 45.3 . .
C113 C164 C115 150.6 . .
C163 C164 C115 151.7 . .
C115 C165 C164 84.9 . .
C115 C165 C114 69.9 . .
C164 C165 C114 42 . .
C115 C165 C116 75.1 . .
C164 C165 C116 125.2 . .
C114 C165 C116 83.2 . .
C115 C165 C166 81.6 . .
C164 C165 C166 165.8 . .
C114 C165 C166 134.6 . .
C116 C165 C166 55 . .
C116 C166 C165 61.8 . .
C116 C166 C453 124.6 . 2_456
C165 C166 C453 170.9 . 2_456
C255 N201 C209 114.1 . .
C255 N201 C263 133.7 . .
C209 N201 C263 103.4 . .
C255 N201 C205 16 . .
C209 N201 C205 121.5 . .
C263 N201 C205 118.4 . .
C255 N201 C213 119.4 . .
C209 N201 C213 104.5 . .
C263 N201 C213 19.5 . .
C205 N201 C213 103.4 . .
C255 N201 C259 133.6 . .
C209 N201 C259 42.7 . .
C263 N201 C259 92.4 . .
C205 N201 C259 149.1 . .
C213 N201 C259 106.6 . .
C255 N201 C201 90.1 . .
C209 N201 C201 152.5 . .
C263 N201 C201 63.6 . .
C205 N201 C201 85.3 . .
C213 N201 C201 71.6 . .
C259 N201 C201 111 . .
C255 N201 C251 88.5 . .
C209 N201 C251 118.9 . .
C263 N201 C251 96.5 . .
C205 N201 C251 95.9 . .
C213 N201 C251 111.8 . .
C259 N201 C251 79.9 . .
C201 N201 C251 45.4 . .
C255 N251 C263 119.2 . .
C255 N251 C209 97.2 . .
C263 N251 C209 102.3 . .
C255 N251 C259 130.4 . .
C263 N251 C259 102.9 . .
C209 N251 C259 46.1 . .
C255 N251 C251 92.8 . .
C263 N251 C251 112.2 . .
C209 N251 C251 133.2 . .
C259 N251 C251 94.5 . .
C255 N251 C201 89.7 . .
C263 N251 C201 69.2 . .
C209 N251 C201 171.1 . .
C259 N251 C201 131.4 . .
C251 N251 C201 51.6 . .
C255 N251 C213 103.9 . .
C263 N251 C213 16.9 . .
C209 N251 C213 98.7 . .
C259 N251 C213 112.5 . .
C251 N251 C213 123 . .
C201 N251 C213 74 . .
C255 N251 C205 12.6 . .
C263 N251 C205 106.8 . .
C209 N251 C205 103 . .
C259 N251 C205 141.5 . .
C251 N251 C205 96.4 . .
C201 N251 C205 82.6 . .
C213 N251 C205 91.8 . .
C251 C201 N251 61.3 . .
C251 C201 C202 55.4 . .
N251 C201 C202 79.8 . .
C251 C201 C263 102.4 . .
N251 C201 C263 48.3 . .
C202 C201 C263 82.2 . .
C251 C201 C214 160.6 . .
N251 C201 C214 101.2 . .
C202 C201 C214 116.2 . .
C263 C201 C214 58.2 . .
C251 C201 N201 68.4 . .
N251 C201 N201 10.2 . .
C202 C201 N201 89.9 . .
C263 C201 N201 48 . .
C214 C201 N201 95.6 . .
C251 C201 C213 114.8 . .
N251 C201 C213 55.8 . .
C202 C201 C213 96.9 . .
C263 C201 C213 15.4 . .
C214 C201 C213 46.2 . .
N201 C201 C213 52.3 . .
C251 C201 C264 125.8 . .
N251 C201 C264 97.2 . .
C202 C201 C264 72.9 . .
C263 C201 C264 51.5 . .
C214 C201 C264 43.4 . .
N201 C201 C264 99.1 . .
C213 C201 C264 52.8 . .
C252 C202 C253 46.3 . .
C252 C202 C251 93.9 . .
C253 C202 C251 80.8 . .
C252 C202 C203 96.7 . .
C253 C202 C203 60.3 . .
C251 C202 C203 109.1 . .
C252 C202 C201 144.7 . .
C253 C202 C201 125.1 . .
C251 C202 C201 52.9 . .
C203 C202 C201 104.9 . .
C204 C203 C253 70.2 . .
C204 C203 C202 90.6 . .
C253 C203 C202 52.2 . .
C204 C203 C254 42.7 . .
C253 C203 C254 65.5 . .
C202 C203 C254 112.8 . .
C254 C204 C203 80.4 . .
C254 C204 C253 72.2 . .
C203 C204 C253 57.5 . .
C254 C204 C252 101.5 . .
C203 C204 C252 72.5 . .
C253 C204 C252 31.2 . .
C201 C251 C202 71.7 . .
C201 C251 N251 67.1 . .
C202 C251 N251 89.6 . .
C201 C251 N201 66.3 . .
C202 C251 N201 96.3 . .
N251 C251 N201 7.6 . .
C201 C251 C253 113.9 . .
C202 C251 C253 48.9 . .
N251 C251 C253 128.1 . .
N201 C251 C253 135.6 . .
C201 C251 C252 106.1 . .
C202 C251 C252 35.3 . .
N251 C251 C252 96 . .
N201 C251 C252 103.5 . .
C253 C251 C252 32.1 . .
C253 C252 C202 84.6 . .
C253 C252 C251 73.6 . .
C202 C252 C251 50.8 . .
C253 C252 C204 61.1 . .
C202 C252 C204 87.8 . .
C251 C252 C204 121.2 . .
C252 C253 C202 49.2 . .
C252 C253 C203 105.1 . .
C202 C253 C203 67.4 . .
C252 C253 C204 87.7 . .
C202 C253 C204 88.8 . .
C203 C253 C204 52.3 . .
C252 C253 C254 124 . .
C202 C253 C254 122.8 . .
C203 C253 C254 61.6 . .
C204 C253 C254 39.2 . .
C252 C253 C251 74.3 . .
C202 C253 C251 50.3 . .
C203 C253 C251 95.3 . .
C204 C253 C251 137.6 . .
C254 C253 C251 152.4 . .
C204 C254 C203 56.9 . .
C204 C254 C253 68.5 . .
C203 C254 C253 52.9 . .
C255 C205 C206 117 . .
C255 C205 N201 34.3 . .
C206 C205 N201 97.7 . .
C255 C205 C256 91.4 . .
C206 C205 C256 31.9 . .
N201 C205 C256 86.2 . .
C255 C205 N251 32.3 . .
C206 C205 N251 105.4 . .
N201 C205 N251 8.1 . .
C256 C205 N251 94.1 . .
C256 C206 C205 98.1 . .
C256 C206 C257 56.7 . .
C205 C206 C257 95.7 . .
C256 C206 C207 101.8 . .
C205 C206 C207 105.4 . .
C257 C206 C207 47.7 . .
C256 C206 C255 84.9 . .
C205 C206 C255 17.1 . .
C257 C206 C255 97.5 . .
C207 C206 C255 119 . .
C257 C207 C206 64.6 . .
C257 C207 C258 52.2 . .
C206 C207 C258 116.2 . .
C257 C207 C208 103.3 . .
C206 C207 C208 166.4 . .
C258 C207 C208 53.2 . .
C257 C207 C256 39.9 . .
C206 C207 C256 26.6 . .
C258 C207 C256 89.9 . .
C208 C207 C256 142.8 . .
C258 C208 C207 61.4 . .
C205 C255 N201 129.6 . .
C205 C255 N251 135.1 . .
N201 C255 N251 11.9 . .
C205 C255 C206 45.9 . .
N201 C255 C206 100.2 . .
N251 C255 C206 111.5 . .
C205 C255 C256 71.2 . .
N201 C255 C256 95.3 . .
N251 C255 C256 106.9 . .
C206 C255 C256 30.2 . .
C206 C256 C257 87.5 . .
C206 C256 C205 50 . .
C257 C256 C205 89.6 . .
C206 C256 C255 64.8 . .
C257 C256 C255 100.2 . .
C205 C256 C255 17.4 . .
C206 C256 C207 51.6 . .
C257 C256 C207 38.8 . .
C205 C256 C207 77.5 . .
C255 C256 C207 94.3 . .
C207 C257 C256 101.3 . .
C207 C257 C258 84.1 . .
C256 C257 C258 157.5 . .
C207 C257 C206 67.7 . .
C256 C257 C206 35.8 . .
C258 C257 C206 150.3 . .
C257 C258 C208 106.9 . .
C257 C258 C207 43.7 . .
C208 C258 C207 65.4 . .
C259 C209 C210 80.8 . .
C259 C209 N201 85 . .
C210 C209 N201 110.8 . .
C259 C209 N251 71.3 . .
C210 C209 N251 108.3 . .
N201 C209 N251 13.7 . .
C260 C210 C209 150.4 . .
C260 C210 C211 56.6 . .
C209 C210 C211 127.3 . .
C260 C210 C259 104.4 . .
C209 C210 C259 46.1 . .
C211 C210 C259 114.8 . .
C260 C210 C261 56.3 . .
C209 C210 C261 120.2 . .
C211 C210 C261 12.8 . .
C259 C210 C261 102.1 . .
C261 C211 C260 125.9 . .
C261 C211 C210 142.5 . .
C260 C211 C210 38 . .
C261 C211 C262 76.1 . .
C260 C211 C262 104.2 . .
C210 C211 C262 133.2 . .
C261 C211 C212 60.5 . .
C260 C211 C212 152.7 . .
C210 C211 C212 118.4 . .
C262 C211 C212 103.1 . .
C261 C212 C211 23.6 . .
C209 C259 N251 62.6 . .
C209 C259 C210 53.1 . .
N251 C259 C210 90 . .
C209 C259 N201 52.3 . .
N251 C259 N201 10.3 . .
C210 C259 N201 82.5 . .
C209 C259 C260 77.9 . .
N251 C259 C260 104.5 . .
C210 C259 C260 24.8 . .
N201 C259 C260 99.8 . .
C210 C260 C211 85.4 . .
C210 C260 C261 99 . .
C211 C260 C261 20.5 . .
C210 C260 C259 50.8 . .
C211 C260 C259 102.7 . .
C261 C260 C259 99.6 . .
C211 C261 C262 76 . .
C211 C261 C212 95.8 . .
C262 C261 C212 114.7 . .
C211 C261 C260 33.5 . .
C262 C261 C260 82.5 . .
C212 C261 C260 123.5 . .
C211 C261 C210 24.6 . .
C262 C261 C210 96.8 . .
C212 C261 C210 99.1 . .
C260 C261 C210 24.7 . .
C211 C262 C261 27.9 . .
C263 C213 C214 97.4 . .
C263 C213 N201 53.1 . .
C214 C213 N201 110 . .
C263 C213 N251 42.1 . .
C214 C213 N251 107 . .
N201 C213 N251 11.2 . .
C263 C213 C264 65.5 . .
C214 C213 C264 50.1 . .
N201 C213 C264 112.1 . .
N251 C213 C264 101.7 . .
C263 C213 C201 49.9 . .
C214 C213 C201 57.9 . .
N201 C213 C201 56.1 . .
N251 C213 C201 50.1 . .
C264 C213 C201 63.8 . .
C264 C214 C213 75.8 . .
C264 C214 C265 64.5 . .
C213 C214 C265 108.3 . .
C264 C214 C215 89.4 . .
C213 C214 C215 85 . .
C265 C214 C215 40.9 . .
C264 C214 C263 63.2 . .
C213 C214 C263 20.3 . .
C265 C214 C263 112.5 . .
C215 C214 C263 100.5 . .
C264 C214 C201 78.2 . .
C213 C214 C201 75.9 . .
C265 C214 C201 139.2 . .
C215 C214 C201 159.2 . .
C263 C214 C201 59 . .
C265 C215 C214 68.9 . .
C265 C215 C216 49.9 . .
C214 C215 C216 89.1 . .
C265 C216 C266 58.7 . .
C265 C216 C215 38.5 . .
C266 C216 C215 94.9 . .
C213 C263 N251 121 . .
C213 C263 N201 107.3 . .
N251 C263 N201 13.8 . .
C213 C263 C264 95.4 . .
N251 C263 C264 131.8 . .
N201 C263 C264 142 . .
C213 C263 C214 62.3 . .
N251 C263 C214 117.7 . .
N201 C263 C214 114.9 . .
C264 C263 C214 50.6 . .
C213 C263 C201 114.7 . .
N251 C263 C201 62.4 . .
N201 C263 C201 68.4 . .
C264 C263 C201 74.6 . .
C214 C263 C201 62.8 . .
C214 C264 C265 63.3 . .
C214 C264 C263 66.1 . .
C265 C264 C263 113.8 . .
C214 C264 C213 54.1 . .
C265 C264 C213 94.8 . .
C263 C264 C213 19 . .
C214 C264 C201 58.4 . .
C265 C264 C201 119.5 . .
C263 C264 C201 54 . .
C213 C264 C201 63.4 . .
C215 C265 C216 91.6 . .
C215 C265 C266 151.9 . .
C216 C265 C266 70.6 . .
C215 C265 C214 70.2 . .
C216 C265 C214 107.2 . .
C266 C265 C214 135 . .
C215 C265 C264 100.9 . .
C216 C265 C264 148.2 . .
C266 C265 C264 105.6 . .
C214 C265 C264 52.2 . .
C265 C266 C216 50.7 . .
C351 C301 C352 83 . .
C351 C301 N351 59 . .
C352 C301 N351 105.1 . .
C351 C301 C302 114.1 . .
C352 C301 C302 31.1 . .
N351 C301 C302 121.8 . .
C351 C301 N301 42.2 . .
C352 C301 N301 90.9 . .
N351 C301 N301 19.6 . .
C302 C301 N301 114.7 . .
C352 C302 C353 73.4 . .
C352 C302 C301 60.9 . .
C353 C302 C301 100.9 . .
C352 C302 C354 119.4 . .
C353 C302 C354 49.7 . .
C301 C302 C354 139 . .
C352 C302 C351 42.4 . .
C353 C302 C351 91.6 . .
C301 C302 C351 18.6 . .
C354 C302 C351 138.6 . .
C353 C303 C304 29.2 . .
C353 C303 C352 45.8 . .
C304 C303 C352 71.2 . .
C353 C303 C354 43 . .
C304 C303 C354 56.4 . .
C352 C303 C354 70.2 . .
C353 C304 C112 132.8 . 2
C353 C304 C354 45.9 . .
C112 C304 C354 168.3 2 .
C353 C304 C303 60.4 . .
C112 C304 C303 105.2 2 .
C354 C304 C303 63.5 . .
C301 C351 N351 93.5 . .
C301 C351 N301 119 . .
N351 C351 N301 28.4 . .
C301 C351 C352 69.4 . .
N351 C351 C352 112.1 . .
N301 C351 C352 107.5 . .
C301 C351 C302 47.3 . .
N351 C351 C302 109.8 . .
N301 C351 C302 116.7 . .
C352 C351 C302 22.1 . .
C301 C351 C355 154.7 . .
N351 C351 C355 68.7 . .
N301 C351 C355 40.6 . .
C352 C351 C355 99.9 . .
C302 C351 C355 120.4 . .
C302 C352 C301 88 . .
C302 C352 C353 73.2 . .
C301 C352 C353 111.4 . .
C302 C352 C351 115.5 . .
C301 C352 C351 27.6 . .
C353 C352 C351 116.3 . .
C302 C352 C303 88.1 . .
C301 C352 C303 167.3 . .
C353 C352 C303 55.8 . .
C351 C352 C303 153 . .
C304 C353 C354 104.6 . .
C304 C353 C302 175.2 . .
C354 C353 C302 76.8 . .
C304 C353 C352 143.3 . .
C354 C353 C352 107.8 . .
C302 C353 C352 33.4 . .
C304 C353 C303 90.3 . .
C354 C353 C303 80.8 . .
C302 C353 C303 85.4 . .
C352 C353 C303 78.4 . .
C353 C354 C302 53.5 . .
C353 C354 C304 29.4 . .
C302 C354 C304 82.8 . .
C353 C354 C303 56.2 . .
C302 C354 C303 68.8 . .
C304 C354 C303 60 . .
N351 N301 C305 155 . .
N351 N301 C355 155.2 . .
C305 N301 C355 44 . .
N351 N301 C351 63.3 . .
C305 N301 C351 119.8 . .
C355 N301 C351 93.4 . .
N351 N301 C313 74.4 . .
C305 N301 C313 126.5 . .
C355 N301 C313 102 . .
C351 N301 C313 97.1 . .
N351 N301 C359 44.4 . .
C305 N301 C359 113.1 . .
C355 N301 C359 156.4 . .
C351 N301 C359 96.8 . .
C313 N301 C359 97.8 . .
N351 N301 C301 47.3 . .
C305 N301 C301 128.7 . .
C355 N301 C301 111.1 . .
C351 N301 C301 18.8 . .
C313 N301 C301 99 . .
C359 N301 C301 78 . .
N301 N351 C351 88.3 . .
N301 N351 C359 114.3 . .
C351 N351 C359 130.6 . .
N301 N351 C301 113.1 . .
C351 N351 C301 27.5 . .
C359 N351 C301 106.7 . .
N301 N351 C313 81 . .
C351 N351 C313 106 . .
C359 N351 C313 120 . .
C301 N351 C313 119.8 . .
N301 N351 C363 128.4 . .
C351 N351 C363 103.9 . .
C359 N351 C363 95.3 . .
C301 N351 C363 95.8 . .
C313 N351 C363 47.3 . .
N301 N351 C309 129.5 . .
C351 N351 C309 114.1 . .
C359 N351 C309 19.3 . .
C301 N351 C309 88.4 . .
C313 N351 C309 128.4 . .
C363 N351 C309 91.2 . .
N301 N351 C305 16.1 . .
C351 N351 C305 92.2 . .
C359 N351 C305 100.3 . .
C301 N351 C305 112.7 . .
C313 N351 C305 94.9 . .
C363 N351 C305 141.6 . .
C309 N351 C305 113.9 . .
C355 C305 N301 72.3 . .
C355 C305 C356 41.7 . .
N301 C305 C356 113.8 . .
C355 C305 N351 80.1 . .
N301 C305 N351 8.9 . .
C356 C305 N351 121.8 . .
C355 C305 C307 63 . .
N301 C305 C307 131.7 . .
C356 C305 C307 23.5 . .
N351 C305 C307 140.5 . .
C356 C306 C307 35.1 . .
C356 C306 C355 32.7 . .
C307 C306 C355 67.1 . .
C357 C307 C356 157.2 . .
C357 C307 C308 63.3 . .
C356 C307 C308 119.1 . .
C357 C307 C306 131.4 . .
C356 C307 C306 69.7 . .
C308 C307 C306 117.2 . .
C357 C307 C358 35.7 . .
C356 C307 C358 128 . .
C308 C307 C358 44.1 . .
C306 C307 C358 157.1 . .
C357 C307 C355 161.9 . .
C356 C307 C355 13.4 . .
C308 C307 C355 129.5 . .
C306 C307 C355 58.7 . .
C358 C307 C355 140.8 . .
C357 C307 C305 134.4 . .
C356 C307 C305 35.4 . .
C308 C307 C305 152.6 . .
C306 C307 C305 69.6 . .
C358 C307 C305 133.3 . .
C355 C307 C305 28.5 . .
C358 C308 C357 57.2 . .
C358 C308 C307 84.5 . .
C357 C308 C307 36.5 . .
C358 C308 C356 95.3 . .
C357 C308 C356 59 . .
C307 C308 C356 24.2 . .
C356 C355 C305 93.5 . .
C356 C355 N301 156.6 . .
C305 C355 N301 63.8 . .
C356 C355 C306 65.6 . .
C305 C355 C306 101.6 . .
N301 C355 C306 111.5 . .
C356 C355 C307 13.9 . .
C305 C355 C307 88.5 . .
N301 C355 C307 146.9 . .
C306 C355 C307 54.2 . .
C356 C355 C351 150.9 . .
C305 C355 C351 96.7 . .
N301 C355 C351 46 . .
C306 C355 C351 137.6 . .
C307 C355 C351 164.7 . .
C355 C356 C307 152.8 . .
C355 C356 C305 44.8 . .
C307 C356 C305 121.1 . .
C355 C356 C306 81.7 . .
C307 C356 C306 75.2 . .
C305 C356 C306 91.9 . .
C355 C356 C357 157.6 . .
C307 C356 C357 10.7 . .
C305 C356 C357 118.1 . .
C306 C356 C357 85.2 . .
C355 C356 C308 158.9 . .
C307 C356 C308 36.7 . .
C305 C356 C308 155.7 . .
C306 C356 C308 89.9 . .
C357 C356 C308 38 . .
C307 C357 C358 120.1 . .
C307 C357 C308 80.3 . .
C358 C357 C308 60.6 . .
C307 C357 C356 12.2 . .
C358 C357 C356 112.6 . .
C308 C357 C356 83 . .
C357 C358 C308 62.2 . .
C357 C358 C307 24.1 . .
C308 C358 C307 51.3 . .
C359 C309 C310 76.5 . .
C359 C309 N351 38.4 . .
C310 C309 N351 109 . .
C360 C310 C311 103.3 . .
C360 C310 C361 78.1 . .
C311 C310 C361 35.5 . .
C360 C310 C359 71.5 . .
C311 C310 C359 117.3 . .
C361 C310 C359 130 . .
C360 C310 C309 96.2 . .
C311 C310 C309 109.4 . .
C361 C310 C309 137 . .
C359 C310 C309 24.9 . .
C361 C311 C310 80.9 . .
C361 C311 C312 45.9 . .
C310 C311 C312 116.9 . .
C362 C312 C361 68.4 . .
C362 C312 C311 100.7 . .
C361 C312 C311 33.5 . .
C309 C359 N351 122.3 . .
C309 C359 C310 78.6 . .
N351 C359 C310 143.5 . .
C309 C359 C360 116.5 . .
N351 C359 C360 115.6 . .
C310 C359 C360 38.3 . .
C309 C359 N301 138.5 . .
N351 C359 N301 21.2 . .
C310 C359 N301 141 . .
C360 C359 N301 104.5 . .
C310 C360 C359 70.2 . .
C310 C360 C361 65.2 . .
C359 C360 C361 120.8 . .
C311 C361 C312 100.6 . .
C311 C361 C362 148.3 . .
C312 C361 C362 51.4 . .
C311 C361 C310 63.7 . .
C312 C361 C310 141.3 . .
C362 C361 C310 126.5 . .
C311 C361 C360 91.2 . .
C312 C361 C360 163 . .
C362 C361 C360 113.5 . .
C310 C361 C360 36.7 . .
C312 C362 C361 60.2 . .
C363 C313 C314 47.9 . .
C363 C313 N351 66.3 . .
C314 C313 N351 114.2 . .
C363 C313 N301 90.9 . .
C314 C313 N301 138.8 . .
N351 C313 N301 24.6 . .
C363 C313 C364 23.8 . .
C314 C313 C364 24.2 . .
N351 C313 C364 90.1 . .
N301 C313 C364 114.6 . .
C364 C314 C363 53.5 . .
C364 C314 C313 117.2 . .
C363 C314 C313 63.8 . .
C364 C314 C315 117.3 . .
C363 C314 C315 168.2 . .
C313 C314 C315 124.5 . .
C364 C314 C365 73 . .
C363 C314 C365 125.4 . .
C313 C314 C365 163.4 . .
C315 C314 C365 44.4 . .
C316 C315 C365 45.3 . .
C316 C315 C314 119 . .
C365 C315 C314 84.8 . .
C316 C315 C366 29.3 . .
C365 C315 C366 41.9 . .
C314 C315 C366 126.6 . .
C316 C315 C364 97.9 . .
C365 C315 C364 61.7 . .
C314 C315 C364 23.2 . .
C366 C315 C364 103.5 . .
C365 C316 C366 77.2 . .
C365 C316 C315 78 . .
C366 C316 C315 119 . .
C364 C363 C314 52.3 . .
C364 C363 C313 120.6 . .
C314 C363 C313 68.3 . .
C364 C363 N351 173 . .
C314 C363 N351 134.7 . .
C313 C363 N351 66.3 . .
C314 C364 C363 74.2 . .
C314 C364 C365 78.7 . .
C363 C364 C365 150.5 . .
C314 C364 C313 38.6 . .
C363 C364 C313 35.6 . .
C365 C364 C313 116.1 . .
C314 C364 C315 39.5 . .
C363 C364 C315 113.2 . .
C365 C364 C315 39.3 . .
C313 C364 C315 77.7 . .
C316 C365 C366 54.7 . .
C316 C365 C315 56.7 . .
C366 C365 C315 93.6 . .
C316 C365 C364 121 . .
C366 C365 C364 172.4 . .
C315 C365 C364 79 . .
C316 C365 C314 99 . .
C366 C365 C314 144.3 . .
C315 C365 C314 50.8 . .
C364 C365 C314 28.2 . .
C316 C366 C365 48.1 . .
C316 C366 C315 31.6 . .
C365 C366 C315 44.5 . .
N451 N401 C401 145.2 . .
N451 N401 C463 56.7 . .
C401 N401 C463 90.7 . .
N451 N401 C459 67.3 . .
C401 N401 C459 130 . .
C463 N401 C459 117.6 . .
N451 N401 C413 40.4 . .
C401 N401 C413 108.9 . .
C463 N401 C413 18.7 . .
C459 N401 C413 106.3 . .
N451 N401 C451 166 . .
C401 N401 C451 24.8 . .
C463 N401 C451 115.5 . .
C459 N401 C451 112.4 . .
C413 N401 C451 133.6 . .
N451 N401 C405 88.6 . .
C401 N401 C405 119.8 . .
C463 N401 C405 116.9 . .
C459 N401 C405 84.8 . .
C413 N401 C405 102.6 . .
C451 N401 C405 105.4 . .
N451 N401 C409 77.8 . .
C401 N401 C409 106.7 . .
C463 N401 C409 110.5 . .
C459 N401 C409 27.2 . .
C413 N401 C409 107.7 . .
C451 N401 C409 96.2 . .
C405 N401 C409 110.5 . .
N451 N401 C455 51.3 . .
C401 N401 C455 143.7 . .
C463 N401 C455 81.9 . .
C459 N401 C455 83.8 . .
C413 N401 C455 64.8 . .
C451 N401 C455 142.3 . .
C405 N401 C455 40 . .
C409 N401 C455 109.1 . .
C413 N451 C463 18.6 . .
C413 N451 N401 77.5 . .
C463 N451 N401 63.1 . .
C413 N451 C455 94.7 . .
C463 N451 C455 104.4 . .
N401 N451 C455 86.4 . .
C413 N451 C459 135.1 . .
C463 N451 C459 117.1 . .
N401 N451 C459 60.4 . .
C455 N451 C459 97.5 . .
C413 N451 C464 43.2 . .
C463 N451 C464 43.9 . .
N401 N451 C464 99.9 . .
C455 N451 C464 132.7 . .
C459 N451 C464 126.5 . .
C413 N451 C409 121.6 . .
C463 N451 C409 103.2 . .
N401 N451 C409 61.2 . .
C455 N451 C409 119.8 . .
C459 N451 C409 23 . .
C464 N451 C409 103.6 . .
C451 C401 N401 103.8 . .
C451 C401 C452 50.4 . .
N401 C401 C452 132.4 . .
C451 C401 C402 9.2 . .
N401 C401 C402 113 . .
C452 C401 C402 45 . .
C451 C401 C463 148.8 . .
N401 C401 C463 45 . .
C452 C401 C463 146.1 . .
C402 C401 C463 158 . .
C451 C402 C452 65.7 . .
C451 C402 C403 126.2 . .
C452 C402 C403 67.5 . .
C451 C402 C401 6.4 . .
C452 C402 C401 62.1 . .
C403 C402 C401 120.3 . .
C451 C402 C453 104.3 . .
C452 C402 C453 54.6 . .
C403 C402 C453 23.1 . .
C401 C402 C453 98 . .
C453 C403 C404 105.3 . .
C453 C403 C402 117.2 . .
C404 C403 C402 136.4 . .
C453 C403 C452 81.9 . .
C404 C403 C452 152.5 . .
C402 C403 C452 50.5 . .
C453 C403 C454 47.6 . .
C404 C403 C454 59.3 . .
C402 C403 C454 154.6 . .
C452 C403 C454 128.2 . .
C403 C404 C454 79.3 . .
C403 C404 C453 27.9 . .
C454 C404 C453 52.2 . .
C401 C451 C402 164.3 . .
C401 C451 C452 103.8 . .
C402 C451 C452 66.7 . .
C401 C451 N401 51.4 . .
C402 C451 N401 144.2 . .
C452 C451 N401 132.7 . .
C451 C452 C402 47.6 . .
C451 C452 C403 105.3 . .
C402 C452 C403 62 . .
C451 C452 C401 25.8 . .
C402 C452 C401 73 . .
C403 C452 C401 124.7 . .
C451 C452 C453 116.2 . .
C402 C452 C453 86.6 . .
C403 C452 C453 32.3 . .
C401 C452 C453 121.8 . .
C403 C453 C454 108.2 . .
C403 C453 C452 65.8 . .
C454 C453 C452 167 . .
C403 C453 C404 46.7 . .
C454 C453 C404 62.9 . .
C452 C453 C404 108.1 . .
C403 C453 C166 177 . 2_556
C454 C453 C166 71.5 . 2_556
C452 C453 C166 113.8 . 2_556
C404 C453 C166 132.2 . 2_556
C403 C453 C402 39.8 . .
C454 C453 C402 142.3 . .
C452 C453 C402 38.8 . .
C404 C453 C402 86.1 . .
C166 C453 C402 141.7 2_556 .
C453 C454 C404 64.9 . .
C453 C454 C403 24.2 . .
C404 C454 C403 41.3 . .
C455 C405 C406 100.7 . .
C455 C405 N401 80.3 . .
C406 C405 N401 122.8 . .
C455 C405 C456 83.2 . .
C406 C405 C456 26 . .
N401 C405 C456 101 . .
C456 C406 C405 105.9 . .
C456 C406 C407 113 . .
C405 C406 C407 129.5 . .
C456 C406 C457 81.4 . .
C405 C406 C457 165.6 . .
C407 C406 C457 54.7 . .
C456 C406 C455 79.8 . .
C405 C406 C455 38.2 . .
C407 C406 C455 120.4 . .
C457 C406 C455 155.7 . .
C408 C407 C458 40.2 . .
C408 C407 C406 126.6 . .
C458 C407 C406 130.4 . .
C408 C407 C457 53.8 . .
C458 C407 C457 79.7 . .
C406 C407 C457 73.3 . .
C408 C407 C456 111.7 . .
C458 C407 C456 108.7 . .
C406 C407 C456 21.7 . .
C457 C407 C456 63.7 . .
C458 C408 C407 74.8 . .
C458 C408 C457 114.6 . .
C407 C408 C457 74.5 . .
C405 C455 N451 98.8 . .
C405 C455 C413 102.1 . .
N451 C455 C413 30.9 . .
C405 C455 N401 59.8 . .
N451 C455 N401 42.2 . .
C413 C455 N401 44.6 . .
C405 C455 C406 41.1 . .
N451 C455 C406 127 . .
C413 C455 C406 110.4 . .
N401 C455 C406 85.4 . .
C405 C455 C456 58.5 . .
N451 C455 C456 119.3 . .
C413 C455 C456 94.4 . .
N401 C455 C456 84 . .
C406 C455 C456 22.7 . .
C406 C456 C405 48.1 . .
C406 C456 C457 74.2 . .
C405 C456 C457 121.1 . .
C406 C456 C407 45.2 . .
C405 C456 C407 88.4 . .
C457 C456 C407 48 . .
C406 C456 C455 77.5 . .
C405 C456 C455 38.3 . .
C457 C456 C455 147.8 . .
C407 C456 C455 100.5 . .
C408 C457 C407 51.7 . .
C408 C457 C406 103.3 . .
C407 C457 C406 52 . .
C408 C457 C458 26 . .
C407 C457 C458 45.3 . .
C406 C457 C458 89 . .
C408 C457 C456 114.2 . .
C407 C457 C456 68.3 . .
C406 C457 C456 24.4 . .
C458 C457 C456 92.3 . .
C408 C458 C407 65 . .
C408 C458 C457 39.3 . .
C407 C458 C457 55 . .
C459 C409 C460 50.8 . .
C459 C409 N401 54.6 . .
C460 C409 N401 103.1 . .
C459 C409 C410 59.6 . .
C460 C409 C410 14.8 . .
N401 C409 C410 106.5 . .
C459 C409 N451 47.7 . .
C460 C409 N451 75 . .
N401 C409 N451 41 . .
C410 C409 N451 71.7 . .
C461 C410 C459 139.1 . .
C461 C410 C411 32.3 . .
C459 C410 C411 109.1 . .
C461 C410 C409 122.5 . .
C459 C410 C409 27.1 . .
C411 C410 C409 90.2 . .
C461 C411 C410 44.3 . .
C461 C411 C460 51.9 . .
C410 C411 C460 15.1 . .
C461 C411 C412 37.7 . .
C410 C411 C412 77.9 . .
C460 C411 C412 88.5 . .
C461 C412 C462 86.8 . .
C461 C412 C411 27.9 . .
C462 C412 C411 86.3 . .
C409 C459 C460 100.5 . .
C409 C459 N401 98.2 . .
C460 C459 N401 152.5 . .
C409 C459 N451 109.3 . .
C460 C459 N451 102.1 . .
N401 C459 N451 52.3 . .
C409 C459 C410 93.3 . .
C460 C459 C410 16.1 . .
N401 C459 C410 143.5 . .
N451 C459 C410 91.2 . .
C459 C460 C461 149.9 . .
C459 C460 C409 28.8 . .
C461 C460 C409 121.2 . .
C459 C460 C411 119.9 . .
C461 C460 C411 32.5 . .
C409 C460 C411 93.3 . .
C411 C461 C412 114.4 . .
C411 C461 C410 103.4 . .
C412 C461 C410 130.1 . .
C411 C461 C460 95.6 . .
C412 C461 C460 146.3 . .
C410 C461 C460 19.1 . .
C411 C461 C462 103.1 . .
C412 C461 C462 53 . .
C410 C461 C462 145.9 . .
C460 C461 C462 136.6 . .
C412 C462 C461 40.2 . .
N451 C413 C464 106.1 . .
N451 C413 N401 62.1 . .
C464 C413 N401 123.3 . .
N451 C413 C414 106.2 . .
C464 C413 C414 18.5 . .
N401 C413 C414 106.4 . .
N451 C413 C455 54.4 . .
C464 C413 C455 150.4 . .
N401 C413 C455 70.6 . .
C414 C413 C455 160 . .
C464 C414 C465 74.9 . .
C464 C414 C463 46.7 . .
C465 C414 C463 118.2 . .
C464 C414 C415 65 . .
C465 C414 C415 27.1 . .
C463 C414 C415 98.2 . .
C464 C414 C413 33.9 . .
C465 C414 C413 108 . .
C463 C414 C413 14.1 . .
C415 C414 C413 92.1 . .
C465 C415 C466 73.8 . .
C465 C415 C464 70 . .
C466 C415 C464 109.8 . .
C465 C415 C414 60.1 . .
C466 C415 C414 123 . .
C464 C415 C414 25.8 . .
C465 C415 C416 40.3 . .
C466 C415 C416 69.3 . .
C464 C415 C416 109 . .
C414 C415 C416 92.1 . .
C465 C416 C415 22.3 . .
C465 C416 C466 48 . .
C415 C416 C466 44 . .
C464 C463 N451 91.8 . .
C464 C463 N401 135.6 . .
N451 C463 N401 60.2 . .
C464 C463 C414 25.2 . .
N451 C463 C414 103.7 . .
N401 C463 C414 123.6 . .
C464 C463 C401 132.2 . .
N451 C463 C401 103.6 . .
N401 C463 C401 44.3 . .
C414 C463 C401 107.3 . .
C414 C464 C463 108.2 . .
C414 C464 C413 127.6 . .
C463 C464 C413 21 . .
C414 C464 C465 75.9 . .
C463 C464 C465 158.5 . .
C413 C464 C465 153.8 . .
C414 C464 C415 89.2 . .
C463 C464 C415 129 . .
C413 C464 C415 128.1 . .
C465 C464 C415 29.7 . .
C414 C464 N451 123.1 . .
C463 C464 N451 44.2 . .
C413 C464 N451 30.7 . .
C465 C464 N451 150.6 . .
C415 C464 N451 147.6 . .
C415 C465 C416 117.4 . .
C415 C465 C466 73.4 . .
C416 C465 C466 86.4 . .
C415 C465 C464 80.3 . .
C416 C465 C464 157 . .
C466 C465 C464 114 . .
C415 C465 C414 92.8 . .
C416 C465 C414 129.5 . .
C466 C465 C414 143.1 . .
C464 C465 C414 29.1 . .
C415 C466 C465 32.8 . .
C415 C466 C416 66.7 . .
C465 C466 C416 45.5 . .
C1A O113 V102 121(3) . .
C1A O113 V101 125(3) . .
V102 O113 V101 108.4(9) . .
C1B O114 V102 130(3) . .
C1B O114 V101 121(3) . .
V102 O114 V101 106.7(8) . .
V101 O115 W103 122.9(11) . .
V102 O116 W104 122.1(11) . .
W105 O117 V102 121.2(12) . .
V101 O118 W106 124.5(10) . .
W107 O119 W103 148.2(9) . .
W104 O120 W107 145.9(11) . .
W105 O121 W104 116.3(10) . .
W105 O122 W108 144.4(9) . .
W108 O123 W106 144.2(9) . .
W106 O124 W103 120.0(11) . .
W103 O125 W109 144.9(10) . .
W104 O126 W110 145.8(10) . .
W111 O127 W105 142.4(12) . .
W106 O128 W112 144.8(10) . .
W109 O129 W107 117.7(11) . .
W110 O130 W107 116.1(9) . .
W111 O131 W108 120.0(11) . .
W112 O132 W108 118.3(9) . .
W110 O133 W109 120.8(11) . .
W111 O134 W110 159.2(12) . .
W111 O135 W112 120.2(12) . .
W109 O136 W112 160.1(11) . .
Si1 O137 W106 127.3(9) . .
Si1 O137 W103 125.3(9) . .
W106 O137 W103 92.8(6) . .
Si1 O138 W105 129.0(11) . .
Si1 O138 W104 124.3(11) . .
W105 O138 W104 92.0(7) . .
Si1 O139 W107 126.2(9) . .
Si1 O139 W109 124.2(9) . .
W107 O139 W109 90.4(6) . .
Si1 O139 W110 124.5(9) . .
W107 O139 W110 90.1(6) . .
W109 O139 W110 90.8(6) . .
Si1 O140 W112 127.4(9) . .
Si1 O140 W111 124.8(9) . .
W112 O140 W111 93.1(5) . .
Si1 O140 W108 121.8(8) . .
W112 O140 W108 89.7(5) . .
W111 O140 W108 89.3(5) . .
O138 Si1 O140 109.3(10) . .
O138 Si1 O139 109.8(9) . .
O140 Si1 O139 108.1(9) . .
O138 Si1 O137 113.1(10) . .
O140 Si1 O137 108.1(8) . .
O139 Si1 O137 108.4(9) . .
O101 V101 O115 101.8(11) . .
O101 V101 O118 101.1(10) . .
O115 V101 O118 93.1(9) . .
O101 V101 O113 103.4(10) . .
O115 V101 O113 93.0(9) . .
O118 V101 O113 153.0(8) . .
O101 V101 O114 102.8(10) . .
O115 V101 O114 153.3(8) . .
O118 V101 O114 92.3(8) . .
O113 V101 O114 71.3(8) . .
O101 V101 V102 103.9(9) . .
O115 V101 V102 126.1(7) . .
O118 V101 V102 126.5(6) . .
O113 V101 V102 35.1(6) . .
O114 V101 V102 36.3(5) . .
O102 V102 O116 103.5(12) . .
O102 V102 O113 100.6(11) . .
O116 V102 O113 93.8(9) . .
O102 V102 O117 102.9(12) . .
O116 V102 O117 93.3(10) . .
O113 V102 O117 153.0(9) . .
O102 V102 O114 101.3(11) . .
O116 V102 O114 153.8(9) . .
O113 V102 O114 73.3(8) . .
O117 V102 O114 89.3(9) . .
O102 V102 V101 101.3(10) . .
O116 V102 V101 127.8(7) . .
O113 V102 V101 36.5(6) . .
O117 V102 V101 124.4(7) . .
O114 V102 V101 37.0(5) . .
O103 W103 O125 96.2(10) . .
O103 W103 O115 99.9(10) . .
O125 W103 O115 163.9(8) . .
O103 W103 O124 100.4(10) . .
O125 W103 O124 88.4(8) . .
O115 W103 O124 87.1(9) . .
O103 W103 O119 101.5(9) . .
O125 W103 O119 85.5(7) . .
O115 W103 O119 92.8(8) . .
O124 W103 O119 157.8(8) . .
O103 W103 O137 173.0(9) . .
O125 W103 O137 84.6(7) . .
O115 W103 O137 79.2(7) . .
O124 W103 O137 72.7(7) . .
O119 W103 O137 85.5(6) . .
O104 W104 O120 100.0(9) . .
O104 W104 O116 95.7(9) . .
O120 W104 O116 90.3(9) . .
O104 W104 O126 100.0(8) . .
O120 W104 O126 87.1(8) . .
O116 W104 O126 164.3(8) . .
O104 W104 O121 101.0(9) . .
O120 W104 O121 159.0(8) . .
O116 W104 O121 88.4(9) . .
O126 W104 O121 88.5(8) . .
O104 W104 O138 173.5(8) . .
O120 W104 O138 85.2(7) . .
O116 W104 O138 80.3(8) . .
O126 W104 O138 84.1(7) . .
O121 W104 O138 73.9(8) . .
O105 W105 O117 97.6(11) . .
O105 W105 O122 104.1(9) . .
O117 W105 O122 89.1(9) . .
O105 W105 O121 97.5(10) . .
O117 W105 O121 90.5(9) . .
O122 W105 O121 158.3(8) . .
O105 W105 O127 97.7(10) . .
O117 W105 O127 164.5(9) . .
O122 W105 O127 89.7(8) . .
O121 W105 O127 85.0(8) . .
O105 W105 O138 174.8(9) . .
O117 W105 O138 81.3(9) . .
O122 W105 O138 81.0(7) . .
O121 W105 O138 77.4(8) . .
O127 W105 O138 83.2(8) . .
O106 W106 O124 98.5(9) . .
O106 W106 O128 99.1(8) . .
O124 W106 O128 89.0(8) . .
O106 W106 O118 99.0(9) . .
O124 W106 O118 86.5(8) . .
O128 W106 O118 161.8(8) . .
O106 W106 O123 103.5(8) . .
O124 W106 O123 158.0(7) . .
O128 W106 O123 88.2(7) . .
O118 W106 O123 89.4(8) . .
O106 W106 O137 172.3(8) . .
O124 W106 O137 74.4(8) . .
O128 W106 O137 84.0(6) . .
O118 W106 O137 77.8(7) . .
O123 W106 O137 83.6(6) . .
O107 W107 O119 103.0(9) . .
O107 W107 O120 102.6(9) . .
O119 W107 O120 99.2(7) . .
O107 W107 O129 99.5(10) . .
O119 W107 O129 84.5(8) . .
O120 W107 O129 156.1(9) . .
O107 W107 O130 98.0(9) . .
O119 W107 O130 156.7(7) . .
O120 W107 O130 85.8(8) . .
O129 W107 O130 82.2(9) . .
O107 W107 O139 173.7(8) . .
O119 W107 O139 81.2(6) . .
O120 W107 O139 81.2(7) . .
O129 W107 O139 76.0(8) . .
O130 W107 O139 77.2(7) . .
O108 W108 O123 103.0(8) . .
O108 W108 O131 100.4(9) . .
O123 W108 O131 155.3(8) . .
O108 W108 O132 98.9(9) . .
O123 W108 O132 87.2(7) . .
O131 W108 O132 81.8(8) . .
O108 W108 O122 105.5(8) . .
O123 W108 O122 92.9(7) . .
O131 W108 O122 88.0(8) . .
O132 W108 O122 154.9(7) . .
O108 W108 O140 171.8(8) . .
O123 W108 O140 82.0(6) . .
O131 W108 O140 73.8(7) . .
O132 W108 O140 74.7(6) . .
O122 W108 O140 80.5(6) . .
O109 W109 O136 102.0(8) . .
O109 W109 O129 98.7(9) . .
O136 W109 O129 159.3(8) . .
O109 W109 O133 101.1(9) . .
O136 W109 O133 90.1(9) . .
O129 W109 O133 87.2(10) . .
O109 W109 O125 102.3(8) . .
O136 W109 O125 89.9(7) . .
O129 W109 O125 84.4(8) . .
O133 W109 O125 156.0(8) . .
O109 W109 O139 172.4(8) . .
O136 W109 O139 83.9(7) . .
O129 W109 O139 75.6(8) . .
O133 W109 O139 73.8(8) . .
O125 W109 O139 82.4(6) . .
O110 W110 O133 100.7(10) . .
O110 W110 O130 99.5(9) . .
O133 W110 O130 88.6(9) . .
O110 W110 O126 103.9(9) . .
O133 W110 O126 155.1(8) . .
O130 W110 O126 83.6(7) . .
O110 W110 O134 99.9(10) . .
O133 W110 O134 92.5(9) . .
O130 W110 O134 160.0(8) . .
O126 W110 O134 87.2(8) . .
O110 W110 O139 173.4(9) . .
O133 W110 O139 74.2(8) . .
O130 W110 O139 76.5(7) . .
O126 W110 O139 81.0(6) . .
O134 W110 O139 84.6(7) . .
O111 W111 O134 100.1(11) . .
O111 W111 O131 99.5(11) . .
O134 W111 O131 160.4(9) . .
O111 W111 O127 103.5(11) . .
O134 W111 O127 88.0(9) . .
O131 W111 O127 85.9(9) . .
O111 W111 O135 99.4(11) . .
O134 W111 O135 90.0(9) . .
O131 W111 O135 88.4(9) . .
O127 W111 O135 157.1(9) . .
O111 W111 O140 171.0(10) . .
O134 W111 O140 84.4(8) . .
O131 W111 O140 76.5(7) . .
O127 W111 O140 84.4(7) . .
O135 W111 O140 72.7(8) . .
O112 W112 O136 99.5(9) . .
O112 W112 O132 101.6(9) . .
O136 W112 O132 158.8(8) . .
O112 W112 O135 100.0(10) . .
O136 W112 O135 89.8(9) . .
O132 W112 O135 88.5(9) . .
O112 W112 O128 104.6(9) . .
O136 W112 O128 87.7(8) . .
O132 W112 O128 85.1(7) . .
O135 W112 O128 155.4(9) . .
O112 W112 O140 172.7(8) . .
O136 W112 O140 82.3(7) . .
O132 W112 O140 77.0(7) . .
O135 W112 O140 72.9(8) . .
O128 W112 O140 82.5(6) . .

loop_
_geom_bond_atom_site_label_1
_geom_bond_atom_site_label_2
_geom_bond_distance
_geom_bond_site_symmetry_2
C1A O113 1.33(6) .
C1B O114 1.40(7) .
N101 N151 0.6232 .
N101 C155 0.7025 .
N101 C109 1.3927 .
N101 C105 1.4515 .
N101 C113 1.4558 .
N101 C163 1.497 .
N101 C159 1.6678 .
N101 C101 1.6973 .
N101 C151 1.716 .
N151 C155 0.83 .
N151 C105 1.2654 .
N151 C101 1.374 .
N151 C151 1.4779 .
N151 C159 1.5459 .
N151 C109 1.584 .
N151 C152 1.8528 .
C101 C151 0.947 .
C101 C152 1.3936 .
C101 C155 1.7262 .
C101 C102 1.7392 .
C101 C156 1.8291 .
C101 C105 2.0188 .
C102 C152 0.6199 .
C102 C153 1.3689 .
C102 C103 1.5406 .
C102 C151 1.9427 .
C103 C154 0.79 .
C103 C153 0.8942 .
C103 C104 1.918 .
C103 C152 1.9846 .
C104 C154 1.4192 .
C104 C153 1.5044 .
C151 C152 1.5696 .
C152 C153 1.9475 .
C153 C154 1.1828 .
C105 C155 0.8357 .
C105 C106 1.0436 .
C105 C156 1.52 .
C105 C157 1.9493 .
C106 C157 1.1311 .
C106 C156 1.2217 .
C106 C155 1.4182 .
C106 C107 2.006 .
C107 C108 1.1612 .
C107 C158 1.1697 .
C107 C157 1.4267 .
C108 C158 1.1837 .
C155 C113 1.6522 .
C155 C156 1.6907 .
C155 C109 1.805 .
C155 C163 1.8815 .
C156 C157 0.9096 .
C157 C158 1.8699 .
C109 C159 0.8133 .
C109 C110 1.6527 .
C109 C160 2.0206 .
C110 C160 1.5011 .
C110 C111 1.9355 .
C110 C159 2.0004 .
C111 C112 0.9495 .
C111 C161 1.1046 .
C111 C160 1.9012 .
C112 C304 1.5445 2_455
C112 C161 1.7803 .
C159 C160 1.721 .
C160 C161 1.9343 .
C161 C162 1.2852 .
C113 C164 1.3926 .
C114 C164 0.9871 .
C114 C165 1.4721 .
C114 C115 1.4925 .
C114 C163 1.8363 .
C115 C165 1.0687 .
C115 C164 1.498 .
C115 C116 1.9363 .
C116 C166 1.7778 .
C116 C165 1.9126 .
C163 C164 1.4043 .
C164 C165 1.1496 .
C165 C166 1.9382 .
C166 C453 1.963 2_456
N201 C255 1.1243 .
N201 C209 1.3463 .
N201 C263 1.4153 .
N201 C205 1.5358 .
N201 C213 1.6889 .
N201 C259 1.6956 .
N201 C201 1.7706 .
N201 C251 1.7981 .
N251 C255 1.3474 .
N251 C263 1.3627 .
N251 C209 1.4214 .
N251 C259 1.5173 .
N251 C251 1.54 .
N251 C201 1.6169 .
N251 C213 1.7431 .
N251 C205 1.7811 .
C201 C251 1.3766 .
C201 C202 1.6387 .
C201 C263 1.7054 .
C201 C214 1.7682 .
C201 C213 2.0256 .
C201 C264 2.0328 .
C202 C252 1.0579 .
C202 C253 1.3922 .
C202 C251 1.4208 .
C202 C203 1.6262 .
C203 C204 1.4347 .
C203 C253 1.5302 .
C203 C254 1.6881 .
C204 C254 1.16 .
C204 C253 1.7066 .
C204 C252 1.9475 .
C251 C253 1.8227 .
C251 C252 1.8285 .
C252 C253 1.0103 .
C253 C254 1.7464 .
C205 C255 0.5512 .
C205 C206 1.3499 .
C205 C256 1.7441 .
C206 C256 0.9307 .
C206 C257 1.5889 .
C206 C207 1.6269 .
C206 C255 1.6741 .
C207 C257 1.3003 .
C207 C258 1.8707 .
C207 C208 1.937 .
C207 C256 2.0332 .
C208 C258 1.7062 .
C255 C256 1.8422 .
C256 C257 1.3293 .
C257 C258 1.4861 .
C209 C259 1.1544 .
C209 C210 1.2819 .
C210 C260 0.8544 .
C210 C211 1.3845 .
C210 C259 1.5821 .
C210 C261 2.0193 .
C211 C261 0.7365 .
C211 C260 1.1602 .
C211 C262 1.5251 .
C211 C212 1.8273 .
C212 C261 1.5992 .
C259 C260 1.9763 .
C260 C261 1.7004 .
C261 C262 1.5258 .
C213 C263 0.5916 .
C213 C214 1.5085 .
C213 C264 1.8047 .
C214 C264 1.4282 .
C214 C265 1.6135 .
C214 C215 1.6273 .
C214 C263 1.6895 .
C215 C265 1.1334 .
C215 C216 1.8201 .
C216 C265 1.3923 .
C216 C266 1.6967 .
C263 C264 1.6497 .
C264 C265 1.6304 .
C265 C266 1.5372 .
C301 C351 0.7065 .
C301 C352 1.4269 .
C301 N351 1.5292 .
C301 C302 1.6317 .
C301 N301 1.914 .
C302 C352 0.8442 .
C302 C353 1.4676 .
C302 C354 1.7784 .
C302 C351 2.0255 .
C303 C353 1.6967 .
C303 C304 1.9504 .
C303 C352 2.0082 .
C303 C354 2.0157 .
C304 C353 0.9526 .
C304 C112 1.5445 2
C304 C354 1.8758 .
C351 N351 1.3136 .
C351 N301 1.4692 .
C351 C352 1.513 .
C351 C355 2.0384 .
C352 C353 1.4692 .
C353 C354 1.3931 .
N301 N351 0.698 .
N301 C305 1.2507 .
N301 C355 1.3283 .
N301 C313 1.6588 .
N301 C359 1.7564 .
N351 C359 1.3497 .
N351 C313 1.6176 .
N351 C363 1.6177 .
N351 C309 1.8376 .
N351 C305 1.9063 .
C305 C355 0.9678 .
C305 C356 1.3718 .
C305 C307 2.0289 .
C306 C356 1.5434 .
C306 C307 1.5905 .
C306 C355 1.6767 .
C307 C357 0.8325 .
C307 C356 0.9457 .
C307 C308 1.3805 .
C307 C358 1.7603 .
C307 C355 1.8079 .
C308 C358 1.2312 .
C308 C357 1.2509 .
C308 C356 2.0173 .
C355 C356 0.9145 .
C356 C357 1.7431 .
C357 C358 1.1886 .
C309 C359 0.7192 .
C309 C310 1.676 .
C310 C360 1.0947 .
C310 C311 1.5085 .
C310 C361 1.662 .
C310 C359 1.663 .
C311 C361 0.9768 .
C311 C312 1.7384 .
C312 C362 1.1448 .
C312 C361 1.2703 .
C359 C360 1.6753 .
C360 C361 1.791 .
C361 C362 1.3615 .
C313 C363 1.299 .
C313 C314 1.346 .
C313 C364 1.9185 .
C314 C364 0.8833 .
C314 C363 1.0742 .
C314 C315 1.425 .
C314 C365 1.8304 .
C315 C316 1.0981 .
C315 C365 1.285 .
C315 C366 1.8296 .
C315 C364 1.9912 .
C316 C365 0.9337 .
C316 C366 1.0243 .
C363 C364 0.8977 .
C364 C365 1.7852 .
C365 C366 1.2241 .
N401 N451 1.2826 .
N401 C401 1.3005 .
N401 C463 1.3172 .
N401 C459 1.4101 .
N401 C413 1.417 .
N401 C451 1.6155 .
N401 C405 1.6704 .
N401 C409 1.7126 .
N401 C455 1.9052 .
N451 C413 0.9412 .
N451 C463 1.2345 .
N451 C455 1.4906 .
N451 C459 1.4955 .
N451 C464 1.769 .
N451 C409 1.9095 .
C401 C451 0.6969 .
C401 C452 1.553 .
C401 C402 1.6806 .
C401 C463 1.8625 .
C402 C451 0.999 .
C402 C452 1.2419 .
C402 C403 1.4213 .
C402 C453 1.9773 .
C403 C453 0.8712 .
C403 C404 1.3544 .
C403 C452 1.4875 .
C403 C454 2.0154 .
C404 C454 1.7644 .
C404 C453 1.7938 .
C451 C452 1.2319 .
C452 C453 1.6148 .
C453 C454 1.5657 .
C453 C166 1.963 2_556
C405 C455 1.2416 .
C405 C406 1.3204 .
C405 C456 1.7067 .
C406 C456 0.7788 .
C406 C407 1.494 .
C406 C457 1.8172 .
C406 C455 1.9727 .
C407 C408 1.2619 .
C407 C458 1.3436 .
C407 C457 1.5482 .
C407 C456 1.9363 .
C408 C458 0.8977 .
C408 C457 1.2965 .
C455 C413 1.8273 .
C455 C456 1.9887 .
C456 C457 1.8675 .
C457 C458 1.8591 .
C409 C459 0.7914 .
C409 C460 1.6177 .
C409 C410 1.7326 .
C410 C461 1.2045 .
C410 C459 1.4966 .
C410 C411 1.678 .
C411 C461 0.9215 .
C411 C460 1.7064 .
C411 C412 1.791 .
C412 C461 1.2017 .
C412 C462 1.4858 .
C459 C460 1.2745 .
C460 C461 1.3485 .
C461 C462 1.8575 .
C413 C464 1.2597 .
C413 C414 1.7913 .
C414 C464 0.7187 .
C414 C465 1.4323 .
C414 C463 1.6048 .
C414 C415 1.6498 .
C415 C465 0.7512 .
C415 C466 1.3281 .
C415 C464 1.4951 .
C415 C416 1.7549 .
C416 C465 1.2779 .
C416 C466 1.7871 .
C463 C464 1.2281 .
C464 C465 1.4258 .
C465 C466 1.3311 .
O101 V101 1.66(2) .
O102 V102 1.63(3) .
O103 W103 1.71(2) .
O104 W104 1.79(2) .
O105 W105 1.76(2) .
O106 W106 1.637(19) .
O107 W107 1.72(2) .
O108 W108 1.71(2) .
O109 W109 1.701(19) .
O110 W110 1.73(2) .
O111 W111 1.72(3) .
O112 W112 1.68(2) .
O113 V102 1.89(2) .
O113 V101 1.952(19) .
O114 V102 1.926(17) .
O114 V101 1.958(17) .
O115 V101 1.84(2) .
O115 W103 1.906(19) .
O116 V102 1.89(2) .
O116 W104 1.90(2) .
O117 W105 1.87(2) .
O117 V102 1.90(2) .
O118 V101 1.847(19) .
O118 W106 1.911(17) .
O119 W107 1.833(16) .
O119 W103 1.975(16) .
O120 W104 1.889(19) .
O120 W107 1.921(19) .
O121 W105 1.92(2) .
O121 W104 1.97(2) .
O122 W105 1.888(17) .
O122 W108 1.948(17) .
O123 W108 1.882(17) .
O123 W106 1.957(16) .
O124 W106 1.89(2) .
O124 W103 1.93(2) .
O125 W103 1.878(16) .
O125 W109 1.956(17) .
O126 W104 1.896(17) .
O126 W110 1.957(17) .
O127 W111 1.92(2) .
O127 W105 1.96(2) .
O128 W106 1.896(16) .
O128 W112 1.944(17) .
O129 W109 1.93(2) .
O129 W107 1.95(2) .
O130 W110 1.944(19) .
O130 W107 1.958(18) .
O131 W111 1.88(2) .
O131 W108 1.934(19) .
O132 W112 1.919(18) .
O132 W108 1.936(17) .
O133 W110 1.92(2) .
O133 W109 1.94(2) .
O134 W111 1.85(2) .
O134 W110 1.96(2) .
O135 W111 1.93(2) .
O135 W112 1.94(2) .
O136 W109 1.898(18) .
O136 W112 1.910(18) .
O137 Si1 1.638(17) .
O137 W106 2.262(16) .
O137 W103 2.308(16) .
O138 Si1 1.60(2) .
O138 W105 2.238(19) .
O138 W104 2.346(19) .
O139 Si1 1.627(17) .
O139 W107 2.321(17) .
O139 W109 2.354(16) .
O139 W110 2.358(16) .
O140 Si1 1.619(16) .
O140 W112 2.304(15) .
O140 W111 2.317(15) .
O140 W108 2.385(16) .
V101 V102 3.117(7) .

loop_
_geom_torsion_atom_site_label_1
_geom_torsion_atom_site_label_2
_geom_torsion_atom_site_label_3
_geom_torsion_atom_site_label_4
_geom_torsion
_geom_torsion_site_symmetry_1
_geom_torsion_site_symmetry_4
C109 N101 N151 C155 -114.3 . .
C105 N101 N151 C155 -13.7 . .
C113 N101 N151 C155 76.3 . .
C163 N101 N151 C155 113.2 . .
C159 N101 N151 C155 -122.2 . .
C101 N101 N151 C155 88.3 . .
C151 N101 N151 C155 127.5 . .
C155 N101 N151 C105 13.7 . .
C109 N101 N151 C105 -100.5 . .
C113 N101 N151 C105 90 . .
C163 N101 N151 C105 126.9 . .
C159 N101 N151 C105 -108.5 . .
C101 N101 N151 C105 102.1 . .
C151 N101 N151 C105 141.2 . .
C155 N101 N151 C101 -88.3 . .
C109 N101 N151 C101 157.4 . .
C105 N101 N151 C101 -102.1 . .
C113 N101 N151 C101 -12.1 . .
C163 N101 N151 C101 24.8 . .
C159 N101 N151 C101 149.5 . .
C151 N101 N151 C101 39.2 . .
C155 N101 N151 C151 -127.5 . .
C109 N101 N151 C151 118.2 . .
C105 N101 N151 C151 -141.2 . .
C113 N101 N151 C151 -51.2 . .
C163 N101 N151 C151 -14.3 . .
C159 N101 N151 C151 110.3 . .
C101 N101 N151 C151 -39.2 . .
C155 N101 N151 C159 122.2 . .
C109 N101 N151 C159 7.9 . .
C105 N101 N151 C159 108.5 . .
C113 N101 N151 C159 -161.5 . .
C163 N101 N151 C159 -124.6 . .
C101 N101 N151 C159 -149.5 . .
C151 N101 N151 C159 -110.3 . .
C155 N101 N151 C109 114.3 . .
C105 N101 N151 C109 100.5 . .
C113 N101 N151 C109 -169.5 . .
C163 N101 N151 C109 -132.6 . .
C159 N101 N151 C109 -7.9 . .
C101 N101 N151 C109 -157.4 . .
C151 N101 N151 C109 -118.2 . .
C155 N101 N151 C152 -115.2 . .
C109 N101 N151 C152 130.6 . .
C105 N101 N151 C152 -128.9 . .
C113 N101 N151 C152 -38.9 . .
C163 N101 N151 C152 -2 . .
C159 N101 N151 C152 122.6 . .
C101 N101 N151 C152 -26.8 . .
C151 N101 N151 C152 12.3 . .
N101 N151 C101 C151 -82.7 . .
C155 N151 C101 C151 -139.7 . .
C105 N151 C101 C151 178.9 . .
C159 N151 C101 C151 38.3 . .
C109 N151 C101 C151 -19.4 . .
C152 N151 C101 C151 83 . .
N101 N151 C101 C152 -165.7 . .
C155 N151 C101 C152 137.3 . .
C105 N151 C101 C152 95.9 . .
C151 N151 C101 C152 -83 . .
C159 N151 C101 C152 -44.7 . .
C109 N151 C101 C152 -102.4 . .
C155 N151 C101 N101 -57 . .
C105 N151 C101 N101 -98.3 . .
C151 N151 C101 N101 82.7 . .
C159 N151 C101 N101 121 . .
C109 N151 C101 N101 63.3 . .
C152 N151 C101 N101 165.7 . .
N101 N151 C101 C155 57 . .
C105 N151 C101 C155 -41.4 . .
C151 N151 C101 C155 139.7 . .
C159 N151 C101 C155 178 . .
C109 N151 C101 C155 120.3 . .
C152 N151 C101 C155 -137.3 . .
N101 N151 C101 C102 -166.9 . .
C155 N151 C101 C102 136.2 . .
C105 N151 C101 C102 94.8 . .
C151 N151 C101 C102 -84.1 . .
C159 N151 C101 C102 -45.8 . .
C109 N151 C101 C102 -103.6 . .
C152 N151 C101 C102 -1.2 . .
N101 N151 C101 C156 81 . .
C155 N151 C101 C156 24 . .
C105 N151 C101 C156 -17.3 . .
C151 N151 C101 C156 163.7 . .
C159 N151 C101 C156 -158 . .
C109 N151 C101 C156 144.3 . .
C152 N151 C101 C156 -113.3 . .
N101 N151 C101 C105 98.3 . .
C155 N151 C101 C105 41.4 . .
C151 N151 C101 C105 -178.9 . .
C159 N151 C101 C105 -140.6 . .
C109 N151 C101 C105 161.7 . .
C152 N151 C101 C105 -95.9 . .
N151 N101 C101 C151 92.2 . .
C155 N101 C101 C151 173.5 . .
C109 N101 C101 C151 55.9 . .
C105 N101 C101 C151 152.1 . .
C113 N101 C101 C151 -94.5 . .
C163 N101 C101 C151 -75.4 . .
C159 N101 C101 C151 61.9 . .
C155 N101 C101 N151 81.3 . .
C109 N101 C101 N151 -36.3 . .
C105 N101 C101 N151 59.9 . .
C113 N101 C101 N151 173.3 . .
C163 N101 C101 N151 -167.5 . .
C159 N101 C101 N151 -30.3 . .
C151 N101 C101 N151 -92.2 . .
N151 N101 C101 C152 14.6 . .
C155 N101 C101 C152 96 . .
C109 N101 C101 C152 -21.7 . .
C105 N101 C101 C152 74.5 . .
C113 N101 C101 C152 -172 . .
C163 N101 C101 C152 -152.9 . .
C159 N101 C101 C152 -15.7 . .
C151 N101 C101 C152 -77.5 . .
N151 N101 C101 C155 -81.3 . .
C109 N101 C101 C155 -117.6 . .
C105 N101 C101 C155 -21.5 . .
C113 N101 C101 C155 92 . .
C163 N101 C101 C155 111.1 . .
C159 N101 C101 C155 -111.7 . .
C151 N101 C101 C155 -173.5 . .
N151 N101 C101 C102 15.2 . .
C155 N101 C101 C102 96.6 . .
C109 N101 C101 C102 -21.1 . .
C105 N101 C101 C102 75.1 . .
C113 N101 C101 C102 -171.4 . .
C163 N101 C101 C102 -152.3 . .
C159 N101 C101 C102 -15.1 . .
C151 N101 C101 C102 -76.9 . .
N151 N101 C101 C156 -95.7 . .
C155 N101 C101 C156 -14.4 . .
C109 N101 C101 C156 -132 . .
C105 N101 C101 C156 -35.8 . .
C113 N101 C101 C156 77.6 . .
C163 N101 C101 C156 96.7 . .
C159 N101 C101 C156 -126 . .
C151 N101 C101 C156 172.1 . .
N151 N101 C101 C105 -59.9 . .
C155 N101 C101 C105 21.5 . .
C109 N101 C101 C105 -96.2 . .
C113 N101 C101 C105 113.4 . .
C163 N101 C101 C105 132.6 . .
C159 N101 C101 C105 -90.2 . .
C151 N101 C101 C105 -152.1 . .
C151 C101 C102 C152 -72.1 . .
N151 C101 C102 C152 3.5 . .
N101 C101 C102 C152 -1.8 . .
C155 C101 C102 C152 26.3 . .
C156 C101 C102 C152 90.5 . .
C105 C101 C102 C152 42.8 . .
C151 C101 C102 C153 94.7 . .
N151 C101 C102 C153 170.4 . .
C152 C101 C102 C153 166.9 . .
N101 C101 C102 C153 165.1 . .
C155 C101 C102 C153 -166.8 . .
C156 C101 C102 C153 -102.7 . .
C105 C101 C102 C153 -150.4 . .
C151 C101 C102 C103 58.8 . .
N151 C101 C102 C103 134.5 . .
C152 C101 C102 C103 130.9 . .
N101 C101 C102 C103 129.2 . .
C155 C101 C102 C103 157.2 . .
C156 C101 C102 C103 -138.6 . .
C105 C101 C102 C103 173.7 . .
N151 C101 C102 C151 75.7 . .
C152 C101 C102 C151 72.1 . .
N101 C101 C102 C151 70.4 . .
C155 C101 C102 C151 98.4 . .
C156 C101 C102 C151 162.6 . .
C105 C101 C102 C151 114.9 . .
C152 C102 C103 C154 -137.4 . .
C153 C102 C103 C154 70.8 . .
C101 C102 C103 C154 177.8 . .
C151 C102 C103 C154 -157.6 . .
C152 C102 C103 C153 151.8 . .
C101 C102 C103 C153 107 . .
C151 C102 C103 C153 131.6 . .
C152 C102 C103 C104 -163.1 . .
C153 C102 C103 C104 45.1 . .
C101 C102 C103 C104 152.1 . .
C151 C102 C103 C104 176.8 . .
C153 C102 C103 C152 -151.8 . .
C101 C102 C103 C152 -44.8 . .
C151 C102 C103 C152 -20.1 . .
C153 C103 C104 C154 -160 . .
C102 C103 C104 C154 145.1 . .
C152 C103 C104 C154 140.9 . .
C154 C103 C104 C153 160 . .
C102 C103 C104 C153 -55 . .
C152 C103 C104 C153 -59.1 . .
C152 C101 C151 N151 85.8 . .
N101 C101 C151 N151 -20.7 . .
C155 C101 C151 N151 -18 . .
C102 C101 C151 N151 104.1 . .
C156 C101 C151 N151 -38.2 . .
C105 C101 C151 N151 0.7 . .
N151 C101 C151 C152 -85.8 . .
N101 C101 C151 C152 -106.4 . .
C155 C101 C151 C152 -103.8 . .
C102 C101 C151 C152 18.3 . .
C156 C101 C151 C152 -124 . .
C105 C101 C151 C152 -85 . .
N151 C101 C151 N101 20.7 . .
C152 C101 C151 N101 106.4 . .
C155 C101 C151 N101 2.6 . .
C102 C101 C151 N101 124.7 . .
C156 C101 C151 N101 -17.5 . .
C105 C101 C151 N101 21.4 . .
N151 C101 C151 C102 -104.1 . .
C152 C101 C151 C102 -18.3 . .
N101 C101 C151 C102 -124.7 . .
C155 C101 C151 C102 -122.1 . .
C156 C101 C151 C102 -142.2 . .
C105 C101 C151 C102 -103.3 . .
N101 N151 C151 C101 108.6 . .
C155 N151 C151 C101 53.2 . .
C105 N151 C151 C101 -1.6 . .
C159 N151 C151 C101 -157 . .
C109 N151 C151 C101 171.7 . .
C152 N151 C151 C101 -65.3 . .
N101 N151 C151 C152 173.9 . .
C155 N151 C151 C152 118.4 . .
C105 N151 C151 C152 63.7 . .
C101 N151 C151 C152 65.3 . .
C159 N151 C151 C152 -91.7 . .
C109 N151 C151 C152 -123.1 . .
C155 N151 C151 N101 -55.4 . .
C105 N151 C151 N101 -110.2 . .
C101 N151 C151 N101 -108.6 . .
C159 N151 C151 N101 94.4 . .
C109 N151 C151 N101 63.1 . .
C152 N151 C151 N101 -173.9 . .
N101 N151 C151 C102 168.8 . .
C155 N151 C151 C102 113.4 . .
C105 N151 C151 C102 58.6 . .
C101 N151 C151 C102 60.2 . .
C159 N151 C151 C102 -96.8 . .
C109 N151 C151 C102 -128.1 . .
C152 N151 C151 C102 -5.1 . .
N151 N101 C151 C101 -63.8 . .
C155 N101 C151 C101 -6.9 . .
C109 N101 C151 C101 -143.2 . .
C105 N101 C151 C101 -28.9 . .
C113 N101 C151 C101 90.5 . .
C163 N101 C151 C101 109.1 . .
C159 N101 C151 C101 -124.4 . .
C155 N101 C151 N151 56.9 . .
C109 N101 C151 N151 -79.3 . .
C105 N101 C151 N151 34.9 . .
C113 N101 C151 N151 154.3 . .
C163 N101 C151 N151 172.9 . .
C159 N101 C151 N151 -60.6 . .
C101 N101 C151 N151 63.8 . .
N151 N101 C151 C152 -5.9 . .
C155 N101 C151 C152 50.9 . .
C109 N101 C151 C152 -85.3 . .
C105 N101 C151 C152 28.9 . .
C113 N101 C151 C152 148.4 . .
C163 N101 C151 C152 166.9 . .
C159 N101 C151 C152 -66.6 . .
C101 N101 C151 C152 57.9 . .
N151 N101 C151 C102 -12 . .
C155 N101 C151 C102 44.9 . .
C109 N101 C151 C102 -91.3 . .
C105 N101 C151 C102 22.9 . .
C113 N101 C151 C102 142.3 . .
C163 N101 C151 C102 160.9 . .
C159 N101 C151 C102 -72.6 . .
C101 N101 C151 C102 51.8 . .
C152 C102 C151 C101 79.1 . .
C153 C102 C151 C101 -96.1 . .
C103 C102 C151 C101 -123.3 . .
C152 C102 C151 N151 17.7 . .
C153 C102 C151 N151 -157.4 . .
C103 C102 C151 N151 175.3 . .
C101 C102 C151 N151 -61.4 . .
C153 C102 C151 C152 -175.2 . .
C103 C102 C151 C152 157.6 . .
C101 C102 C151 C152 -79.1 . .
C152 C102 C151 N101 22 . .
C153 C102 C151 N101 -153.2 . .
C103 C102 C151 N101 179.6 . .
C101 C102 C151 N101 -57.1 . .
C153 C102 C152 C101 -30 . .
C103 C102 C152 C101 -69.7 . .
C151 C102 C152 C101 -40.7 . .
C153 C102 C152 C151 10.7 . .
C103 C102 C152 C151 -28.9 . .
C101 C102 C152 C151 40.7 . .
C153 C102 C152 N151 -37.9 . .
C103 C102 C152 N151 -77.6 . .
C101 C102 C152 N151 -7.9 . .
C151 C102 C152 N151 -48.6 . .
C103 C102 C152 C153 -39.6 . .
C101 C102 C152 C153 30 . .
C151 C102 C152 C153 -10.7 . .
C153 C102 C152 C103 39.6 . .
C101 C102 C152 C103 69.7 . .
C151 C102 C152 C103 28.9 . .
C151 C101 C152 C102 106.1 . .
N151 C101 C152 C102 -176.5 . .
N101 C101 C152 C102 178.5 . .
C155 C101 C152 C102 -157.2 . .
C156 C101 C152 C102 -97.5 . .
C105 C101 C152 C102 -138.6 . .
N151 C101 C152 C151 77.3 . .
N101 C101 C152 C151 72.3 . .
C155 C101 C152 C151 96.7 . .
C102 C101 C152 C151 -106.1 . .
C156 C101 C152 C151 156.3 . .
C105 C101 C152 C151 115.2 . .
C151 C101 C152 N151 -77.3 . .
N101 C101 C152 N151 -5 . .
C155 C101 C152 N151 19.4 . .
C102 C101 C152 N151 176.5 . .
C156 C101 C152 N151 79 . .
C105 C101 C152 N151 37.9 . .
C151 C101 C152 C153 97.4 . .
N151 C101 C152 C153 174.7 . .
N101 C101 C152 C153 169.7 . .
C155 C101 C152 C153 -165.9 . .
C102 C101 C152 C153 -8.7 . .
C156 C101 C152 C153 -106.3 . .
C105 C101 C152 C153 -147.3 . .
C151 C101 C152 C103 70.9 . .
N151 C101 C152 C103 148.3 . .
N101 C101 C152 C103 143.2 . .
C155 C101 C152 C103 167.6 . .
C102 C101 C152 C103 -35.2 . .
C156 C101 C152 C103 -132.8 . .
C105 C101 C152 C103 -173.8 . .
C101 C151 C152 C102 -92.4 . .
N151 C151 C152 C102 -161.6 . .
N101 C151 C152 C102 -159.4 . .
N151 C151 C152 C101 -69.2 . .
N101 C151 C152 C101 -67 . .
C102 C151 C152 C101 92.4 . .
C101 C151 C152 N151 69.2 . .
N101 C151 C152 N151 2.2 . .
C102 C151 C152 N151 161.6 . .
C101 C151 C152 C153 -89.2 . .
N151 C151 C152 C153 -158.4 . .
N101 C151 C152 C153 -156.2 . .
C102 C151 C152 C153 3.3 . .
C101 C151 C152 C103 -109.7 . .
N151 C151 C152 C103 -178.9 . .
N101 C151 C152 C103 -176.7 . .
C102 C151 C152 C103 -17.2 . .
N101 N151 C152 C102 44.2 . .
C155 N151 C152 C102 -52.6 . .
C105 N151 C152 C102 -83.6 . .
C101 N151 C152 C102 9.9 . .
C151 N151 C152 C102 59 . .
C159 N151 C152 C102 164.6 . .
C109 N151 C152 C102 160 . .
N101 N151 C152 C101 34.4 . .
C155 N151 C152 C101 -62.4 . .
C105 N151 C152 C101 -93.4 . .
C151 N151 C152 C101 49.2 . .
C159 N151 C152 C101 154.7 . .
C109 N151 C152 C101 150.1 . .
N101 N151 C152 C151 -14.8 . .
C155 N151 C152 C151 -111.6 . .
C105 N151 C152 C151 -142.6 . .
C101 N151 C152 C151 -49.2 . .
C159 N151 C152 C151 105.5 . .
C109 N151 C152 C151 100.9 . .
N101 N151 C152 C153 25.1 . .
C155 N151 C152 C153 -71.7 . .
C105 N151 C152 C153 -102.7 . .
C101 N151 C152 C153 -9.3 . .
C151 N151 C152 C153 39.9 . .
C159 N151 C152 C153 145.5 . .
C109 N151 C152 C153 140.9 . .
N101 N151 C152 C103 -13.2 . .
C155 N151 C152 C103 -110 . .
C105 N151 C152 C103 -141 . .
C101 N151 C152 C103 -47.6 . .
C151 N151 C152 C103 1.6 . .
C159 N151 C152 C103 107.1 . .
C109 N151 C152 C103 102.5 . .
C154 C103 C152 C102 49.7 . .
C153 C103 C152 C102 -25.6 . .
C104 C103 C152 C102 17.2 . .
C154 C103 C152 C101 169.9 . .
C153 C103 C152 C101 94.5 . .
C102 C103 C152 C101 120.2 . .
C104 C103 C152 C101 137.4 . .
C154 C103 C152 C151 -155.6 . .
C153 C103 C152 C151 129.1 . .
C102 C103 C152 C151 154.7 . .
C104 C103 C152 C151 171.9 . .
C154 C103 C152 N151 -156.8 . .
C153 C103 C152 N151 127.8 . .
C102 C103 C152 N151 153.5 . .
C104 C103 C152 N151 170.7 . .
C154 C103 C152 C153 75.3 . .
C102 C103 C152 C153 25.6 . .
C104 C103 C152 C153 42.8 . .
C102 C103 C153 C154 125 . .
C104 C103 C153 C154 13 . .
C152 C103 C153 C154 131.9 . .
C154 C103 C153 C102 -125 . .
C104 C103 C153 C102 -112 . .
C152 C103 C153 C102 6.9 . .
C154 C103 C153 C104 -13 . .
C102 C103 C153 C104 112 . .
C152 C103 C153 C104 118.9 . .
C154 C103 C153 C152 -131.9 . .
C102 C103 C153 C152 -6.9 . .
C104 C103 C153 C152 -118.9 . .
C152 C102 C153 C103 -60.5 . .
C101 C102 C153 C103 -83.5 . .
C151 C102 C153 C103 -52.5 . .
C152 C102 C153 C154 -95.4 . .
C103 C102 C153 C154 -34.9 . .
C101 C102 C153 C154 -118.4 . .
C151 C102 C153 C154 -87.3 . .
C152 C102 C153 C104 -162 . .
C103 C102 C153 C104 -101.4 . .
C101 C102 C153 C104 175.1 . .
C151 C102 C153 C104 -153.9 . .
C103 C102 C153 C152 60.5 . .
C101 C102 C153 C152 -23 . .
C151 C102 C153 C152 8.1 . .
C154 C104 C153 C103 9.7 . .
C103 C104 C153 C154 -9.7 . .
C154 C104 C153 C102 97.6 . .
C103 C104 C153 C102 87.9 . .
C154 C104 C153 C152 94.8 . .
C103 C104 C153 C152 85.1 . .
C102 C152 C153 C103 118.4 . .
C101 C152 C153 C103 -89.2 . .
C151 C152 C153 C103 -52 . .
N151 C152 C153 C103 -82.3 . .
C102 C152 C153 C154 87 . .
C101 C152 C153 C154 -120.5 . .
C151 C152 C153 C154 -83.4 . .
N151 C152 C153 C154 -113.7 . .
C103 C152 C153 C154 -31.4 . .
C101 C152 C153 C102 152.5 . .
C151 C152 C153 C102 -170.4 . .
N151 C152 C153 C102 159.3 . .
C103 C152 C153 C102 -118.4 . .
C102 C152 C153 C104 19.3 . .
C101 C152 C153 C104 171.7 . .
C151 C152 C153 C104 -151.1 . .
N151 C152 C153 C104 178.6 . .
C103 C152 C153 C104 -99.1 . .
C102 C103 C154 C153 -56.4 . .
C104 C103 C154 C153 -15.1 . .
C152 C103 C154 C153 -68.9 . .
C153 C103 C154 C104 15.1 . .
C102 C103 C154 C104 -41.2 . .
C152 C103 C154 C104 -53.7 . .
C102 C153 C154 C103 58.1 . .
C104 C153 C154 C103 165.7 . .
C152 C153 C154 C103 50 . .
C103 C153 C154 C104 -165.7 . .
C102 C153 C154 C104 -107.6 . .
C152 C153 C154 C104 -115.7 . .
C153 C104 C154 C103 -12.1 . .
C103 C104 C154 C153 12.1 . .
N101 N151 C105 C155 -17.5 . .
C101 N151 C105 C155 94.4 . .
C151 N151 C105 C155 95.4 . .
C159 N151 C105 C155 -109 . .
C109 N151 C105 C155 -78.7 . .
C152 N151 C105 C155 143.6 . .
N101 N151 C105 C106 -44.6 . .
C155 N151 C105 C106 -27.2 . .
C101 N151 C105 C106 67.2 . .
C151 N151 C105 C106 68.2 . .
C159 N151 C105 C106 -136.2 . .
C109 N151 C105 C106 -105.9 . .
C152 N151 C105 C106 116.5 . .
C155 N151 C105 N101 17.5 . .
C101 N151 C105 N101 111.8 . .
C151 N151 C105 N101 112.8 . .
C159 N151 C105 N101 -91.5 . .
C109 N151 C105 N101 -61.2 . .
C152 N151 C105 N101 161.1 . .
N101 N151 C105 C156 -90.7 . .
C155 N151 C105 C156 -73.2 . .
C101 N151 C105 C156 21.1 . .
C151 N151 C105 C156 22.1 . .
C159 N151 C105 C156 177.8 . .
C109 N151 C105 C156 -151.9 . .
C152 N151 C105 C156 70.4 . .
N101 N151 C105 C157 -77.1 . .
C155 N151 C105 C157 -59.6 . .
C101 N151 C105 C157 34.7 . .
C151 N151 C105 C157 35.7 . .
C159 N151 C105 C157 -168.6 . .
C109 N151 C105 C157 -138.4 . .
C152 N151 C105 C157 84 . .
N101 N151 C105 C101 -111.8 . .
C155 N151 C105 C101 -94.4 . .
C151 N151 C105 C101 1 . .
C159 N151 C105 C101 156.6 . .
C109 N151 C105 C101 -173.1 . .
C152 N151 C105 C101 49.3 . .
N151 N101 C105 C155 140.1 . .
C109 N101 C105 C155 -129.9 . .
C113 N101 C105 C155 -2.9 . .
C163 N101 C105 C155 -6.3 . .
C159 N101 C105 C155 -158.1 . .
C101 N101 C105 C155 91.2 . .
C151 N101 C105 C155 106.4 . .
N151 N101 C105 C106 146.7 . .
C155 N101 C105 C106 6.6 . .
C109 N101 C105 C106 -123.3 . .
C113 N101 C105 C106 3.8 . .
C163 N101 C105 C106 0.3 . .
C159 N101 C105 C106 -151.5 . .
C101 N101 C105 C106 97.8 . .
C151 N101 C105 C106 113 . .
C155 N101 C105 N151 -140.1 . .
C109 N101 C105 N151 90 . .
C113 N101 C105 N151 -142.9 . .
C163 N101 C105 N151 -146.4 . .
C159 N101 C105 N151 61.8 . .
C101 N101 C105 N151 -48.9 . .
C151 N101 C105 N151 -33.7 . .
N151 N101 C105 C156 93.4 . .
C155 N101 C105 C156 -46.6 . .
C109 N101 C105 C156 -176.5 . .
C113 N101 C105 C156 -49.5 . .
C163 N101 C105 C156 -53 . .
C159 N101 C105 C156 155.2 . .
C101 N101 C105 C156 44.5 . .
C151 N101 C105 C156 59.7 . .
N151 N101 C105 C157 116.4 . .
C155 N101 C105 C157 -23.7 . .
C109 N101 C105 C157 -153.6 . .
C113 N101 C105 C157 -26.6 . .
C163 N101 C105 C157 -30.1 . .
C159 N101 C105 C157 178.2 . .
C101 N101 C105 C157 67.4 . .
C151 N101 C105 C157 82.6 . .
N151 N101 C105 C101 48.9 . .
C155 N101 C105 C101 -91.2 . .
C109 N101 C105 C101 139 . .
C113 N101 C105 C101 -94 . .
C163 N101 C105 C101 -97.5 . .
C159 N101 C105 C101 110.7 . .
C151 N101 C105 C101 15.2 . .
C151 C101 C105 C155 -50.9 . .
N151 C101 C105 C155 -49.7 . .
C152 C101 C105 C155 -131.4 . .
N101 C101 C105 C155 -21 . .
C102 C101 C105 C155 -144.2 . .
C156 C101 C105 C155 106.1 . .
C151 C101 C105 C106 -137.1 . .
N151 C101 C105 C106 -136 . .
C152 C101 C105 C106 142.3 . .
N101 C101 C105 C106 -107.2 . .
C155 C101 C105 C106 -86.3 . .
C102 C101 C105 C106 129.6 . .
C156 C101 C105 C106 19.9 . .
C151 C101 C105 N151 -1.2 . .
C152 C101 C105 N151 -81.7 . .
N101 C101 C105 N151 28.8 . .
C155 C101 C105 N151 49.7 . .
C102 C101 C105 N151 -94.4 . .
C156 C101 C105 N151 155.8 . .
C151 C101 C105 N101 -29.9 . .
N151 C101 C105 N101 -28.8 . .
C152 C101 C105 N101 -110.4 . .
C155 C101 C105 N101 21 . .
C102 C101 C105 N101 -123.2 . .
C156 C101 C105 N101 127.1 . .
C151 C101 C105 C156 -157 . .
N151 C101 C105 C156 -155.8 . .
C152 C101 C105 C156 122.5 . .
N101 C101 C105 C156 -127.1 . .
C155 C101 C105 C156 -106.1 . .
C102 C101 C105 C156 109.7 . .
C151 C101 C105 C157 -152.7 . .
N151 C101 C105 C157 -151.5 . .
C152 C101 C105 C157 126.8 . .
N101 C101 C105 C157 -122.8 . .
C155 C101 C105 C157 -101.8 . .
C102 C101 C105 C157 114 . .
C156 C101 C105 C157 4.3 . .
C155 C105 C106 C157 -93.9 . .
N151 C105 C106 C157 -76.5 . .
N101 C105 C106 C157 -95.9 . .
C156 C105 C106 C157 -13.8 . .
C101 C105 C106 C157 -35.4 . .
C155 C105 C106 C156 -80.1 . .
N151 C105 C106 C156 -62.7 . .
N101 C105 C106 C156 -82.1 . .
C157 C105 C106 C156 13.8 . .
C101 C105 C106 C156 -21.7 . .
N151 C105 C106 C155 17.4 . .
N101 C105 C106 C155 -2 . .
C156 C105 C106 C155 80.1 . .
C157 C105 C106 C155 93.9 . .
C101 C105 C106 C155 58.4 . .
C155 C105 C106 C107 -152.6 . .
N151 C105 C106 C107 -135.2 . .
N101 C105 C106 C107 -154.6 . .
C156 C105 C106 C107 -72.5 . .
C157 C105 C106 C107 -58.7 . .
C101 C105 C106 C107 -94.1 . .
C105 C106 C107 C108 121.7 . .
C157 C106 C107 C108 20.1 . .
C156 C106 C107 C108 48.5 . .
C155 C106 C107 C108 69.7 . .
C105 C106 C107 C158 167.2 . .
C157 C106 C107 C158 65.6 . .
C156 C106 C107 C158 94 . .
C155 C106 C107 C158 115.2 . .
C105 C106 C107 C157 101.6 . .
C156 C106 C107 C157 28.4 . .
C155 C106 C107 C157 49.6 . .
C157 C107 C108 C158 65.4 . .
C106 C107 C108 C158 51.2 . .
C109 N101 C155 N151 90.7 . .
C105 N101 C155 N151 34.9 . .
C113 N101 C155 N151 -147.7 . .
C163 N101 C155 N151 -150.1 . .
C159 N101 C155 N151 58.8 . .
C101 N101 C155 N151 -50.1 . .
C151 N101 C155 N151 -46.4 . .
N151 N101 C155 C105 -34.9 . .
C109 N101 C155 C105 55.8 . .
C113 N101 C155 C105 177.4 . .
C163 N101 C155 C105 175 . .
C159 N101 C155 C105 23.9 . .
C101 N101 C155 C105 -85 . .
C151 N101 C155 C105 -81.3 . .
N151 N101 C155 C106 174.3 . .
C109 N101 C155 C106 -94.9 . .
C105 N101 C155 C106 -150.8 . .
C113 N101 C155 C106 26.6 . .
C163 N101 C155 C106 24.2 . .
C159 N101 C155 C106 -126.9 . .
C101 N101 C155 C106 124.2 . .
C151 N101 C155 C106 127.9 . .
N151 N101 C155 C113 147.7 . .
C109 N101 C155 C113 -121.5 . .
C105 N101 C155 C113 -177.4 . .
C163 N101 C155 C113 -2.4 . .
C159 N101 C155 C113 -153.5 . .
C101 N101 C155 C113 97.6 . .
C151 N101 C155 C113 101.3 . .
N151 N101 C155 C156 73.1 . .
C109 N101 C155 C156 163.8 . .
C105 N101 C155 C156 108 . .
C113 N101 C155 C156 -74.6 . .
C163 N101 C155 C156 -77 . .
C159 N101 C155 C156 131.9 . .
C101 N101 C155 C156 22.9 . .
C151 N101 C155 C156 26.7 . .
N151 N101 C155 C101 50.1 . .
C109 N101 C155 C101 140.9 . .
C105 N101 C155 C101 85 . .
C113 N101 C155 C101 -97.6 . .
C163 N101 C155 C101 -99.9 . .
C159 N101 C155 C101 109 . .
C151 N101 C155 C101 3.7 . .
N151 N101 C155 C109 -90.7 . .
C105 N101 C155 C109 -55.8 . .
C113 N101 C155 C109 121.5 . .
C163 N101 C155 C109 119.2 . .
C159 N101 C155 C109 -31.9 . .
C101 N101 C155 C109 -140.9 . .
C151 N101 C155 C109 -137.1 . .
N151 N101 C155 C163 150.1 . .
C109 N101 C155 C163 -119.2 . .
C105 N101 C155 C163 -175 . .
C113 N101 C155 C163 2.4 . .
C159 N101 C155 C163 -151.1 . .
C101 N101 C155 C163 99.9 . .
C151 N101 C155 C163 103.7 . .
C105 N151 C155 N101 -158.7 . .
C101 N151 C155 N101 108.2 . .
C151 N151 C155 N101 77.7 . .
C159 N151 C155 N101 -70.5 . .
C109 N151 C155 N101 -52.9 . .
C152 N151 C155 N101 150.5 . .
N101 N151 C155 C105 158.7 . .
C101 N151 C155 C105 -93.1 . .
C151 N151 C155 C105 -123.6 . .
C159 N151 C155 C105 88.2 . .
C109 N151 C155 C105 105.9 . .
C152 N151 C155 C105 -50.7 . .
N101 N151 C155 C106 -178.6 . .
C105 N151 C155 C106 22.7 . .
C101 N151 C155 C106 -70.4 . .
C151 N151 C155 C106 -100.9 . .
C159 N151 C155 C106 110.9 . .
C109 N151 C155 C106 128.6 . .
C152 N151 C155 C106 -28 . .
N101 N151 C155 C113 -28.8 . .
C105 N151 C155 C113 172.5 . .
C101 N151 C155 C113 79.4 . .
C151 N151 C155 C113 48.9 . .
C159 N151 C155 C113 -99.3 . .
C109 N151 C155 C113 -81.7 . .
C152 N151 C155 C113 121.7 . .
N101 N151 C155 C156 -136 . .
C105 N151 C155 C156 65.3 . .
C101 N151 C155 C156 -27.8 . .
C151 N151 C155 C156 -58.3 . .
C159 N151 C155 C156 153.5 . .
C109 N151 C155 C156 171.1 . .
C152 N151 C155 C156 14.5 . .
N101 N151 C155 C101 -108.2 . .
C105 N151 C155 C101 93.1 . .
C151 N151 C155 C101 -30.5 . .
C159 N151 C155 C101 -178.7 . .
C109 N151 C155 C101 -161 . .
C152 N151 C155 C101 42.4 . .
N101 N151 C155 C109 52.9 . .
C105 N151 C155 C109 -105.9 . .
C101 N151 C155 C109 161 . .
C151 N151 C155 C109 130.6 . .
C159 N151 C155 C109 -17.6 . .
C152 N151 C155 C109 -156.6 . .
N101 N151 C155 C163 -21.5 . .
C105 N151 C155 C163 179.8 . .
C101 N151 C155 C163 86.7 . .
C151 N151 C155 C163 56.2 . .
C159 N151 C155 C163 -92 . .
C109 N151 C155 C163 -74.4 . .
C152 N151 C155 C163 129 . .
C106 C105 C155 N101 -174 . .
N151 C105 C155 N101 25.1 . .
C156 C105 C155 N101 134 . .
C157 C105 C155 N101 158.3 . .
C101 C105 C155 N101 77.3 . .
C106 C105 C155 N151 161 . .
N101 C105 C155 N151 -25.1 . .
C156 C105 C155 N151 108.9 . .
C157 C105 C155 N151 133.2 . .
C101 C105 C155 N151 52.2 . .
N151 C105 C155 C106 -161 . .
N101 C105 C155 C106 174 . .
C156 C105 C155 C106 -52.1 . .
C157 C105 C155 C106 -27.7 . .
C101 C105 C155 C106 -108.8 . .
C106 C105 C155 C113 0.1 . .
N151 C105 C155 C113 -160.8 . .
N101 C105 C155 C113 174.1 . .
C156 C105 C155 C113 -51.9 . .
C157 C105 C155 C113 -27.6 . .
C101 C105 C155 C113 -108.6 . .
C106 C105 C155 C156 52.1 . .
N151 C105 C155 C156 -108.9 . .
N101 C105 C155 C156 -134 . .
C157 C105 C155 C156 24.3 . .
C101 C105 C155 C156 -56.7 . .
C106 C105 C155 C101 108.8 . .
N151 C105 C155 C101 -52.2 . .
N101 C105 C155 C101 -77.3 . .
C156 C105 C155 C101 56.7 . .
C157 C105 C155 C101 81 . .
C106 C105 C155 C109 -136.4 . .
N151 C105 C155 C109 62.6 . .
N101 C105 C155 C109 37.5 . .
C156 C105 C155 C109 171.5 . .
C157 C105 C155 C109 -164.2 . .
C101 C105 C155 C109 114.8 . .
C106 C105 C155 C163 -17.6 . .
N151 C105 C155 C163 -178.5 . .
N101 C105 C155 C163 156.4 . .
C156 C105 C155 C163 -69.6 . .
C157 C105 C155 C163 -45.3 . .
C101 C105 C155 C163 -126.4 . .
C105 C106 C155 N101 155.2 . .
C157 C106 C155 N101 -93.4 . .
C156 C106 C155 N101 -110.3 . .
C107 C106 C155 N101 -131.7 . .
C105 C106 C155 N151 -31.5 . .
C157 C106 C155 N151 79.9 . .
C156 C106 C155 N151 62.9 . .
C107 C106 C155 N151 41.6 . .
C157 C106 C155 C105 111.4 . .
C156 C106 C155 C105 94.5 . .
C107 C106 C155 C105 73.1 . .
C105 C106 C155 C113 -179.9 . .
C157 C106 C155 C113 -68.6 . .
C156 C106 C155 C113 -85.5 . .
C107 C106 C155 C113 -106.9 . .
C105 C106 C155 C156 -94.5 . .
C157 C106 C155 C156 16.9 . .
C107 C106 C155 C156 -21.4 . .
C105 C106 C155 C101 -82.9 . .
C157 C106 C155 C101 28.5 . .
C156 C106 C155 C101 11.6 . .
C107 C106 C155 C101 -9.8 . .
C105 C106 C155 C109 69.6 . .
C157 C106 C155 C109 -179 . .
C156 C106 C155 C109 164 . .
C107 C106 C155 C109 142.6 . .
C105 C106 C155 C163 176.7 . .
C157 C106 C155 C163 -71.9 . .
C156 C106 C155 C163 -88.9 . .
C107 C106 C155 C163 -110.3 . .
C151 C101 C155 N101 -6.3 . .
N151 C101 C155 N101 -45.9 . .
C152 C101 C155 N101 -90.1 . .
C102 C101 C155 N101 -98.7 . .
C156 C101 C155 N101 163 . .
C105 C101 C155 N101 -140.9 . .
C151 C101 C155 N151 39.5 . .
C152 C101 C155 N151 -44.2 . .
N101 C101 C155 N151 45.9 . .
C102 C101 C155 N151 -52.8 . .
C156 C101 C155 N151 -151.1 . .
C105 C101 C155 N151 -95.1 . .
C151 C101 C155 C105 134.6 . .
N151 C101 C155 C105 95.1 . .
C152 C101 C155 C105 50.9 . .
N101 C101 C155 C105 140.9 . .
C102 C101 C155 C105 42.3 . .
C156 C101 C155 C105 -56.1 . .
C151 C101 C155 C106 -178.4 . .
N151 C101 C155 C106 142.1 . .
C152 C101 C155 C106 97.9 . .
N101 C101 C155 C106 -172.1 . .
C102 C101 C155 C106 89.3 . .
C156 C101 C155 C106 -9.1 . .
C105 C101 C155 C106 47 . .
C151 C101 C155 C113 -67 . .
N151 C101 C155 C113 -106.6 . .
C152 C101 C155 C113 -150.8 . .
N101 C101 C155 C113 -60.7 . .
C102 C101 C155 C113 -159.4 . .
C156 C101 C155 C113 102.3 . .
C105 C101 C155 C113 158.4 . .
C151 C101 C155 C156 -169.3 . .
N151 C101 C155 C156 151.1 . .
C152 C101 C155 C156 106.9 . .
N101 C101 C155 C156 -163 . .
C102 C101 C155 C156 98.4 . .
C105 C101 C155 C156 56.1 . .
C151 C101 C155 C109 21.8 . .
N151 C101 C155 C109 -17.7 . .
C152 C101 C155 C109 -61.9 . .
N101 C101 C155 C109 28.1 . .
C102 C101 C155 C109 -70.5 . .
C156 C101 C155 C109 -168.9 . .
C105 C101 C155 C109 -112.8 . .
C151 C101 C155 C163 -52.8 . .
N151 C101 C155 C163 -92.3 . .
C152 C101 C155 C163 -136.5 . .
N101 C101 C155 C163 -46.4 . .
C102 C101 C155 C163 -145.1 . .
C156 C101 C155 C163 116.6 . .
C105 C101 C155 C163 172.6 . .
C105 C106 C156 C157 -164.6 . .
C155 C106 C156 C157 159.6 . .
C107 C106 C156 C157 -27.7 . .
C157 C106 C156 C105 164.6 . .
C155 C106 C156 C105 -35.9 . .
C107 C106 C156 C105 136.9 . .
C105 C106 C156 C155 35.9 . .
C157 C106 C156 C155 -159.6 . .
C107 C106 C156 C155 172.8 . .
C105 C106 C156 C101 24.6 . .
C157 C106 C156 C101 -170.8 . .
C155 C106 C156 C101 -11.2 . .
C107 C106 C156 C101 161.5 . .
C155 C105 C156 C157 115.9 . .
C106 C105 C156 C157 14 . .
N151 C105 C156 C157 154.3 . .
N101 C105 C156 C157 128.6 . .
C101 C105 C156 C157 170.5 . .
C155 C105 C156 C106 101.8 . .
N151 C105 C156 C106 140.3 . .
N101 C105 C156 C106 114.6 . .
C157 C105 C156 C106 -14 . .
C101 C105 C156 C106 156.4 . .
C106 C105 C156 C155 -101.8 . .
N151 C105 C156 C155 38.4 . .
N101 C105 C156 C155 12.8 . .
C157 C105 C156 C155 -115.9 . .
C101 C105 C156 C155 54.6 . .
C155 C105 C156 C101 -54.6 . .
C106 C105 C156 C101 -156.4 . .
N151 C105 C156 C101 -16.2 . .
N101 C105 C156 C101 -41.8 . .
C157 C105 C156 C101 -170.5 . .
N101 C155 C156 C157 147.6 . .
N151 C155 C156 C157 -163.8 . .
C105 C155 C156 C157 -74 . .
C106 C155 C156 C157 -19.8 . .
C113 C155 C156 C157 87.8 . .
C101 C155 C156 C157 172.3 . .
C109 C155 C156 C157 -120 . .
C163 C155 C156 C157 96.7 . .
N101 C155 C156 C106 167.4 . .
N151 C155 C156 C106 -144 . .
C105 C155 C156 C106 -54.2 . .
C113 C155 C156 C106 107.6 . .
C101 C155 C156 C106 -167.9 . .
C109 C155 C156 C106 -100.2 . .
C163 C155 C156 C106 116.5 . .
N101 C155 C156 C105 -138.4 . .
N151 C155 C156 C105 -89.8 . .
C106 C155 C156 C105 54.2 . .
C113 C155 C156 C105 161.8 . .
C101 C155 C156 C105 -113.7 . .
C109 C155 C156 C105 -46 . .
C163 C155 C156 C105 170.7 . .
N101 C155 C156 C101 -24.7 . .
N151 C155 C156 C101 23.9 . .
C105 C155 C156 C101 113.7 . .
C106 C155 C156 C101 167.9 . .
C113 C155 C156 C101 -84.5 . .
C109 C155 C156 C101 67.7 . .
C163 C155 C156 C101 -75.6 . .
C151 C101 C156 C157 -23 . .
N151 C101 C156 C157 -60.4 . .
C152 C101 C156 C157 -140.7 . .
N101 C101 C156 C157 -40.2 . .
C155 C101 C156 C157 -47.1 . .
C102 C101 C156 C157 -161.2 . .
C105 C101 C156 C157 -75.2 . .
C151 C101 C156 C106 34.9 . .
N151 C101 C156 C106 -2.5 . .
C152 C101 C156 C106 -82.7 . .
N101 C101 C156 C106 17.7 . .
C155 C101 C156 C106 10.9 . .
C102 C101 C156 C106 -103.3 . .
C105 C101 C156 C106 -17.3 . .
C151 C101 C156 C105 52.2 . .
N151 C101 C156 C105 14.8 . .
C152 C101 C156 C105 -65.5 . .
N101 C101 C156 C105 35 . .
C155 C101 C156 C105 28.1 . .
C102 C101 C156 C105 -86.1 . .
C151 C101 C156 C155 24.1 . .
N151 C101 C156 C155 -13.3 . .
C152 C101 C156 C155 -93.6 . .
N101 C101 C156 C155 6.9 . .
C102 C101 C156 C155 -114.2 . .
C105 C101 C156 C155 -28.1 . .
C105 C156 C157 C106 -10.8 . .
C155 C156 C157 C106 18.5 . .
C101 C156 C157 C106 61.9 . .
C106 C156 C157 C107 89.3 . .
C105 C156 C157 C107 78.5 . .
C155 C156 C157 C107 107.7 . .
C101 C156 C157 C107 151.1 . .
C106 C156 C157 C158 164.5 . .
C105 C156 C157 C158 153.7 . .
C155 C156 C157 C158 -177.1 . .
C101 C156 C157 C158 -133.6 . .
C106 C156 C157 C105 10.8 . .
C155 C156 C157 C105 29.2 . .
C101 C156 C157 C105 72.7 . .
C105 C106 C157 C156 19.4 . .
C155 C106 C157 C156 -23.7 . .
C107 C106 C157 C156 138.5 . .
C105 C106 C157 C107 -119.1 . .
C156 C106 C157 C107 -138.5 . .
C155 C106 C157 C107 -162.2 . .
C105 C106 C157 C158 -157.2 . .
C156 C106 C157 C158 -176.6 . .
C155 C106 C157 C158 159.6 . .
C107 C106 C157 C158 -38.1 . .
C156 C106 C157 C105 -19.4 . .
C155 C106 C157 C105 -43.2 . .
C107 C106 C157 C105 119.1 . .
C108 C107 C157 C156 109.8 . .
C158 C107 C157 C156 162.5 . .
C106 C107 C157 C156 -78 . .
C108 C107 C157 C106 -172.2 . .
C158 C107 C157 C106 -119.4 . .
C108 C107 C157 C158 -52.7 . .
C106 C107 C157 C158 119.4 . .
C108 C107 C157 C105 163.9 . .
C158 C107 C157 C105 -143.4 . .
C106 C107 C157 C105 -24 . .
C155 C105 C157 C156 -65.2 . .
C106 C105 C157 C156 -155.2 . .
N151 C105 C157 C156 -30.8 . .
N101 C105 C157 C156 -58.1 . .
C101 C105 C157 C156 -8.3 . .
C155 C105 C157 C106 90 . .
N151 C105 C157 C106 124.4 . .
N101 C105 C157 C106 97.1 . .
C156 C105 C157 C106 155.2 . .
C101 C105 C157 C106 146.9 . .
C155 C105 C157 C107 158.5 . .
C106 C105 C157 C107 68.6 . .
N151 C105 C157 C107 -167 . .
N101 C105 C157 C107 165.6 . .
C156 C105 C157 C107 -136.3 . .
C101 C105 C157 C107 -144.6 . .
C155 C105 C157 C158 122.6 . .
C106 C105 C157 C158 32.6 . .
N151 C105 C157 C158 157 . .
N101 C105 C157 C158 129.7 . .
C156 C105 C157 C158 -172.2 . .
C101 C105 C157 C158 179.5 . .
C157 C107 C158 C108 -135.5 . .
C106 C107 C158 C108 -165.6 . .
C108 C107 C158 C157 135.5 . .
C106 C107 C158 C157 -30.1 . .
C107 C108 C158 C157 -32.6 . .
C156 C157 C158 C107 -88.7 . .
C106 C157 C158 C107 74.4 . .
C105 C157 C158 C107 59.4 . .
C156 C157 C158 C108 -51.4 . .
C106 C157 C158 C108 111.8 . .
C107 C157 C158 C108 37.4 . .
C105 C157 C158 C108 96.7 . .
N151 N101 C109 C159 -15.3 . .
C155 N101 C109 C159 -94 . .
C105 N101 C109 C159 -76.2 . .
C113 N101 C109 C159 158.3 . .
C163 N101 C109 C159 142.4 . .
C101 N101 C109 C159 11.5 . .
C151 N101 C109 C159 41.2 . .
C155 N101 C109 N151 -78.7 . .
C105 N101 C109 N151 -60.9 . .
C113 N101 C109 N151 173.5 . .
C163 N101 C109 N151 157.6 . .
C159 N101 C109 N151 15.3 . .
C101 N101 C109 N151 26.8 . .
C151 N101 C109 N151 56.5 . .
N151 N101 C109 C110 -120.3 . .
C155 N101 C109 C110 161 . .
C105 N101 C109 C110 178.8 . .
C113 N101 C109 C110 53.3 . .
C163 N101 C109 C110 37.3 . .
C159 N101 C109 C110 -105 . .
C101 N101 C109 C110 -93.5 . .
C151 N101 C109 C110 -63.8 . .
N151 N101 C109 C155 78.7 . .
C105 N101 C109 C155 17.8 . .
C113 N101 C109 C155 -107.7 . .
C163 N101 C109 C155 -123.7 . .
C159 N101 C109 C155 94 . .
C101 N101 C109 C155 105.5 . .
C151 N101 C109 C155 135.2 . .
N151 N101 C109 C160 -72.7 . .
C155 N101 C109 C160 -151.4 . .
C105 N101 C109 C160 -133.6 . .
C113 N101 C109 C160 100.9 . .
C163 N101 C109 C160 84.9 . .
C159 N101 C109 C160 -57.4 . .
C101 N101 C109 C160 -45.9 . .
C151 N101 C109 C160 -16.2 . .
N101 N151 C109 C159 164 . .
C155 N151 C109 C159 -147.1 . .
C105 N151 C109 C159 -107.3 . .
C101 N151 C109 C159 91.1 . .
C151 N151 C109 C159 77.2 . .
C152 N151 C109 C159 8.9 . .
C155 N151 C109 N101 48.8 . .
C105 N151 C109 N101 88.6 . .
C101 N151 C109 N101 -72.9 . .
C151 N151 C109 N101 -86.8 . .
C159 N151 C109 N101 -164 . .
C152 N151 C109 N101 -155.1 . .
N101 N151 C109 C110 67.8 . .
C155 N151 C109 C110 116.7 . .
C105 N151 C109 C110 156.5 . .
C101 N151 C109 C110 -5.1 . .
C151 N151 C109 C110 -19 . .
C159 N151 C109 C110 -96.2 . .
C152 N151 C109 C110 -87.2 . .
N101 N151 C109 C155 -48.8 . .
C105 N151 C109 C155 39.8 . .
C101 N151 C109 C155 -121.8 . .
C151 N151 C109 C155 -135.6 . .
C159 N151 C109 C155 147.1 . .
C152 N151 C109 C155 156.1 . .
N101 N151 C109 C160 109.3 . .
C155 N151 C109 C160 158.1 . .
C105 N151 C109 C160 -162.1 . .
C101 N151 C109 C160 36.4 . .
C151 N151 C109 C160 22.5 . .
C159 N151 C109 C160 -54.7 . .
C152 N151 C109 C160 -45.8 . .
N101 C155 C109 C159 87.9 . .
N151 C155 C109 C159 31.3 . .
C105 C155 C109 C159 -59 . .
C106 C155 C109 C159 -105.1 . .
C113 C155 C109 C159 136.5 . .
C156 C155 C109 C159 -16.3 . .
C101 C155 C109 C159 47.1 . .
C163 C155 C109 C159 129.2 . .
N151 C155 C109 N101 -56.6 . .
C105 C155 C109 N101 -146.9 . .
C106 C155 C109 N101 167 . .
C113 C155 C109 N101 48.6 . .
C156 C155 C109 N101 -104.2 . .
C101 C155 C109 N101 -40.8 . .
C163 C155 C109 N101 41.3 . .
N101 C155 C109 N151 56.6 . .
C105 C155 C109 N151 -90.3 . .
C106 C155 C109 N151 -136.4 . .
C113 C155 C109 N151 105.2 . .
C156 C155 C109 N151 -47.6 . .
C101 C155 C109 N151 15.8 . .
C163 C155 C109 N151 97.9 . .
N101 C155 C109 C110 -22.6 . .
N151 C155 C109 C110 -79.1 . .
C105 C155 C109 C110 -169.5 . .
C106 C155 C109 C110 144.5 . .
C113 C155 C109 C110 26 . .
C156 C155 C109 C110 -126.7 . .
C101 C155 C109 C110 -63.4 . .
C163 C155 C109 C110 18.7 . .
N101 C155 C109 C160 31.9 . .
N151 C155 C109 C160 -24.6 . .
C105 C155 C109 C160 -115 . .
C106 C155 C109 C160 -161 . .
C113 C155 C109 C160 80.5 . .
C156 C155 C109 C160 -72.2 . .
C101 C155 C109 C160 -8.9 . .
C163 C155 C109 C160 73.2 . .
C159 C109 C110 C160 -11.6 . .
N101 C109 C110 C160 87.1 . .
N151 C109 C110 C160 64.9 . .
C155 C109 C110 C160 95.2 . .
C159 C109 C110 C111 54.9 . .
N101 C109 C110 C111 153.7 . .
N151 C109 C110 C111 131.5 . .
C155 C109 C110 C111 161.8 . .
C160 C109 C110 C111 66.6 . .
N101 C109 C110 C159 98.7 . .
N151 C109 C110 C159 76.6 . .
C155 C109 C110 C159 106.8 . .
C160 C109 C110 C159 11.6 . .
C160 C110 C111 C112 -141.2 . .
C109 C110 C111 C112 137.1 . .
C159 C110 C111 C112 157.3 . .
C160 C110 C111 C161 1.6 . .
C109 C110 C111 C161 -80.1 . .
C159 C110 C111 C161 -59.9 . .
C109 C110 C111 C160 -81.7 . .
C159 C110 C111 C160 -61.5 . .
C161 C111 C112 C304 -178.6 . 2_455
C160 C111 C112 C304 -77.6 . 2_455
C110 C111 C112 C304 -35.3 . 2_455
C160 C111 C112 C161 101 . .
C110 C111 C112 C161 143.2 . .
N101 C109 C159 N151 6.2 . .
C110 C109 C159 N151 113.8 . .
C155 C109 C159 N151 -14.5 . .
C160 C109 C159 N151 103.7 . .
N151 C109 C159 N101 -6.2 . .
C110 C109 C159 N101 107.6 . .
C155 C109 C159 N101 -20.7 . .
C160 C109 C159 N101 97.5 . .
N101 C109 C159 C160 -97.5 . .
N151 C109 C159 C160 -103.7 . .
C110 C109 C159 C160 10.1 . .
C155 C109 C159 C160 -118.2 . .
N101 C109 C159 C110 -107.6 . .
N151 C109 C159 C110 -113.8 . .
C155 C109 C159 C110 -128.3 . .
C160 C109 C159 C110 -10.1 . .
N101 N151 C159 C109 -13.9 . .
C155 N151 C159 C109 37.2 . .
C105 N151 C159 C109 80.6 . .
C101 N151 C159 C109 -140.6 . .
C151 N151 C159 C109 -116.4 . .
C152 N151 C159 C109 -173.2 . .
C155 N151 C159 N101 51.1 . .
C105 N151 C159 N101 94.5 . .
C101 N151 C159 N101 -126.7 . .
C151 N151 C159 N101 -102.4 . .
C109 N151 C159 N101 13.9 . .
C152 N151 C159 N101 -159.3 . .
N101 N151 C159 C160 82.6 . .
C155 N151 C159 C160 133.7 . .
C105 N151 C159 C160 177.1 . .
C101 N151 C159 C160 -44.1 . .
C151 N151 C159 C160 -19.8 . .
C109 N151 C159 C160 96.5 . .
C152 N151 C159 C160 -76.7 . .
N101 N151 C159 C110 34.7 . .
C155 N151 C159 C110 85.8 . .
C105 N151 C159 C110 129.2 . .
C101 N151 C159 C110 -92.1 . .
C151 N151 C159 C110 -67.8 . .
C109 N151 C159 C110 48.6 . .
C152 N151 C159 C110 -124.7 . .
N151 N101 C159 C109 163.6 . .
C155 N101 C159 C109 99.4 . .
C105 N101 C159 C109 107.9 . .
C113 N101 C159 C109 -33.1 . .
C163 N101 C159 C109 -47.1 . .
C101 N101 C159 C109 -172 . .
C151 N101 C159 C109 -143.9 . .
C155 N101 C159 N151 -64.2 . .
C109 N101 C159 N151 -163.6 . .
C105 N101 C159 N151 -55.8 . .
C113 N101 C159 N151 163.3 . .
C163 N101 C159 N151 149.3 . .
C101 N101 C159 N151 24.4 . .
C151 N101 C159 N151 52.5 . .
N151 N101 C159 C160 -102.6 . .
C155 N101 C159 C160 -166.8 . .
C109 N101 C159 C160 93.8 . .
C105 N101 C159 C160 -158.3 . .
C113 N101 C159 C160 60.7 . .
C163 N101 C159 C160 46.8 . .
C101 N101 C159 C160 -78.2 . .
C151 N101 C159 C160 -50.1 . .
N151 N101 C159 C110 -145.7 . .
C155 N101 C159 C110 150.1 . .
C109 N101 C159 C110 50.7 . .
C105 N101 C159 C110 158.5 . .
C113 N101 C159 C110 17.6 . .
C163 N101 C159 C110 3.6 . .
C101 N101 C159 C110 -121.4 . .
C151 N101 C159 C110 -93.3 . .
C160 C110 C159 C109 166.3 . .
C111 C110 C159 C109 -120.3 . .
C160 C110 C159 N151 100.8 . .
C109 C110 C159 N151 -65.5 . .
C111 C110 C159 N151 174.2 . .
C160 C110 C159 N101 113.2 . .
C109 C110 C159 N101 -53.1 . .
C111 C110 C159 N101 -173.4 . .
C109 C110 C159 C160 -166.3 . .
C111 C110 C159 C160 73.4 . .
C109 C110 C160 C159 5.5 . .
C111 C110 C160 C159 -81.4 . .
C109 C110 C160 C111 86.9 . .
C159 C110 C160 C111 81.4 . .
C109 C110 C160 C161 86.1 . .
C111 C110 C160 C161 -0.8 . .
C159 C110 C160 C161 80.6 . .
C111 C110 C160 C109 -86.9 . .
C159 C110 C160 C109 -5.5 . .
C109 C159 C160 C110 -11.2 . .
N151 C159 C160 C110 -90.7 . .
N101 C159 C160 C110 -68.5 . .
C109 C159 C160 C111 -81.5 . .
N151 C159 C160 C111 -161 . .
N101 C159 C160 C111 -138.8 . .
C110 C159 C160 C111 -70.3 . .
C109 C159 C160 C161 -114.7 . .
N151 C159 C160 C161 165.7 . .
N101 C159 C160 C161 -172.1 . .
C110 C159 C160 C161 -103.6 . .
N151 C159 C160 C109 -79.6 . .
N101 C159 C160 C109 -57.3 . .
C110 C159 C160 C109 11.2 . .
C112 C111 C160 C110 63.2 . .
C161 C111 C160 C110 -178.6 . .
C112 C111 C160 C159 143.5 . .
C161 C111 C160 C159 -98.3 . .
C110 C111 C160 C159 80.3 . .
C112 C111 C160 C161 -118.3 . .
C110 C111 C160 C161 178.6 . .
C112 C111 C160 C109 119.5 . .
C161 C111 C160 C109 -122.3 . .
C110 C111 C160 C109 56.3 . .
C159 C109 C160 C110 166.5 . .
N101 C109 C160 C110 -103.7 . .
N151 C109 C160 C110 -125.7 . .
C155 C109 C160 C110 -114.6 . .
N101 C109 C160 C159 89.8 . .
N151 C109 C160 C159 67.9 . .
C110 C109 C160 C159 -166.5 . .
C155 C109 C160 C159 78.9 . .
C159 C109 C160 C111 92.7 . .
N101 C109 C160 C111 -177.5 . .
N151 C109 C160 C111 160.5 . .
C110 C109 C160 C111 -73.8 . .
C155 C109 C160 C111 171.6 . .
C159 C109 C160 C161 64.8 . .
N101 C109 C160 C161 154.6 . .
N151 C109 C160 C161 132.7 . .
C110 C109 C160 C161 -101.7 . .
C155 C109 C160 C161 143.7 . .
C112 C111 C161 C162 98.3 . .
C160 C111 C161 C162 -38.8 . .
C110 C111 C161 C162 -39.9 . .
C160 C111 C161 C112 -137 . .
C110 C111 C161 C112 -138.2 . .
C112 C111 C161 C160 137 . .
C110 C111 C161 C160 -1.2 . .
C304 C112 C161 C111 6.7 2_455 .
C111 C112 C161 C162 -123.6 . .
C304 C112 C161 C162 -116.8 2_455 .
C111 C112 C161 C160 -40.3 . .
C304 C112 C161 C160 -33.6 2_455 .
C110 C160 C161 C111 1.4 . .
C159 C160 C161 C111 76.1 . .
C109 C160 C161 C111 54.9 . .
C110 C160 C161 C162 162.7 . .
C159 C160 C161 C162 -122.6 . .
C111 C160 C161 C162 161.4 . .
C109 C160 C161 C162 -143.7 . .
C110 C160 C161 C112 19.7 . .
C159 C160 C161 C112 94.4 . .
C111 C160 C161 C112 18.4 . .
C109 C160 C161 C112 73.3 . .
N151 N101 C113 C164 -172.3 . .
C155 N101 C113 C164 -100.7 . .
C109 N101 C113 C164 19.4 . .
C105 N101 C113 C164 -99.6 . .
C163 N101 C113 C164 72.7 . .
C159 N101 C113 C164 36.7 . .
C101 N101 C113 C164 178.5 . .
C151 N101 C113 C164 145.9 . .
N151 N101 C113 C155 -71.6 . .
C109 N101 C113 C155 120.1 . .
C105 N101 C113 C155 1 . .
C163 N101 C113 C155 173.4 . .
C159 N101 C113 C155 137.4 . .
C101 N101 C113 C155 -80.8 . .
C151 N101 C113 C155 -113.4 . .
N101 C155 C113 C164 103.2 . .
N151 C155 C113 C164 126.9 . .
C105 C155 C113 C164 -72.6 . .
C106 C155 C113 C164 -72.4 . .
C156 C155 C113 C164 -118.6 . .
C101 C155 C113 C164 177.2 . .
C109 C155 C113 C164 66.6 . .
C163 C155 C113 C164 96.2 . .
N151 C155 C113 N101 23.6 . .
C105 C155 C113 N101 -175.8 . .
C106 C155 C113 N101 -175.7 . .
C156 C155 C113 N101 138.2 . .
C101 C155 C113 N101 74 . .
C109 C155 C113 N101 -36.6 . .
C163 C155 C113 N101 -7 . .
C164 C114 C115 C165 -52.7 . .
C163 C114 C115 C165 -75 . .
C165 C114 C115 C164 52.7 . .
C163 C114 C115 C164 -22.3 . .
C164 C114 C115 C116 -127.2 . .
C165 C114 C115 C116 -74.5 . .
C163 C114 C115 C116 -149.5 . .
C165 C115 C116 C166 74.9 . .
C114 C115 C116 C166 144.1 . .
C164 C115 C116 C166 113.1 . .
C114 C115 C116 C165 69.2 . .
C164 C115 C116 C165 38.3 . .
N151 N101 C163 C164 -158.7 . .
C155 N101 C163 C164 -54.8 . .
C109 N101 C163 C164 70.4 . .
C105 N101 C163 C164 -52.4 . .
C113 N101 C163 C164 -62 . .
C159 N101 C163 C164 91.9 . .
C101 N101 C163 C164 -139.7 . .
C151 N101 C163 C164 -170.8 . .
N151 N101 C163 C114 158.9 . .
C155 N101 C163 C114 -97.3 . .
C109 N101 C163 C114 28 . .
C105 N101 C163 C114 -94.8 . .
C113 N101 C163 C114 -104.4 . .
C159 N101 C163 C114 49.5 . .
C101 N101 C163 C114 177.9 . .
C151 N101 C163 C114 146.8 . .
N151 N101 C163 C155 -103.9 . .
C109 N101 C163 C155 125.2 . .
C105 N101 C163 C155 2.5 . .
C113 N101 C163 C155 -7.2 . .
C159 N101 C163 C155 146.8 . .
C101 N101 C163 C155 -84.8 . .
C151 N101 C163 C155 -115.9 . .
C165 C114 C163 C164 -12.7 . .
C115 C114 C163 C164 28.4 . .
C164 C114 C163 N101 82.9 . .
C165 C114 C163 N101 70.2 . .
C115 C114 C163 N101 111.3 . .
C164 C114 C163 C155 50.9 . .
C165 C114 C163 C155 38.2 . .
C115 C114 C163 C155 79.3 . .
N101 C155 C163 C164 134.9 . .
N151 C155 C163 C164 156.4 . .
C105 C155 C163 C164 -25.1 . .
C106 C155 C163 C164 -40.6 . .
C113 C155 C163 C164 -53.5 . .
C156 C155 C163 C164 -90.9 . .
C101 C155 C163 C164 -152.1 . .
C109 C155 C163 C164 96 . .
N151 C155 C163 N101 21.4 . .
C105 C155 C163 N101 -160 . .
C106 C155 C163 N101 -175.5 . .
C113 C155 C163 N101 171.6 . .
C156 C155 C163 N101 134.2 . .
C101 C155 C163 N101 72.9 . .
C109 C155 C163 N101 -38.9 . .
N101 C155 C163 C114 107.8 . .
N151 C155 C163 C114 129.2 . .
C105 C155 C163 C114 -52.3 . .
C106 C155 C163 C114 -67.7 . .
C113 C155 C163 C114 -80.6 . .
C156 C155 C163 C114 -118 . .
C101 C155 C163 C114 -179.3 . .
C109 C155 C163 C114 68.8 . .
C115 C114 C164 C165 43.3 . .
C163 C114 C164 C165 -163.8 . .
C165 C114 C164 C113 167.4 . .
C115 C114 C164 C113 -149.3 . .
C163 C114 C164 C113 3.6 . .
C165 C114 C164 C163 163.8 . .
C115 C114 C164 C163 -152.9 . .
C165 C114 C164 C115 -43.3 . .
C163 C114 C164 C115 152.9 . .
N101 C113 C164 C114 -84.4 . .
C155 C113 C164 C114 -118.9 . .
N101 C113 C164 C165 68.4 . .
C155 C113 C164 C165 33.8 . .
N101 C113 C164 C163 -74.3 . .
C155 C113 C164 C163 -108.9 . .
N101 C113 C164 C115 173.7 . .
C155 C113 C164 C115 139.2 . .
N101 C163 C164 C114 -128.1 . .
C155 C163 C164 C114 -146.3 . .
N101 C163 C164 C165 -20 . .
C114 C163 C164 C165 108.1 . .
C155 C163 C164 C165 -38.2 . .
N101 C163 C164 C113 60.8 . .
C114 C163 C164 C113 -171.1 . .
C155 C163 C164 C113 42.6 . .
N101 C163 C164 C115 167.2 . .
C114 C163 C164 C115 -64.8 . .
C155 C163 C164 C115 149 . .
C165 C115 C164 C114 105.5 . .
C116 C115 C164 C114 54.8 . .
C114 C115 C164 C165 -105.5 . .
C116 C115 C164 C165 -50.7 . .
C165 C115 C164 C113 -139.7 . .
C114 C115 C164 C113 114.8 . .
C116 C115 C164 C113 169.7 . .
C165 C115 C164 C163 177.1 . .
C114 C115 C164 C163 71.6 . .
C116 C115 C164 C163 126.4 . .
C114 C115 C165 C164 40.4 . .
C116 C115 C165 C164 128.6 . .
C164 C115 C165 C114 -40.4 . .
C116 C115 C165 C114 88.1 . .
C114 C115 C165 C116 -88.1 . .
C164 C115 C165 C116 -128.6 . .
C114 C115 C165 C166 -144 . .
C164 C115 C165 C166 175.6 . .
C116 C115 C165 C166 -55.9 . .
C114 C164 C165 C115 -65.4 . .
C113 C164 C165 C115 138.2 . .
C163 C164 C165 C115 -175.2 . .
C113 C164 C165 C114 -156.4 . .
C163 C164 C165 C114 -109.8 . .
C115 C164 C165 C114 65.4 . .
C114 C164 C165 C116 2.3 . .
C113 C164 C165 C116 -154.1 . .
C163 C164 C165 C116 -107.5 . .
C115 C164 C165 C116 67.7 . .
C114 C164 C165 C166 -83.6 . .
C113 C164 C165 C166 120.1 . .
C163 C164 C165 C166 166.6 . .
C115 C164 C165 C166 -18.1 . .
C164 C114 C165 C115 105.3 . .
C163 C114 C165 C115 117.6 . .
C115 C114 C165 C164 -105.3 . .
C163 C114 C165 C164 12.3 . .
C164 C114 C165 C116 -178.1 . .
C115 C114 C165 C116 76.6 . .
C163 C114 C165 C116 -165.8 . .
C164 C114 C165 C166 160 . .
C115 C114 C165 C166 54.7 . .
C163 C114 C165 C166 172.3 . .
C166 C116 C165 C115 -90.1 . .
C166 C116 C165 C164 -162.6 . .
C115 C116 C165 C164 -72.5 . .
C166 C116 C165 C114 -161 . .
C115 C116 C165 C114 -70.9 . .
C115 C116 C165 C166 90.1 . .
C115 C116 C166 C165 -35.2 . .
C165 C116 C166 C453 172.3 . 2_456
C115 C116 C166 C453 137.1 . 2_456
C115 C165 C166 C116 77.6 . .
C164 C165 C166 C116 95.9 . .
C114 C165 C166 C116 26.9 . .
C115 C165 C166 C453 -58.3 . 2_456
C164 C165 C166 C453 -40 . 2_456
C114 C165 C166 C453 -109 . 2_456
C116 C165 C166 C453 -135.9 . 2_456
C255 N251 C201 C251 93.8 . .
C263 N251 C201 C251 -144.6 . .
C209 N251 C201 C251 -125.7 . .
C259 N251 C201 C251 -55.6 . .
C213 N251 C201 C251 -161.7 . .
C205 N251 C201 C251 104.3 . .
C255 N251 C201 C202 149.8 . .
C263 N251 C201 C202 -88.6 . .
C209 N251 C201 C202 -69.7 . .
C259 N251 C201 C202 0.4 . .
C251 N251 C201 C202 56 . .
C213 N251 C201 C202 -105.7 . .
C205 N251 C201 C202 160.3 . .
C255 N251 C201 C263 -121.6 . .
C209 N251 C201 C263 18.9 . .
C259 N251 C201 C263 89.1 . .
C251 N251 C201 C263 144.6 . .
C213 N251 C201 C263 -17.1 . .
C205 N251 C201 C263 -111.1 . .
C255 N251 C201 C214 -95.3 . .
C263 N251 C201 C214 26.3 . .
C209 N251 C201 C214 45.2 . .
C259 N251 C201 C214 115.4 . .
C251 N251 C201 C214 170.9 . .
C213 N251 C201 C214 9.2 . .
C205 N251 C201 C214 -84.8 . .
C255 N251 C201 N201 -38 . .
C263 N251 C201 N201 83.6 . .
C209 N251 C201 N201 102.5 . .
C259 N251 C201 N201 172.6 . .
C251 N251 C201 N201 -131.8 . .
C213 N251 C201 N201 66.5 . .
C205 N251 C201 N201 -27.6 . .
C255 N251 C201 C213 -104.5 . .
C263 N251 C201 C213 17.1 . .
C209 N251 C201 C213 36 . .
C259 N251 C201 C213 106.1 . .
C251 N251 C201 C213 161.7 . .
C205 N251 C201 C213 -94 . .
C255 N251 C201 C264 -139.2 . .
C263 N251 C201 C264 -17.6 . .
C209 N251 C201 C264 1.4 . .
C259 N251 C201 C264 71.5 . .
C251 N251 C201 C264 127.1 . .
C213 N251 C201 C264 -34.6 . .
C205 N251 C201 C264 -128.7 . .
C255 N201 C201 C251 87.7 . .
C209 N201 C201 C251 -65 . .
C263 N201 C201 C251 -131.9 . .
C205 N201 C201 C251 103 . .
C213 N201 C201 C251 -151.2 . .
C259 N201 C201 C251 -50 . .
C255 N201 C201 N251 132.4 . .
C209 N201 C201 N251 -20.3 . .
C263 N201 C201 N251 -87.2 . .
C205 N201 C201 N251 147.7 . .
C213 N201 C201 N251 -106.5 . .
C259 N201 C201 N251 -5.3 . .
C251 N201 C201 N251 44.7 . .
C255 N201 C201 C202 140.1 . .
C209 N201 C201 C202 -12.6 . .
C263 N201 C201 C202 -79.5 . .
C205 N201 C201 C202 155.4 . .
C213 N201 C201 C202 -98.8 . .
C259 N201 C201 C202 2.4 . .
C251 N201 C201 C202 52.4 . .
C255 N201 C201 C263 -140.4 . .
C209 N201 C201 C263 67 . .
C205 N201 C201 C263 -125 . .
C213 N201 C201 C263 -19.3 . .
C259 N201 C201 C263 81.9 . .
C251 N201 C201 C263 131.9 . .
C255 N201 C201 C214 -103.6 . .
C209 N201 C201 C214 103.7 . .
C263 N201 C201 C214 36.8 . .
C205 N201 C201 C214 -88.3 . .
C213 N201 C201 C214 17.5 . .
C259 N201 C201 C214 118.7 . .
C251 N201 C201 C214 168.7 . .
C255 N201 C201 C213 -121.1 . .
C209 N201 C201 C213 86.3 . .
C263 N201 C201 C213 19.3 . .
C205 N201 C201 C213 -105.7 . .
C259 N201 C201 C213 101.2 . .
C251 N201 C201 C213 151.2 . .
C255 N201 C201 C264 -147.3 . .
C209 N201 C201 C264 60.1 . .
C263 N201 C201 C264 -6.9 . .
C205 N201 C201 C264 -132 . .
C213 N201 C201 C264 -26.2 . .
C259 N201 C201 C264 75 . .
C251 N201 C201 C264 125 . .
C251 C201 C202 C252 23 . .
N251 C201 C202 C252 -39 . .
C263 C201 C202 C252 -88 . .
C214 C201 C202 C252 -136.6 . .
N201 C201 C202 C252 -40.4 . .
C213 C201 C202 C252 -92.4 . .
C264 C201 C202 C252 -140 . .
C251 C201 C202 C253 -39 . .
N251 C201 C202 C253 -101 . .
C263 C201 C202 C253 -150 . .
C214 C201 C202 C253 161.4 . .
N201 C201 C202 C253 -102.4 . .
C213 C201 C202 C253 -154.4 . .
C264 C201 C202 C253 158.1 . .
N251 C201 C202 C251 -62.1 . .
C263 C201 C202 C251 -111 . .
C214 C201 C202 C251 -159.6 . .
N201 C201 C202 C251 -63.4 . .
C213 C201 C202 C251 -115.4 . .
C264 C201 C202 C251 -163 . .
C251 C201 C202 C203 -102.9 . .
N251 C201 C202 C203 -165 . .
C263 C201 C202 C203 146.1 . .
C214 C201 C202 C203 97.4 . .
N201 C201 C202 C203 -166.4 . .
C213 C201 C202 C203 141.6 . .
C264 C201 C202 C203 94.1 . .
C252 C202 C203 C204 34.4 . .
C253 C202 C203 C204 64.1 . .
C251 C202 C203 C204 130.9 . .
C201 C202 C203 C204 -173.7 . .
C252 C202 C203 C253 -29.7 . .
C251 C202 C203 C253 66.8 . .
C201 C202 C203 C253 122.2 . .
C252 C202 C203 C254 -3.1 . .
C253 C202 C203 C254 26.6 . .
C251 C202 C203 C254 93.4 . .
C201 C202 C203 C254 148.8 . .
C253 C203 C204 C254 -75 . .
C202 C203 C204 C254 -124.1 . .
C202 C203 C204 C253 -49.1 . .
C254 C203 C204 C253 75 . .
C253 C203 C204 C252 30.5 . .
C202 C203 C204 C252 -18.6 . .
C254 C203 C204 C252 105.4 . .
N251 C201 C251 C202 97.6 . .
C263 C201 C251 C202 71.3 . .
C214 C201 C251 C202 69.9 . .
N201 C201 C251 C202 105.8 . .
C213 C201 C251 C202 81 . .
C264 C201 C251 C202 20.2 . .
C202 C201 C251 N251 -97.6 . .
C263 C201 C251 N251 -26.3 . .
C214 C201 C251 N251 -27.7 . .
N201 C201 C251 N251 8.2 . .
C213 C201 C251 N251 -16.6 . .
C264 C201 C251 N251 -77.4 . .
N251 C201 C251 N201 -8.2 . .
C202 C201 C251 N201 -105.8 . .
C263 C201 C251 N201 -34.5 . .
C214 C201 C251 N201 -35.9 . .
C213 C201 C251 N201 -24.8 . .
C264 C201 C251 N201 -85.6 . .
N251 C201 C251 C253 123 . .
C202 C201 C251 C253 25.4 . .
C263 C201 C251 C253 96.8 . .
C214 C201 C251 C253 95.3 . .
N201 C201 C251 C253 131.2 . .
C213 C201 C251 C253 106.4 . .
C264 C201 C251 C253 45.6 . .
N251 C201 C251 C252 89.8 . .
C202 C201 C251 C252 -7.8 . .
C263 C201 C251 C252 63.5 . .
C214 C201 C251 C252 62.1 . .
N201 C201 C251 C252 98 . .
C213 C201 C251 C252 73.2 . .
C264 C201 C251 C252 12.4 . .
C252 C202 C251 C201 -166.9 . .
C253 C202 C251 C201 148.6 . .
C203 C202 C251 C201 94.5 . .
C252 C202 C251 N251 -101 . .
C253 C202 C251 N251 -145.5 . .
C203 C202 C251 N251 160.5 . .
C201 C202 C251 N251 65.9 . .
C252 C202 C251 N201 -104.5 . .
C253 C202 C251 N201 -149 . .
C203 C202 C251 N201 157 . .
C201 C202 C251 N201 62.4 . .
C252 C202 C251 C253 44.5 . .
C203 C202 C251 C253 -54 . .
C201 C202 C251 C253 -148.6 . .
C253 C202 C251 C252 -44.5 . .
C203 C202 C251 C252 -98.5 . .
C201 C202 C251 C252 166.9 . .
C255 N251 C251 C201 -87.4 . .
C263 N251 C251 C201 35.8 . .
C209 N251 C251 C201 170 . .
C259 N251 C251 C201 141.7 . .
C213 N251 C251 C201 21.1 . .
C205 N251 C251 C201 -75.3 . .
C255 N251 C251 C202 -157.7 . .
C263 N251 C251 C202 -34.5 . .
C209 N251 C251 C202 99.8 . .
C259 N251 C251 C202 71.4 . .
C201 N251 C251 C202 -70.2 . .
C213 N251 C251 C202 -49.1 . .
C205 N251 C251 C202 -145.6 . .
C255 N251 C251 N201 -5.2 . .
C263 N251 C251 N201 118 . .
C209 N251 C251 N201 -107.7 . .
C259 N251 C251 N201 -136.1 . .
C201 N251 C251 N201 82.3 . .
C213 N251 C251 N201 103.4 . .
C205 N251 C251 N201 7 . .
C255 N251 C251 C253 169.5 . .
C263 N251 C251 C253 -67.3 . .
C209 N251 C251 C253 66.9 . .
C259 N251 C251 C253 38.6 . .
C201 N251 C251 C253 -103.1 . .
C213 N251 C251 C253 -82 . .
C205 N251 C251 C253 -178.4 . .
C255 N251 C251 C252 167.6 . .
C263 N251 C251 C252 -69.2 . .
C209 N251 C251 C252 65.1 . .
C259 N251 C251 C252 36.7 . .
C201 N251 C251 C252 -105 . .
C213 N251 C251 C252 -83.9 . .
C205 N251 C251 C252 179.7 . .
C255 N201 C251 C201 -91.7 . .
C209 N201 C251 C201 151.4 . .
C263 N201 C251 C201 42.1 . .
C205 N201 C251 C201 -77.5 . .
C213 N201 C251 C201 29.5 . .
C259 N201 C251 C201 133.4 . .
C255 N201 C251 C202 -158.5 . .
C209 N201 C251 C202 84.6 . .
C263 N201 C251 C202 -24.7 . .
C205 N201 C251 C202 -144.3 . .
C213 N201 C251 C202 -37.3 . .
C259 N201 C251 C202 66.6 . .
C201 N201 C251 C202 -66.8 . .
C255 N201 C251 N251 173.8 . .
C209 N201 C251 N251 56.9 . .
C263 N201 C251 N251 -52.4 . .
C205 N201 C251 N251 -171.9 . .
C213 N201 C251 N251 -65 . .
C259 N201 C251 N251 39 . .
C201 N201 C251 N251 -94.5 . .
C255 N201 C251 C253 167.8 . .
C209 N201 C251 C253 50.9 . .
C263 N201 C251 C253 -58.4 . .
C205 N201 C251 C253 -178 . .
C213 N201 C251 C253 -71 . .
C259 N201 C251 C253 32.9 . .
C201 N201 C251 C253 -100.5 . .
C255 N201 C251 C252 166.4 . .
C209 N201 C251 C252 49.5 . .
C263 N201 C251 C252 -59.8 . .
C205 N201 C251 C252 -179.3 . .
C213 N201 C251 C252 -72.4 . .
C259 N201 C251 C252 31.5 . .
C201 N201 C251 C252 -101.9 . .
C251 C202 C252 C253 -73.2 . .
C203 C202 C252 C253 36.6 . .
C201 C202 C252 C253 -91.5 . .
C253 C202 C252 C251 73.2 . .
C203 C202 C252 C251 109.8 . .
C201 C202 C252 C251 -18.2 . .
C253 C202 C252 C204 -61.2 . .
C251 C202 C252 C204 -134.4 . .
C203 C202 C252 C204 -24.6 . .
C201 C202 C252 C204 -152.6 . .
C201 C251 C252 C253 109.4 . .
C202 C251 C252 C253 96.5 . .
N251 C251 C252 C253 177.2 . .
N201 C251 C252 C253 178.2 . .
C201 C251 C252 C202 12.9 . .
N251 C251 C252 C202 80.7 . .
N201 C251 C252 C202 81.7 . .
C253 C251 C252 C202 -96.5 . .
C201 C251 C252 C204 69.5 . .
C202 C251 C252 C204 56.5 . .
N251 C251 C252 C204 137.3 . .
N201 C251 C252 C204 138.3 . .
C253 C251 C252 C204 -39.9 . .
C254 C204 C252 C253 20.4 . .
C203 C204 C252 C253 -55.6 . .
C254 C204 C252 C202 105.4 . .
C203 C204 C252 C202 29.4 . .
C253 C204 C252 C202 85 . .
C254 C204 C252 C251 65.1 . .
C203 C204 C252 C251 -10.9 . .
C253 C204 C252 C251 44.7 . .
C251 C252 C253 C202 -50.7 . .
C204 C252 C253 C202 90.5 . .
C202 C252 C253 C203 -40.6 . .
C251 C252 C253 C203 -91.3 . .
C204 C252 C253 C203 49.8 . .
C202 C252 C253 C204 -90.5 . .
C251 C252 C253 C204 -141.2 . .
C202 C252 C253 C254 -106.3 . .
C251 C252 C253 C254 -157 . .
C204 C252 C253 C254 -15.8 . .
C202 C252 C253 C251 50.7 . .
C204 C252 C253 C251 141.2 . .
C251 C202 C253 C252 104.6 . .
C203 C202 C253 C252 -137.1 . .
C201 C202 C253 C252 135.1 . .
C252 C202 C253 C203 137.1 . .
C251 C202 C253 C203 -118.4 . .
C201 C202 C253 C203 -87.8 . .
C252 C202 C253 C204 87.9 . .
C251 C202 C253 C204 -167.5 . .
C203 C202 C253 C204 -49.1 . .
C201 C202 C253 C204 -137 . .
C252 C202 C253 C254 108.8 . .
C251 C202 C253 C254 -146.7 . .
C203 C202 C253 C254 -28.3 . .
C201 C202 C253 C254 -116.1 . .
C252 C202 C253 C251 -104.6 . .
C203 C202 C253 C251 118.4 . .
C201 C202 C253 C251 30.5 . .
C204 C203 C253 C252 -74.8 . .
C202 C203 C253 C252 32.3 . .
C254 C203 C253 C252 -120.8 . .
C204 C203 C253 C202 -107.1 . .
C254 C203 C253 C202 -153 . .
C202 C203 C253 C204 107.1 . .
C254 C203 C253 C204 -46 . .
C204 C203 C253 C254 46 . .
C202 C203 C253 C254 153 . .
C204 C203 C253 C251 -149.9 . .
C202 C203 C253 C251 -42.8 . .
C254 C203 C253 C251 164.1 . .
C254 C204 C253 C252 -159 . .
C203 C204 C253 C252 111.2 . .
C254 C204 C253 C202 151.8 . .
C203 C204 C253 C202 62 . .
C252 C204 C253 C202 -49.2 . .
C254 C204 C253 C203 89.8 . .
C252 C204 C253 C203 -111.2 . .
C203 C204 C253 C254 -89.8 . .
C252 C204 C253 C254 159 . .
C254 C204 C253 C251 137.5 . .
C203 C204 C253 C251 47.7 . .
C252 C204 C253 C251 -63.5 . .
C201 C251 C253 C252 -82.3 . .
C202 C251 C253 C252 -49.5 . .
N251 C251 C253 C252 -3.5 . .
N201 C251 C253 C252 -2.5 . .
C201 C251 C253 C202 -32.8 . .
N251 C251 C253 C202 46 . .
N201 C251 C253 C202 47 . .
C252 C251 C253 C202 49.5 . .
C201 C251 C253 C203 21.9 . .
C202 C251 C253 C203 54.7 . .
N251 C251 C253 C203 100.7 . .
N201 C251 C253 C203 101.7 . .
C252 C251 C253 C203 104.2 . .
C201 C251 C253 C204 -14.1 . .
C202 C251 C253 C204 18.7 . .
N251 C251 C253 C204 64.7 . .
N201 C251 C253 C204 65.7 . .
C252 C251 C253 C204 68.2 . .
C201 C251 C253 C254 53.3 . .
C202 C251 C253 C254 86 . .
N251 C251 C253 C254 132 . .
N201 C251 C253 C254 133 . .
C252 C251 C253 C254 135.5 . .
C253 C204 C254 C203 -58.8 . .
C252 C204 C254 C203 -69.7 . .
C203 C204 C254 C253 58.8 . .
C252 C204 C254 C253 -10.9 . .
C253 C203 C254 C204 86.8 . .
C202 C203 C254 C204 64 . .
C204 C203 C254 C253 -86.8 . .
C202 C203 C254 C253 -22.9 . .
C252 C253 C254 C204 25.5 . .
C202 C253 C254 C204 -34.2 . .
C203 C253 C254 C204 -64 . .
C251 C253 C254 C204 -100.1 . .
C252 C253 C254 C203 89.6 . .
C202 C253 C254 C203 29.9 . .
C204 C253 C254 C203 64 . .
C251 C253 C254 C203 -36.1 . .
C209 N201 C205 C255 66.5 . .
C263 N201 C205 C255 -163.5 . .
C213 N201 C205 C255 -176.9 . .
C259 N201 C205 C255 17.3 . .
C201 N201 C205 C255 -107.1 . .
C251 N201 C205 C255 -62.9 . .
C255 N201 C205 C206 -128 . .
C209 N201 C205 C206 -61.6 . .
C263 N201 C205 C206 68.4 . .
C213 N201 C205 C206 55.1 . .
C259 N201 C205 C206 -110.7 . .
C201 N201 C205 C206 124.9 . .
C251 N201 C205 C206 169.1 . .
C255 N201 C205 C256 -98.2 . .
C209 N201 C205 C256 -31.8 . .
C263 N201 C205 C256 98.2 . .
C213 N201 C205 C256 84.9 . .
C259 N201 C205 C256 -80.9 . .
C201 N201 C205 C256 154.7 . .
C251 N201 C205 C256 -161.1 . .
C255 N201 C205 N251 69.4 . .
C209 N201 C205 N251 135.8 . .
C263 N201 C205 N251 -94.2 . .
C213 N201 C205 N251 -107.5 . .
C259 N201 C205 N251 86.7 . .
C201 N201 C205 N251 -37.7 . .
C251 N201 C205 N251 6.5 . .
C263 N251 C205 C255 170.7 . .
C209 N251 C205 C255 63.4 . .
C259 N251 C205 C255 31.8 . .
C251 N251 C205 C255 -73.7 . .
C201 N251 C205 C255 -123.6 . .
C213 N251 C205 C255 162.7 . .
C255 N251 C205 C206 -116.5 . .
C263 N251 C205 C206 54.2 . .
C209 N251 C205 C206 -53.2 . .
C259 N251 C205 C206 -84.7 . .
C251 N251 C205 C206 169.7 . .
C201 N251 C205 C206 119.8 . .
C213 N251 C205 C206 46.2 . .
C255 N251 C205 N201 -98.6 . .
C263 N251 C205 N201 72.1 . .
C209 N251 C205 N201 -35.3 . .
C259 N251 C205 N201 -66.8 . .
C251 N251 C205 N201 -172.4 . .
C201 N251 C205 N201 137.7 . .
C213 N251 C205 N201 64.1 . .
C255 N251 C205 C256 -86.2 . .
C263 N251 C205 C256 84.5 . .
C209 N251 C205 C256 -22.8 . .
C259 N251 C205 C256 -54.4 . .
C251 N251 C205 C256 -160 . .
C201 N251 C205 C256 150.1 . .
C213 N251 C205 C256 76.5 . .
C255 C205 C206 C256 39.9 . .
N201 C205 C206 C256 69.8 . .
N251 C205 C206 C256 72.3 . .
C255 C205 C206 C257 97 . .
N201 C205 C206 C257 126.9 . .
C256 C205 C206 C257 57.1 . .
N251 C205 C206 C257 129.4 . .
C255 C205 C206 C207 144.6 . .
N201 C205 C206 C207 174.5 . .
C256 C205 C206 C207 104.7 . .
N251 C205 C206 C207 177 . .
N201 C205 C206 C255 29.9 . .
C256 C205 C206 C255 -39.9 . .
N251 C205 C206 C255 32.4 . .
C256 C206 C207 C257 18.3 . .
C205 C206 C207 C257 -83.6 . .
C255 C206 C207 C257 -72.4 . .
C256 C206 C207 C258 10 . .
C205 C206 C207 C258 -92 . .
C257 C206 C207 C258 -8.3 . .
C255 C206 C207 C258 -80.8 . .
C256 C206 C207 C208 46.2 . .
C205 C206 C207 C208 -55.7 . .
C257 C206 C207 C208 27.9 . .
C255 C206 C207 C208 -44.5 . .
C205 C206 C207 C256 -101.9 . .
C257 C206 C207 C256 -18.3 . .
C255 C206 C207 C256 -90.7 . .
C257 C207 C208 C258 -15.7 . .
C206 C207 C208 C258 -41.5 . .
C256 C207 C208 C258 -9.2 . .
C206 C205 C255 N201 61.2 . .
C256 C205 C255 N201 81 . .
N251 C205 C255 N201 -14.3 . .
C206 C205 C255 N251 75.5 . .
N201 C205 C255 N251 14.3 . .
C256 C205 C255 N251 95.4 . .
N201 C205 C255 C206 -61.2 . .
C256 C205 C255 C206 19.8 . .
N251 C205 C255 C206 -75.5 . .
C206 C205 C255 C256 -19.8 . .
N201 C205 C255 C256 -81 . .
N251 C205 C255 C256 -95.4 . .
C209 N201 C255 C205 -121.1 . .
C263 N201 C255 C205 20.1 . .
C213 N201 C255 C205 3.5 . .
C259 N201 C255 C205 -167.9 . .
C201 N201 C255 C205 72.3 . .
C251 N201 C255 C205 117.7 . .
C209 N201 C255 N251 116.7 . .
C263 N201 C255 N251 -102 . .
C205 N201 C255 N251 -122.2 . .
C213 N201 C255 N251 -118.7 . .
C259 N201 C255 N251 70 . .
C201 N201 C255 N251 -49.9 . .
C251 N201 C255 N251 -4.5 . .
C209 N201 C255 C206 -81.3 . .
C263 N201 C255 C206 59.9 . .
C205 N201 C255 C206 39.8 . .
C213 N201 C255 C206 43.2 . .
C259 N201 C255 C206 -128.1 . .
C201 N201 C255 C206 112.1 . .
C251 N201 C255 C206 157.5 . .
C209 N201 C255 C256 -51.2 . .
C263 N201 C255 C256 90 . .
C205 N201 C255 C256 69.9 . .
C213 N201 C255 C256 73.3 . .
C259 N201 C255 C256 -98 . .
C201 N201 C255 C256 142.2 . .
C251 N201 C255 C256 -172.4 . .
C263 N251 C255 C205 -10.2 . .
C209 N251 C255 C205 -118.6 . .
C259 N251 C255 C205 -154.5 . .
C251 N251 C255 C205 107.2 . .
C201 N251 C255 C205 55.7 . .
C213 N251 C255 C205 -17.8 . .
C263 N251 C255 N201 57.3 . .
C209 N251 C255 N201 -51.1 . .
C259 N251 C255 N201 -87 . .
C251 N251 C255 N201 174.7 . .
C201 N251 C255 N201 123.2 . .
C213 N251 C255 N201 49.7 . .
C205 N251 C255 N201 67.5 . .
C263 N251 C255 C206 38.2 . .
C209 N251 C255 C206 -70.2 . .
C259 N251 C255 C206 -106.1 . .
C251 N251 C255 C206 155.6 . .
C201 N251 C255 C206 104 . .
C213 N251 C255 C206 30.6 . .
C205 N251 C255 C206 48.4 . .
C263 N251 C255 C256 69.9 . .
C209 N251 C255 C256 -38.6 . .
C259 N251 C255 C256 -74.4 . .
C251 N251 C255 C256 -172.7 . .
C201 N251 C255 C256 135.7 . .
C213 N251 C255 C256 62.3 . .
C205 N251 C255 C256 80.1 . .
C256 C206 C255 C205 -140.4 . .
C257 C206 C255 C205 -85 . .
C207 C206 C255 C205 -39.7 . .
C256 C206 C255 N201 82.9 . .
C205 C206 C255 N201 -136.7 . .
C257 C206 C255 N201 138.3 . .
C207 C206 C255 N201 -176.3 . .
C256 C206 C255 N251 86.9 . .
C205 C206 C255 N251 -132.8 . .
C257 C206 C255 N251 142.3 . .
C207 C206 C255 N251 -172.4 . .
C205 C206 C255 C256 140.4 . .
C257 C206 C255 C256 55.4 . .
C207 C206 C255 C256 100.7 . .
C205 C206 C256 C257 91.6 . .
C207 C206 C256 C257 -16.1 . .
C255 C206 C256 C257 102.5 . .
C257 C206 C256 C205 -91.6 . .
C207 C206 C256 C205 -107.7 . .
C255 C206 C256 C205 10.9 . .
C205 C206 C256 C255 -10.9 . .
C257 C206 C256 C255 -102.5 . .
C207 C206 C256 C255 -118.6 . .
C205 C206 C256 C207 107.7 . .
C257 C206 C256 C207 16.1 . .
C255 C206 C256 C207 118.6 . .
C255 C205 C256 C206 -145.1 . .
N201 C205 C256 C206 -111.2 . .
N251 C205 C256 C206 -113 . .
C255 C205 C256 C257 127.8 . .
C206 C205 C256 C257 -87.1 . .
N201 C205 C256 C257 161.7 . .
N251 C205 C256 C257 160 . .
C206 C205 C256 C255 145.1 . .
N201 C205 C256 C255 33.9 . .
N251 C205 C256 C255 32.2 . .
C255 C205 C256 C207 165 . .
C206 C205 C256 C207 -49.8 . .
N201 C205 C256 C207 -161.1 . .
N251 C205 C256 C207 -162.8 . .
C205 C255 C256 C206 28.9 . .
N201 C255 C256 C206 -101.2 . .
N251 C255 C256 C206 -103.8 . .
C205 C255 C256 C257 -53.4 . .
N201 C255 C256 C257 176.4 . .
N251 C255 C256 C257 173.8 . .
C206 C255 C256 C257 -82.3 . .
N201 C255 C256 C205 -130.2 . .
N251 C255 C256 C205 -132.8 . .
C206 C255 C256 C205 -28.9 . .
C205 C255 C256 C207 -14.7 . .
N201 C255 C256 C207 -144.8 . .
N251 C255 C256 C207 -147.4 . .
C206 C255 C256 C207 -43.6 . .
C257 C207 C256 C206 -153.7 . .
C258 C207 C256 C206 -171.1 . .
C208 C207 C256 C206 -163.7 . .
C206 C207 C256 C257 153.7 . .
C258 C207 C256 C257 -17.3 . .
C208 C207 C256 C257 -10 . .
C257 C207 C256 C205 -105.3 . .
C206 C207 C256 C205 48.4 . .
C258 C207 C256 C205 -122.7 . .
C208 C207 C256 C205 -115.3 . .
C257 C207 C256 C255 -100.9 . .
C206 C207 C256 C255 52.8 . .
C258 C207 C256 C255 -118.2 . .
C208 C207 C256 C255 -110.9 . .
C206 C207 C257 C256 -12.7 . .
C258 C207 C257 C256 157.9 . .
C208 C207 C257 C256 173.8 . .
C206 C207 C257 C258 -170.5 . .
C208 C207 C257 C258 16 . .
C256 C207 C257 C258 -157.9 . .
C258 C207 C257 C206 170.5 . .
C208 C207 C257 C206 -173.5 . .
C256 C207 C257 C206 12.7 . .
C206 C256 C257 C207 20.3 . .
C205 C256 C257 C207 70.3 . .
C255 C256 C257 C207 84.2 . .
C206 C256 C257 C258 122.2 . .
C205 C256 C257 C258 172.2 . .
C255 C256 C257 C258 -174 . .
C207 C256 C257 C258 101.9 . .
C205 C256 C257 C206 50 . .
C255 C256 C257 C206 63.9 . .
C207 C256 C257 C206 -20.3 . .
C256 C206 C257 C207 -158.4 . .
C205 C206 C257 C207 105.7 . .
C255 C206 C257 C207 122.7 . .
C205 C206 C257 C256 -95.9 . .
C207 C206 C257 C256 158.4 . .
C255 C206 C257 C256 -78.8 . .
C256 C206 C257 C258 -139.1 . .
C205 C206 C257 C258 124.9 . .
C207 C206 C257 C258 19.3 . .
C255 C206 C257 C258 142 . .
C207 C257 C258 C208 -18.5 . .
C256 C257 C258 C208 -123.7 . .
C206 C257 C258 C208 -36.4 . .
C256 C257 C258 C207 -105.2 . .
C206 C257 C258 C207 -17.9 . .
C207 C208 C258 C257 14 . .
C206 C207 C258 C257 9.5 . .
C208 C207 C258 C257 -160.5 . .
C256 C207 C258 C257 14 . .
C257 C207 C258 C208 160.5 . .
C206 C207 C258 C208 170 . .
C256 C207 C258 C208 174.5 . .
C255 N201 C209 C259 -129 . .
C263 N201 C209 C259 78.8 . .
C205 N201 C209 C259 -145.1 . .
C213 N201 C209 C259 98.9 . .
C201 N201 C209 C259 20.8 . .
C251 N201 C209 C259 -26.6 . .
C255 N201 C209 C210 -50.8 . .
C263 N201 C209 C210 157 . .
C205 N201 C209 C210 -66.9 . .
C213 N201 C209 C210 177.1 . .
C259 N201 C209 C210 78.2 . .
C201 N201 C209 C210 99 . .
C251 N201 C209 C210 51.6 . .
C255 N201 C209 N251 -132.6 . .
C263 N201 C209 N251 75.1 . .
C205 N201 C209 N251 -148.7 . .
C213 N201 C209 N251 95.2 . .
C259 N201 C209 N251 -3.6 . .
C201 N201 C209 N251 17.2 . .
C251 N201 C209 N251 -30.3 . .
C255 N251 C209 C259 -141.8 . .
C263 N251 C209 C259 96.2 . .
C251 N251 C209 C259 -41.1 . .
C201 N251 C209 C259 78.1 . .
C213 N251 C209 C259 113 . .
C205 N251 C209 C259 -153.1 . .
C255 N251 C209 C210 -68.6 . .
C263 N251 C209 C210 169.4 . .
C259 N251 C209 C210 73.2 . .
C251 N251 C209 C210 32.1 . .
C201 N251 C209 C210 151.3 . .
C213 N251 C209 C210 -173.8 . .
C205 N251 C209 C210 -79.9 . .
C255 N251 C209 N201 34.4 . .
C263 N251 C209 N201 -87.7 . .
C259 N251 C209 N201 176.2 . .
C251 N251 C209 N201 135.1 . .
C201 N251 C209 N201 -105.8 . .
C213 N251 C209 N201 -70.9 . .
C205 N251 C209 N201 23 . .
C259 C209 C210 C260 -3.2 . .
N201 C209 C210 C260 -84.2 . .
N251 C209 C210 C260 -69.9 . .
C259 C209 C210 C211 -89.9 . .
N201 C209 C210 C211 -171 . .
N251 C209 C210 C211 -156.6 . .
N201 C209 C210 C259 -81.1 . .
N251 C209 C210 C259 -66.7 . .
C259 C209 C210 C261 -77.1 . .
N201 C209 C210 C261 -158.1 . .
N251 C209 C210 C261 -143.8 . .
C260 C210 C211 C261 -84 . .
C209 C210 C211 C261 59.8 . .
C259 C210 C211 C261 7.3 . .
C209 C210 C211 C260 143.9 . .
C259 C210 C211 C260 91.4 . .
C261 C210 C211 C260 84 . .
C260 C210 C211 C262 49 . .
C209 C210 C211 C262 -167.1 . .
C259 C210 C211 C262 140.4 . .
C261 C210 C211 C262 133.1 . .
C260 C210 C211 C212 -161.6 . .
C209 C210 C211 C212 -17.8 . .
C259 C210 C211 C212 -70.3 . .
C261 C210 C211 C212 -77.6 . .
C260 C211 C212 C261 112 . .
C210 C211 C212 C261 137 . .
C262 C211 C212 C261 -65.5 . .
C210 C209 C259 N251 -112.9 . .
N201 C209 C259 N251 -0.9 . .
N201 C209 C259 C210 112 . .
N251 C209 C259 C210 112.9 . .
C210 C209 C259 N201 -112 . .
N251 C209 C259 N201 0.9 . .
C210 C209 C259 C260 0.7 . .
N201 C209 C259 C260 112.7 . .
N251 C209 C259 C260 113.6 . .
C255 N251 C259 C209 53.7 . .
C263 N251 C259 C209 -94.8 . .
C251 N251 C259 C209 151.3 . .
C201 N251 C259 C209 -168.3 . .
C213 N251 C259 C209 -80.1 . .
C205 N251 C259 C209 45 . .
C255 N251 C259 C210 6.3 . .
C263 N251 C259 C210 -142.2 . .
C209 N251 C259 C210 -47.4 . .
C251 N251 C259 C210 103.8 . .
C201 N251 C259 C210 144.3 . .
C213 N251 C259 C210 -127.6 . .
C205 N251 C259 C210 -2.4 . .
C255 N251 C259 N201 49.7 . .
C263 N251 C259 N201 -98.8 . .
C209 N251 C259 N201 -4 . .
C251 N251 C259 N201 147.2 . .
C201 N251 C259 N201 -172.3 . .
C213 N251 C259 N201 -84.2 . .
C205 N251 C259 N201 41 . .
C255 N251 C259 C260 -14 . .
C263 N251 C259 C260 -162.5 . .
C209 N251 C259 C260 -67.7 . .
C251 N251 C259 C260 83.5 . .
C201 N251 C259 C260 124 . .
C213 N251 C259 C260 -147.8 . .
C205 N251 C259 C260 -22.7 . .
C260 C210 C259 C209 178.4 . .
C211 C210 C259 C209 118.8 . .
C261 C210 C259 C209 120.5 . .
C260 C210 C259 N251 -126.8 . .
C209 C210 C259 N251 54.8 . .
C211 C210 C259 N251 173.6 . .
C261 C210 C259 N251 175.3 . .
C260 C210 C259 N201 -133.9 . .
C209 C210 C259 N201 47.7 . .
C211 C210 C259 N201 166.5 . .
C261 C210 C259 N201 168.2 . .
C209 C210 C259 C260 -178.4 . .
C211 C210 C259 C260 -59.6 . .
C261 C210 C259 C260 -57.9 . .
C255 N201 C259 C209 78.5 . .
C263 N201 C259 C209 -107.3 . .
C205 N201 C259 C209 72 . .
C213 N201 C259 C209 -93.6 . .
C201 N201 C259 C209 -169.9 . .
C251 N201 C259 C209 156.5 . .
C255 N201 C259 N251 -106 . .
C209 N201 C259 N251 175.5 . .
C263 N201 C259 N251 68.2 . .
C205 N201 C259 N251 -112.6 . .
C213 N201 C259 N251 81.9 . .
C201 N201 C259 N251 5.6 . .
C251 N201 C259 N251 -28 . .
C255 N201 C259 C210 30.1 . .
C209 N201 C259 C210 -48.4 . .
C263 N201 C259 C210 -155.7 . .
C205 N201 C259 C210 23.6 . .
C213 N201 C259 C210 -142 . .
C201 N201 C259 C210 141.7 . .
C251 N201 C259 C210 108.1 . .
C255 N201 C259 C260 12.3 . .
C209 N201 C259 C260 -66.2 . .
C263 N201 C259 C260 -173.5 . .
C205 N201 C259 C260 5.7 . .
C213 N201 C259 C260 -159.8 . .
C201 N201 C259 C260 123.9 . .
C251 N201 C259 C260 90.3 . .
C209 C210 C260 C211 -108.1 . .
C259 C210 C260 C211 -110.5 . .
C261 C210 C260 C211 -15.4 . .
C209 C210 C260 C261 -92.7 . .
C211 C210 C260 C261 15.4 . .
C259 C210 C260 C261 -95.1 . .
C209 C210 C260 C259 2.4 . .
C211 C210 C260 C259 110.5 . .
C261 C210 C260 C259 95.1 . .
C261 C211 C260 C210 131.7 . .
C262 C211 C260 C210 -145.4 . .
C212 C211 C260 C210 37.1 . .
C210 C211 C260 C261 -131.7 . .
C262 C211 C260 C261 83 . .
C212 C211 C260 C261 -94.5 . .
C261 C211 C260 C259 83.5 . .
C210 C211 C260 C259 -48.1 . .
C262 C211 C260 C259 166.5 . .
C212 C211 C260 C259 -11 . .
C209 C259 C260 C210 -1.3 . .
N251 C259 C260 C210 55.8 . .
N201 C259 C260 C210 46.4 . .
C209 C259 C260 C211 71.9 . .
N251 C259 C260 C211 129 . .
C210 C259 C260 C211 73.2 . .
N201 C259 C260 C211 119.6 . .
C209 C259 C260 C261 92.5 . .
N251 C259 C260 C261 149.7 . .
C210 C259 C260 C261 93.9 . .
N201 C259 C260 C261 140.3 . .
C260 C211 C261 C262 97.7 . .
C210 C211 C261 C262 146.7 . .
C212 C211 C261 C262 -114.1 . .
C260 C211 C261 C212 -148.3 . .
C210 C211 C261 C212 -99.2 . .
C262 C211 C261 C212 114.1 . .
C210 C211 C261 C260 49.1 . .
C262 C211 C261 C260 -97.7 . .
C212 C211 C261 C260 148.3 . .
C260 C211 C261 C210 -49.1 . .
C262 C211 C261 C210 -146.7 . .
C212 C211 C261 C210 99.2 . .
C211 C212 C261 C262 77.2 . .
C211 C212 C261 C260 -20.4 . .
C211 C212 C261 C210 -24.6 . .
C210 C260 C261 C211 -49 . .
C259 C260 C261 C211 -100.5 . .
C210 C260 C261 C262 -124.8 . .
C211 C260 C261 C262 -75.9 . .
C259 C260 C261 C262 -176.4 . .
C210 C260 C261 C212 -10.1 . .
C211 C260 C261 C212 38.9 . .
C259 C260 C261 C212 -61.7 . .
C211 C260 C261 C210 49 . .
C259 C260 C261 C210 -51.6 . .
C260 C210 C261 C211 87.4 . .
C209 C210 C261 C211 -127.3 . .
C259 C210 C261 C211 -173.2 . .
C260 C210 C261 C262 55 . .
C209 C210 C261 C262 -159.7 . .
C211 C210 C261 C262 -32.4 . .
C259 C210 C261 C262 154.4 . .
C260 C210 C261 C212 171.5 . .
C209 C210 C261 C212 -43.3 . .
C211 C210 C261 C212 84.1 . .
C259 C210 C261 C212 -89.1 . .
C209 C210 C261 C260 145.3 . .
C211 C210 C261 C260 -87.4 . .
C259 C210 C261 C260 99.4 . .
C260 C211 C262 C261 -124.1 . .
C210 C211 C262 C261 -152.8 . .
C212 C211 C262 C261 54.7 . .
C212 C261 C262 C211 -90 . .
C260 C261 C262 C211 33.5 . .
C210 C261 C262 C211 13.3 . .
C255 N201 C213 C263 141.6 . .
C209 N201 C213 C263 -89.3 . .
C205 N201 C213 C263 142.6 . .
C259 N201 C213 C263 -45 . .
C201 N201 C213 C263 62.2 . .
C251 N201 C213 C263 40.6 . .
C255 N201 C213 C214 57.5 . .
C209 N201 C213 C214 -173.4 . .
C263 N201 C213 C214 -84.1 . .
C205 N201 C213 C214 58.5 . .
C259 N201 C213 C214 -129.1 . .
C201 N201 C213 C214 -21.9 . .
C251 N201 C213 C214 -43.6 . .
C255 N201 C213 N251 134 . .
C209 N201 C213 N251 -97 . .
C263 N201 C213 N251 -7.6 . .
C205 N201 C213 N251 134.9 . .
C259 N201 C213 N251 -52.6 . .
C201 N201 C213 N251 54.6 . .
C251 N201 C213 N251 32.9 . .
C255 N201 C213 C264 111.4 . .
C209 N201 C213 C264 -119.5 . .
C263 N201 C213 C264 -30.2 . .
C205 N201 C213 C264 112.4 . .
C259 N201 C213 C264 -75.2 . .
C201 N201 C213 C264 32 . .
C251 N201 C213 C264 10.4 . .
C255 N201 C213 C201 79.4 . .
C209 N201 C213 C201 -151.5 . .
C263 N201 C213 C201 -62.2 . .
C205 N201 C213 C201 80.4 . .
C259 N201 C213 C201 -107.2 . .
C251 N201 C213 C201 -21.7 . .
C255 N251 C213 C263 156.5 . .
C209 N251 C213 C263 -103.8 . .
C259 N251 C213 C263 -57.9 . .
C251 N251 C213 C263 53.8 . .
C201 N251 C213 C263 70.9 . .
C205 N251 C213 C263 152.7 . .
C255 N251 C213 C214 74.5 . .
C263 N251 C213 C214 -82 . .
C209 N251 C213 C214 174.2 . .
C259 N251 C213 C214 -139.9 . .
C251 N251 C213 C214 -28.2 . .
C201 N251 C213 C214 -11.1 . .
C205 N251 C213 C214 70.7 . .
C255 N251 C213 N201 -32.6 . .
C263 N251 C213 N201 170.9 . .
C209 N251 C213 N201 67 . .
C259 N251 C213 N201 112.9 . .
C251 N251 C213 N201 -135.3 . .
C201 N251 C213 N201 -118.3 . .
C205 N251 C213 N201 -36.5 . .
C255 N251 C213 C264 126.1 . .
C263 N251 C213 C264 -30.4 . .
C209 N251 C213 C264 -134.2 . .
C259 N251 C213 C264 -88.3 . .
C251 N251 C213 C264 23.4 . .
C201 N251 C213 C264 40.5 . .
C205 N251 C213 C264 122.3 . .
C255 N251 C213 C201 85.6 . .
C263 N251 C213 C201 -70.9 . .
C209 N251 C213 C201 -174.7 . .
C259 N251 C213 C201 -128.8 . .
C251 N251 C213 C201 -17.1 . .
C205 N251 C213 C201 81.8 . .
C251 C201 C213 C263 -38.2 . .
N251 C201 C213 C263 -55.9 . .
C202 C201 C213 C263 16.8 . .
C214 C201 C213 C263 136.7 . .
N201 C201 C213 C263 -67.7 . .
C264 C201 C213 C263 79.1 . .
C251 C201 C213 C214 -174.9 . .
N251 C201 C213 C214 167.4 . .
C202 C201 C213 C214 -119.9 . .
C263 C201 C213 C214 -136.7 . .
N201 C201 C213 C214 155.5 . .
C264 C201 C213 C214 -57.6 . .
C251 C201 C213 N201 29.5 . .
N251 C201 C213 N201 11.9 . .
C202 C201 C213 N201 84.5 . .
C263 C201 C213 N201 67.7 . .
C214 C201 C213 N201 -155.5 . .
C264 C201 C213 N201 146.8 . .
C251 C201 C213 N251 17.7 . .
C202 C201 C213 N251 72.6 . .
C263 C201 C213 N251 55.9 . .
C214 C201 C213 N251 -167.4 . .
N201 C201 C213 N251 -11.9 . .
C264 C201 C213 N251 134.9 . .
C251 C201 C213 C264 -117.3 . .
N251 C201 C213 C264 -134.9 . .
C202 C201 C213 C264 -62.3 . .
C263 C201 C213 C264 -79.1 . .
C214 C201 C213 C264 57.6 . .
N201 C201 C213 C264 -146.8 . .
C263 C213 C214 C264 49.2 . .
N201 C213 C214 C264 102.6 . .
N251 C213 C214 C264 91.2 . .
C201 C213 C214 C264 81.1 . .
C263 C213 C214 C265 105.8 . .
N201 C213 C214 C265 159.1 . .
N251 C213 C214 C265 147.7 . .
C264 C213 C214 C265 56.5 . .
C201 C213 C214 C265 137.7 . .
C263 C213 C214 C215 139.9 . .
N201 C213 C214 C215 -166.7 . .
N251 C213 C214 C215 -178.1 . .
C264 C213 C214 C215 90.7 . .
C201 C213 C214 C215 171.8 . .
N201 C213 C214 C263 53.4 . .
N251 C213 C214 C263 42 . .
C264 C213 C214 C263 -49.2 . .
C201 C213 C214 C263 31.9 . .
C263 C213 C214 C201 -31.9 . .
N201 C213 C214 C201 21.4 . .
N251 C213 C214 C201 10.1 . .
C264 C213 C214 C201 -81.1 . .
C251 C201 C214 C264 -64.1 . .
N251 C201 C214 C264 -88.7 . .
C202 C201 C214 C264 -4.6 . .
C263 C201 C214 C264 -65.7 . .
N201 C201 C214 C264 -97.3 . .
C213 C201 C214 C264 -78.1 . .
C251 C201 C214 C213 14 . .
N251 C201 C214 C213 -10.6 . .
C202 C201 C214 C213 73.5 . .
C263 C201 C214 C213 12.4 . .
N201 C201 C214 C213 -19.2 . .
C264 C201 C214 C213 78.1 . .
C251 C201 C214 C265 -87.7 . .
N251 C201 C214 C265 -112.3 . .
C202 C201 C214 C265 -28.3 . .
C263 C201 C214 C265 -89.4 . .
N201 C201 C214 C265 -121 . .
C213 C201 C214 C265 -101.7 . .
C264 C201 C214 C265 -23.6 . .
C251 C201 C214 C215 -9.5 . .
N251 C201 C214 C215 -34.1 . .
C202 C201 C214 C215 49.9 . .
C263 C201 C214 C215 -11.2 . .
N201 C201 C214 C215 -42.8 . .
C213 C201 C214 C215 -23.5 . .
C264 C201 C214 C215 54.6 . .
C251 C201 C214 C263 1.6 . .
N251 C201 C214 C263 -22.9 . .
C202 C201 C214 C263 61.1 . .
N201 C201 C214 C263 -31.6 . .
C213 C201 C214 C263 -12.4 . .
C264 C201 C214 C263 65.7 . .
C264 C214 C215 C265 -49.8 . .
C213 C214 C215 C265 -125.5 . .
C263 C214 C215 C265 -112.4 . .
C201 C214 C215 C265 -102.6 . .
C264 C214 C215 C216 -96.5 . .
C213 C214 C215 C216 -172.3 . .
C265 C214 C215 C216 -46.8 . .
C263 C214 C215 C216 -159.2 . .
C201 C214 C215 C216 -149.4 . .
C214 C215 C216 C265 62.7 . .
C265 C215 C216 C266 18.9 . .
C214 C215 C216 C266 81.7 . .
C214 C213 C263 N251 107.3 . .
N201 C213 C263 N251 -2.2 . .
C264 C213 C263 N251 147 . .
C201 C213 C263 N251 71.5 . .
C214 C213 C263 N201 109.5 . .
N251 C213 C263 N201 2.2 . .
C264 C213 C263 N201 149.2 . .
C201 C213 C263 N201 73.7 . .
C214 C213 C263 C264 -39.7 . .
N201 C213 C263 C264 -149.2 . .
N251 C213 C263 C264 -147 . .
C201 C213 C263 C264 -75.5 . .
N201 C213 C263 C214 -109.5 . .
N251 C213 C263 C214 -107.3 . .
C264 C213 C263 C214 39.7 . .
C201 C213 C263 C214 -35.8 . .
C214 C213 C263 C201 35.8 . .
N201 C213 C263 C201 -73.7 . .
N251 C213 C263 C201 -71.5 . .
C264 C213 C263 C201 75.5 . .
C255 N251 C263 C213 -26.3 . .
C209 N251 C263 C213 79.2 . .
C259 N251 C263 C213 126.6 . .
C251 N251 C263 C213 -133.1 . .
C201 N251 C263 C213 -103.7 . .
C205 N251 C263 C213 -28.6 . .
C255 N251 C263 N201 -35.2 . .
C209 N251 C263 N201 70.4 . .
C259 N251 C263 N201 117.7 . .
C251 N251 C263 N201 -141.9 . .
C201 N251 C263 N201 -112.6 . .
C213 N251 C263 N201 -8.8 . .
C205 N251 C263 N201 -37.5 . .
C255 N251 C263 C264 107 . .
C209 N251 C263 C264 -147.4 . .
C259 N251 C263 C264 -100.1 . .
C251 N251 C263 C264 0.3 . .
C201 N251 C263 C264 29.6 . .
C213 N251 C263 C264 133.4 . .
C205 N251 C263 C264 104.7 . .
C255 N251 C263 C214 46.5 . .
C209 N251 C263 C214 152 . .
C259 N251 C263 C214 -160.7 . .
C251 N251 C263 C214 -60.3 . .
C201 N251 C263 C214 -30.9 . .
C213 N251 C263 C214 72.8 . .
C205 N251 C263 C214 44.1 . .
C255 N251 C263 C201 77.4 . .
C209 N251 C263 C201 -177 . .
C259 N251 C263 C201 -129.7 . .
C251 N251 C263 C201 -29.4 . .
C213 N251 C263 C201 103.7 . .
C205 N251 C263 C201 75.1 . .
C255 N201 C263 C213 -48.5 . .
C209 N201 C263 C213 95.6 . .
C205 N201 C263 C213 -42.2 . .
C259 N201 C263 C213 137.3 . .
C201 N201 C263 C213 -110.4 . .
C251 N201 C263 C213 -142.6 . .
C255 N201 C263 N251 123.6 . .
C209 N201 C263 N251 -92.4 . .
C205 N201 C263 N251 129.8 . .
C213 N201 C263 N251 172.1 . .
C259 N201 C263 N251 -50.6 . .
C201 N201 C263 N251 61.7 . .
C251 N201 C263 N251 29.5 . .
C255 N201 C263 C264 75.7 . .
C209 N201 C263 C264 -140.3 . .
C205 N201 C263 C264 81.9 . .
C213 N201 C263 C264 124.1 . .
C259 N201 C263 C264 -98.5 . .
C201 N201 C263 C264 13.8 . .
C251 N201 C263 C264 -18.4 . .
C255 N201 C263 C214 18.5 . .
C209 N201 C263 C214 162.5 . .
C205 N201 C263 C214 24.7 . .
C213 N201 C263 C214 66.9 . .
C259 N201 C263 C214 -155.7 . .
C201 N201 C263 C214 -43.4 . .
C251 N201 C263 C214 -75.6 . .
C255 N201 C263 C201 61.9 . .
C209 N201 C263 C201 -154.1 . .
C205 N201 C263 C201 68.1 . .
C213 N201 C263 C201 110.4 . .
C259 N201 C263 C201 -112.3 . .
C251 N201 C263 C201 -32.2 . .
C264 C214 C263 C213 -124.7 . .
C265 C214 C263 C213 -81.7 . .
C215 C214 C263 C213 -40.7 . .
C201 C214 C263 C213 143.3 . .
C264 C214 C263 N251 122.8 . .
C213 C214 C263 N251 -112.5 . .
C265 C214 C263 N251 165.8 . .
C215 C214 C263 N251 -153.2 . .
C201 C214 C263 N251 30.8 . .
C264 C214 C263 N201 138 . .
C213 C214 C263 N201 -97.3 . .
C265 C214 C263 N201 -179 . .
C215 C214 C263 N201 -138 . .
C201 C214 C263 N201 46 . .
C213 C214 C263 C264 124.7 . .
C265 C214 C263 C264 43 . .
C215 C214 C263 C264 84 . .
C201 C214 C263 C264 -92 . .
C264 C214 C263 C201 92 . .
C213 C214 C263 C201 -143.3 . .
C265 C214 C263 C201 135 . .
C215 C214 C263 C201 176 . .
C251 C201 C263 C213 144.9 . .
N251 C201 C263 C213 113.6 . .
C202 C201 C263 C213 -163.2 . .
C214 C201 C263 C213 -35.7 . .
N201 C201 C263 C213 99.8 . .
C264 C201 C263 C213 -88.9 . .
C251 C201 C263 N251 31.3 . .
C202 C201 C263 N251 83.2 . .
C214 C201 C263 N251 -149.2 . .
N201 C201 C263 N251 -13.7 . .
C213 C201 C263 N251 -113.6 . .
C264 C201 C263 N251 157.5 . .
C251 C201 C263 N201 45.1 . .
N251 C201 C263 N201 13.7 . .
C202 C201 C263 N201 97 . .
C214 C201 C263 N201 -135.5 . .
C213 C201 C263 N201 -99.8 . .
C264 C201 C263 N201 171.3 . .
C251 C201 C263 C264 -126.2 . .
N251 C201 C263 C264 -157.5 . .
C202 C201 C263 C264 -74.3 . .
C214 C201 C263 C264 53.3 . .
N201 C201 C263 C264 -171.3 . .
C213 C201 C263 C264 88.9 . .
C251 C201 C263 C214 -179.4 . .
N251 C201 C263 C214 149.2 . .
C202 C201 C263 C214 -127.5 . .
N201 C201 C263 C214 135.5 . .
C213 C201 C263 C214 35.7 . .
C264 C201 C263 C214 -53.3 . .
C213 C214 C264 C265 118.6 . .
C215 C214 C264 C265 33.7 . .
C263 C214 C264 C265 135.8 . .
C201 C214 C264 C265 -163.1 . .
C213 C214 C264 C263 -17.1 . .
C265 C214 C264 C263 -135.8 . .
C215 C214 C264 C263 -102.1 . .
C201 C214 C264 C263 61.1 . .
C265 C214 C264 C213 -118.6 . .
C215 C214 C264 C213 -85 . .
C263 C214 C264 C213 17.1 . .
C201 C214 C264 C213 78.2 . .
C213 C214 C264 C201 -78.2 . .
C265 C214 C264 C201 163.1 . .
C215 C214 C264 C201 -163.2 . .
C263 C214 C264 C201 -61.1 . .
C213 C263 C264 C214 47 . .
N251 C263 C264 C214 -94.3 . .
N201 C263 C264 C214 -80.5 . .
C201 C263 C264 C214 -67.2 . .
C213 C263 C264 C265 4.1 . .
N251 C263 C264 C265 -137.2 . .
N201 C263 C264 C265 -123.4 . .
C214 C263 C264 C265 -42.9 . .
C201 C263 C264 C265 -110.1 . .
N251 C263 C264 C213 -141.3 . .
N201 C263 C264 C213 -127.5 . .
C214 C263 C264 C213 -47 . .
C201 C263 C264 C213 -114.2 . .
C213 C263 C264 C201 114.2 . .
N251 C263 C264 C201 -27.1 . .
N201 C263 C264 C201 -13.3 . .
C214 C263 C264 C201 67.2 . .
C263 C213 C264 C214 -124.4 . .
N201 C213 C264 C214 -98.2 . .
N251 C213 C264 C214 -102.5 . .
C201 C213 C264 C214 -68.8 . .
C263 C213 C264 C265 -176.3 . .
C214 C213 C264 C265 -51.9 . .
N201 C213 C264 C265 -150 . .
N251 C213 C264 C265 -154.4 . .
C201 C213 C264 C265 -120.7 . .
C214 C213 C264 C263 124.4 . .
N201 C213 C264 C263 26.2 . .
N251 C213 C264 C263 21.9 . .
C201 C213 C264 C263 55.6 . .
C263 C213 C264 C201 -55.6 . .
C214 C213 C264 C201 68.8 . .
N201 C213 C264 C201 -29.4 . .
N251 C213 C264 C201 -33.7 . .
C251 C201 C264 C214 158.4 . .
N251 C201 C264 C214 98.7 . .
C202 C201 C264 C214 175.7 . .
C263 C201 C264 C214 82 . .
N201 C201 C264 C214 88.5 . .
C213 C201 C264 C214 62.5 . .
C251 C201 C264 C265 175.7 . .
N251 C201 C264 C265 116 . .
C202 C201 C264 C265 -167 . .
C263 C201 C264 C265 99.3 . .
C214 C201 C264 C265 17.3 . .
N201 C201 C264 C265 105.9 . .
C213 C201 C264 C265 79.9 . .
C251 C201 C264 C263 76.4 . .
N251 C201 C264 C263 16.7 . .
C202 C201 C264 C263 93.7 . .
C214 C201 C264 C263 -82 . .
N201 C201 C264 C263 6.6 . .
C213 C201 C264 C263 -19.4 . .
C251 C201 C264 C213 95.8 . .
N251 C201 C264 C213 36.2 . .
C202 C201 C264 C213 113.1 . .
C263 C201 C264 C213 19.4 . .
C214 C201 C264 C213 -62.5 . .
N201 C201 C264 C213 26 . .
C214 C215 C265 C216 -107.7 . .
C214 C215 C265 C266 -157 . .
C216 C215 C265 C266 -49.3 . .
C216 C215 C265 C214 107.7 . .
C214 C215 C265 C264 42.9 . .
C216 C215 C265 C264 150.6 . .
C266 C216 C265 C215 -157.8 . .
C215 C216 C265 C266 157.8 . .
C266 C216 C265 C214 132.5 . .
C215 C216 C265 C214 -69.7 . .
C266 C216 C265 C264 88.4 . .
C215 C216 C265 C264 -113.9 . .
C264 C214 C265 C215 122.2 . .
C213 C214 C265 C215 58.6 . .
C263 C214 C265 C215 79.8 . .
C201 C214 C265 C215 148 . .
C264 C214 C265 C216 -152.3 . .
C213 C214 C265 C216 144 . .
C215 C214 C265 C216 85.4 . .
C263 C214 C265 C216 165.3 . .
C201 C214 C265 C216 -126.5 . .
C264 C214 C265 C266 -72.9 . .
C213 C214 C265 C266 -136.5 . .
C215 C214 C265 C266 164.9 . .
C263 C214 C265 C266 -115.3 . .
C201 C214 C265 C266 -47.1 . .
C213 C214 C265 C264 -63.6 . .
C215 C214 C265 C264 -122.2 . .
C263 C214 C265 C264 -42.4 . .
C201 C214 C265 C264 25.8 . .
C214 C264 C265 C215 -54.1 . .
C263 C264 C265 C215 -9.9 . .
C213 C264 C265 C215 -8.6 . .
C201 C264 C265 C215 -70.6 . .
C214 C264 C265 C216 57.3 . .
C263 C264 C265 C216 101.5 . .
C213 C264 C265 C216 102.9 . .
C201 C264 C265 C216 40.8 . .
C214 C264 C265 C266 135.4 . .
C263 C264 C265 C266 179.6 . .
C213 C264 C265 C266 -179 . .
C201 C264 C265 C266 119 . .
C263 C264 C265 C214 44.2 . .
C213 C264 C265 C214 45.5 . .
C201 C264 C265 C214 -16.5 . .
C215 C265 C266 C216 53.4 . .
C214 C265 C266 C216 -95.2 . .
C264 C265 C266 C216 -146.8 . .
C215 C216 C266 C265 -13.7 . .
C351 C301 C302 C352 -3 . .
N351 C301 C302 C352 64.3 . .
N301 C301 C302 C352 43.5 . .
C351 C301 C302 C353 60.8 . .
C352 C301 C302 C353 63.9 . .
N351 C301 C302 C353 128.1 . .
N301 C301 C302 C353 107.4 . .
C351 C301 C302 C354 99.4 . .
C352 C301 C302 C354 102.4 . .
N351 C301 C302 C354 166.7 . .
N301 C301 C302 C354 145.9 . .
C352 C301 C302 C351 3 . .
N351 C301 C302 C351 67.3 . .
N301 C301 C302 C351 46.5 . .
C352 C303 C304 C353 25.9 . .
C354 C303 C304 C353 -52.3 . .
C353 C303 C304 C112 -131 . 2
C352 C303 C304 C112 -105.1 . 2
C354 C303 C304 C112 176.7 . 2
C353 C303 C304 C354 52.3 . .
C352 C303 C304 C354 78.2 . .
C352 C301 C351 N351 112.3 . .
C302 C301 C351 N351 113.9 . .
N301 C301 C351 N351 13.1 . .
C352 C301 C351 N301 99.2 . .
N351 C301 C351 N301 -13.1 . .
C302 C301 C351 N301 100.8 . .
N351 C301 C351 C352 -112.3 . .
C302 C301 C351 C352 1.6 . .
N301 C301 C351 C352 -99.2 . .
C352 C301 C351 C302 -1.6 . .
N351 C301 C351 C302 -113.9 . .
N301 C301 C351 C302 -100.8 . .
C352 C301 C351 C355 68.5 . .
N351 C301 C351 C355 -43.8 . .
C302 C301 C351 C355 70.1 . .
N301 C301 C351 C355 -30.7 . .
C352 C302 C351 C301 176.1 . .
C353 C302 C351 C301 -120.9 . .
C354 C302 C351 C301 -102.1 . .
C352 C302 C351 N351 100.2 . .
C353 C302 C351 N351 163.2 . .
C301 C302 C351 N351 -75.9 . .
C354 C302 C351 N351 -178 . .
C352 C302 C351 N301 70.1 . .
C353 C302 C351 N301 133.1 . .
C301 C302 C351 N301 -105.9 . .
C354 C302 C351 N301 151.9 . .
C353 C302 C351 C352 63 . .
C301 C302 C351 C352 -176.1 . .
C354 C302 C351 C352 81.8 . .
C352 C302 C351 C355 23.8 . .
C353 C302 C351 C355 86.8 . .
C301 C302 C351 C355 -152.2 . .
C354 C302 C351 C355 105.6 . .
C353 C302 C352 C301 -113.1 . .
C354 C302 C352 C301 -132.7 . .
C351 C302 C352 C301 -1.4 . .
C301 C302 C352 C353 113.1 . .
C354 C302 C352 C353 -19.6 . .
C351 C302 C352 C353 111.7 . .
C353 C302 C352 C351 -111.7 . .
C301 C302 C352 C351 1.4 . .
C354 C302 C352 C351 -131.3 . .
C353 C302 C352 C303 54.8 . .
C301 C302 C352 C303 167.9 . .
C354 C302 C352 C303 35.2 . .
C351 C302 C352 C303 166.5 . .
C351 C301 C352 C302 177.2 . .
N351 C301 C352 C302 -127.5 . .
N301 C301 C352 C302 -141.3 . .
C351 C301 C352 C353 106.2 . .
N351 C301 C352 C353 161.4 . .
C302 C301 C352 C353 -71 . .
N301 C301 C352 C353 147.7 . .
N351 C301 C352 C351 55.2 . .
C302 C301 C352 C351 -177.2 . .
N301 C301 C352 C351 41.5 . .
C351 C301 C352 C303 105.3 . .
N351 C301 C352 C303 160.5 . .
C302 C301 C352 C303 -71.9 . .
N301 C301 C352 C303 146.8 . .
C301 C351 C352 C302 -3.1 . .
N351 C351 C352 C302 -88.4 . .
N301 C351 C352 C302 -118.2 . .
C355 C351 C352 C302 -159.3 . .
N351 C351 C352 C301 -85.3 . .
N301 C351 C352 C301 -115.1 . .
C302 C351 C352 C301 3.1 . .
C355 C351 C352 C301 -156.2 . .
C301 C351 C352 C353 -86.1 . .
N351 C351 C352 C353 -171.4 . .
N301 C351 C352 C353 158.8 . .
C302 C351 C352 C353 -83 . .
C355 C351 C352 C353 117.7 . .
C301 C351 C352 C303 -152 . .
N351 C351 C352 C303 122.7 . .
N301 C351 C352 C303 92.9 . .
C302 C351 C352 C303 -148.9 . .
C355 C351 C352 C303 51.8 . .
C353 C303 C352 C302 -70.9 . .
C304 C303 C352 C302 -88.2 . .
C354 C303 C352 C302 -28.1 . .
C353 C303 C352 C301 1 . .
C304 C303 C352 C301 -16.3 . .
C354 C303 C352 C301 43.8 . .
C304 C303 C352 C353 -17.3 . .
C354 C303 C352 C353 42.8 . .
C353 C303 C352 C351 81.3 . .
C304 C303 C352 C351 64 . .
C354 C303 C352 C351 124.1 . .
C112 C304 C353 C354 164 2 .
C303 C304 C353 C354 80.6 . .
C112 C304 C353 C302 56.9 2 .
C354 C304 C353 C302 -107.2 . .
C303 C304 C353 C302 -26.6 . .
C112 C304 C353 C352 12.7 2 .
C354 C304 C353 C352 -151.3 . .
C303 C304 C353 C352 -70.8 . .
C112 C304 C353 C303 83.4 2 .
C354 C304 C353 C303 -80.6 . .
C352 C302 C353 C304 -49.2 . .
C301 C302 C353 C304 -104.1 . .
C354 C302 C353 C304 108.3 . .
C351 C302 C353 C304 -88 . .
C352 C302 C353 C354 -157.4 . .
C301 C302 C353 C354 147.6 . .
C351 C302 C353 C354 163.7 . .
C301 C302 C353 C352 -55 . .
C354 C302 C353 C352 157.4 . .
C351 C302 C353 C352 -38.8 . .
C352 C302 C353 C303 -75.8 . .
C301 C302 C353 C303 -130.8 . .
C354 C302 C353 C303 81.6 . .
C351 C302 C353 C303 -114.6 . .
C302 C352 C353 C304 173.9 . .
C301 C352 C353 C304 -105.2 . .
C351 C352 C353 C304 -75.4 . .
C303 C352 C353 C304 74.6 . .
C302 C352 C353 C354 23.1 . .
C301 C352 C353 C354 104 . .
C351 C352 C353 C354 133.7 . .
C303 C352 C353 C354 -76.3 . .
C301 C352 C353 C302 80.9 . .
C351 C352 C353 C302 110.7 . .
C303 C352 C353 C302 -99.4 . .
C302 C352 C353 C303 99.4 . .
C301 C352 C353 C303 -179.8 . .
C351 C352 C353 C303 -150 . .
C352 C303 C353 C304 -144.8 . .
C354 C303 C353 C304 104.8 . .
C304 C303 C353 C354 -104.8 . .
C352 C303 C353 C354 110.4 . .
C304 C303 C353 C302 177.8 . .
C352 C303 C353 C302 33 . .
C354 C303 C353 C302 -77.4 . .
C304 C303 C353 C352 144.8 . .
C354 C303 C353 C352 -110.4 . .
C304 C353 C354 C302 -175.3 . .
C352 C353 C354 C302 -12.8 . .
C303 C353 C354 C302 -87.4 . .
C302 C353 C354 C304 175.3 . .
C352 C353 C354 C304 162.5 . .
C303 C353 C354 C304 87.9 . .
C304 C353 C354 C303 -87.9 . .
C302 C353 C354 C303 87.4 . .
C352 C353 C354 C303 74.6 . .
C352 C302 C354 C353 24.9 . .
C301 C302 C354 C353 -53.4 . .
C351 C302 C354 C353 -25 . .
C352 C302 C354 C304 22.6 . .
C353 C302 C354 C304 -2.3 . .
C301 C302 C354 C304 -55.7 . .
C351 C302 C354 C304 -27.3 . .
C352 C302 C354 C303 -38 . .
C353 C302 C354 C303 -62.9 . .
C301 C302 C354 C303 -116.3 . .
C351 C302 C354 C303 -87.9 . .
C112 C304 C354 C353 -89.5 2 .
C303 C304 C354 C353 -73.4 . .
C353 C304 C354 C302 3.8 . .
C112 C304 C354 C302 -85.7 2 .
C303 C304 C354 C302 -69.6 . .
C353 C304 C354 C303 73.4 . .
C112 C304 C354 C303 -16 2 .
C304 C303 C354 C353 34.5 . .
C352 C303 C354 C353 -45.6 . .
C353 C303 C354 C302 59.4 . .
C304 C303 C354 C302 94 . .
C352 C303 C354 C302 13.9 . .
C353 C303 C354 C304 -34.5 . .
C352 C303 C354 C304 -80.1 . .
C301 C351 N301 N351 28.5 . .
C352 C351 N301 N351 104.2 . .
C302 C351 N301 N351 82.4 . .
C355 C351 N301 N351 -171.1 . .
C301 C351 N301 C305 -123.3 . .
N351 C351 N301 C305 -151.8 . .
C352 C351 N301 C305 -47.6 . .
C302 C351 N301 C305 -69.3 . .
C355 C351 N301 C305 37.1 . .
C301 C351 N301 C355 -160.4 . .
N351 C351 N301 C355 171.1 . .
C352 C351 N301 C355 -84.7 . .
C302 C351 N301 C355 -106.5 . .
C301 C351 N301 C313 97 . .
N351 C351 N301 C313 68.5 . .
C352 C351 N301 C313 172.8 . .
C302 C351 N301 C313 151 . .
C355 C351 N301 C313 -102.6 . .
C301 C351 N301 C359 -1.7 . .
N351 C351 N301 C359 -30.2 . .
C352 C351 N301 C359 74 . .
C302 C351 N301 C359 52.2 . .
C355 C351 N301 C359 158.7 . .
N351 C351 N301 C301 -28.5 . .
C352 C351 N301 C301 75.7 . .
C302 C351 N301 C301 53.9 . .
C355 C351 N301 C301 160.4 . .
C351 C301 N301 N351 -144.5 . .
C352 C301 N301 N351 137 . .
C302 C301 N301 N351 116.1 . .
C351 C301 N301 C305 68.2 . .
C352 C301 N301 C305 -10.3 . .
N351 C301 N301 C305 -147.3 . .
C302 C301 N301 C305 -31.1 . .
C351 C301 N301 C355 21 . .
C352 C301 N301 C355 -57.5 . .
N351 C301 N301 C355 165.5 . .
C302 C301 N301 C355 -78.3 . .
C352 C301 N301 C351 -78.5 . .
N351 C301 N301 C351 144.5 . .
C302 C301 N301 C351 -99.3 . .
C351 C301 N301 C313 -85.6 . .
C352 C301 N301 C313 -164.1 . .
N351 C301 N301 C313 58.9 . .
C302 C301 N301 C313 175 . .
C351 C301 N301 C359 178.3 . .
C352 C301 N301 C359 99.8 . .
N351 C301 N301 C359 -37.2 . .
C302 C301 N301 C359 78.9 . .
C305 N301 N351 C351 103.9 . .
C355 N301 N351 C351 -21.7 . .
C313 N301 N351 C351 -106.5 . .
C359 N301 N351 C351 134.5 . .
C301 N301 N351 C351 12.1 . .
C305 N301 N351 C359 -30.5 . .
C355 N301 N351 C359 -156.1 . .
C351 N301 N351 C359 -134.5 . .
C313 N301 N351 C359 119 . .
C301 N301 N351 C359 -122.4 . .
C305 N301 N351 C301 91.8 . .
C355 N301 N351 C301 -33.8 . .
C351 N301 N351 C301 -12.1 . .
C313 N301 N351 C301 -118.6 . .
C359 N301 N351 C301 122.4 . .
C305 N301 N351 C313 -149.5 . .
C355 N301 N351 C313 84.9 . .
C351 N301 N351 C313 106.5 . .
C359 N301 N351 C313 -119 . .
C301 N301 N351 C313 118.6 . .
C305 N301 N351 C363 -149.6 . .
C355 N301 N351 C363 84.8 . .
C351 N301 N351 C363 106.4 . .
C313 N301 N351 C363 -0.1 . .
C359 N301 N351 C363 -119.1 . .
C301 N301 N351 C363 118.6 . .
C305 N301 N351 C309 -16.3 . .
C355 N301 N351 C309 -141.9 . .
C351 N301 N351 C309 -120.3 . .
C313 N301 N351 C309 133.2 . .
C359 N301 N351 C309 14.2 . .
C301 N301 N351 C309 -108.2 . .
C355 N301 N351 C305 -125.6 . .
C351 N301 N351 C305 -103.9 . .
C313 N301 N351 C305 149.5 . .
C359 N301 N351 C305 30.5 . .
C301 N301 N351 C305 -91.8 . .
C301 C351 N351 N301 -155.3 . .
C352 C351 N351 N301 -86.1 . .
C302 C351 N351 N301 -109.7 . .
C355 C351 N351 N301 6.2 . .
C301 C351 N351 C359 -34.1 . .
N301 C351 N351 C359 121.1 . .
C352 C351 N351 C359 35 . .
C302 C351 N351 C359 11.5 . .
C355 C351 N351 C359 127.4 . .
N301 C351 N351 C301 155.3 . .
C352 C351 N351 C301 69.2 . .
C302 C351 N351 C301 45.6 . .
C355 C351 N351 C301 161.5 . .
C301 C351 N351 C313 124.6 . .
N301 C351 N351 C313 -80.2 . .
C352 C351 N351 C313 -166.3 . .
C302 C351 N351 C313 170.2 . .
C355 C351 N351 C313 -73.9 . .
C301 C351 N351 C363 75.5 . .
N301 C351 N351 C363 -129.2 . .
C352 C351 N351 C363 144.7 . .
C302 C351 N351 C363 121.1 . .
C355 C351 N351 C363 -123 . .
C301 C351 N351 C309 -22.2 . .
N301 C351 N351 C309 133.1 . .
C352 C351 N351 C309 47 . .
C302 C351 N351 C309 23.5 . .
C355 C351 N351 C309 139.3 . .
C301 C351 N351 C305 -139.7 . .
N301 C351 N351 C305 15.6 . .
C352 C351 N351 C305 -70.5 . .
C302 C351 N351 C305 -94 . .
C355 C351 N351 C305 21.8 . .
C351 C301 N351 N301 27 . .
C352 C301 N351 N301 -44.9 . .
C302 C301 N351 N301 -73.8 . .
C352 C301 N351 C351 -72 . .
C302 C301 N351 C351 -100.8 . .
N301 C301 N351 C351 -27 . .
C351 C301 N351 C359 153.6 . .
C352 C301 N351 C359 81.6 . .
C302 C301 N351 C359 52.8 . .
N301 C301 N351 C359 126.5 . .
C351 C301 N351 C313 -65.8 . .
C352 C301 N351 C313 -137.7 . .
C302 C301 N351 C313 -166.6 . .
N301 C301 N351 C313 -92.8 . .
C351 C301 N351 C363 -109.2 . .
C352 C301 N351 C363 178.9 . .
C302 C301 N351 C363 150 . .
N301 C301 N351 C363 -136.2 . .
C351 C301 N351 C309 159.8 . .
C352 C301 N351 C309 87.9 . .
C302 C301 N351 C309 59 . .
N301 C301 N351 C309 132.8 . .
C351 C301 N351 C305 44.5 . .
C352 C301 N351 C305 -27.5 . .
C302 C301 N351 C305 -56.3 . .
N301 C301 N351 C305 17.5 . .
N351 N301 C305 C355 -150.6 . .
C351 N301 C305 C355 -60.2 . .
C313 N301 C305 C355 66.8 . .
C359 N301 C305 C355 -173.4 . .
C301 N301 C305 C355 -80.5 . .
N351 N301 C305 C356 -154.8 . .
C355 N301 C305 C356 -4.2 . .
C351 N301 C305 C356 -64.5 . .
C313 N301 C305 C356 62.6 . .
C359 N301 C305 C356 -177.6 . .
C301 N301 C305 C356 -84.7 . .
C355 N301 C305 N351 150.6 . .
C351 N301 C305 N351 90.4 . .
C313 N301 C305 N351 -142.6 . .
C359 N301 C305 N351 -22.8 . .
C301 N301 C305 N351 70.1 . .
N351 N301 C305 C307 -173.1 . .
C355 N301 C305 C307 -22.5 . .
C351 N301 C305 C307 -82.8 . .
C313 N301 C305 C307 44.3 . .
C359 N301 C305 C307 164.1 . .
C301 N301 C305 C307 -103 . .
N301 N351 C305 C355 28.3 . .
C351 N351 C305 C355 -47.8 . .
C359 N351 C305 C355 -179.7 . .
C301 N351 C305 C355 -66.7 . .
C313 N351 C305 C355 58.5 . .
C363 N351 C305 C355 68 . .
C309 N351 C305 C355 -165.4 . .
C351 N351 C305 N301 -76.1 . .
C359 N351 C305 N301 151.9 . .
C301 N351 C305 N301 -95 . .
C313 N351 C305 N301 30.2 . .
C363 N351 C305 N301 39.7 . .
C309 N351 C305 N301 166.3 . .
N301 N351 C305 C356 27.3 . .
C351 N351 C305 C356 -48.9 . .
C359 N351 C305 C356 179.2 . .
C301 N351 C305 C356 -67.7 . .
C313 N351 C305 C356 57.4 . .
C363 N351 C305 C356 67 . .
C309 N351 C305 C356 -166.5 . .
N301 N351 C305 C307 8.1 . .
C351 N351 C305 C307 -68.1 . .
C359 N351 C305 C307 160 . .
C301 N351 C305 C307 -86.9 . .
C313 N351 C305 C307 38.3 . .
C363 N351 C305 C307 47.8 . .
C309 N351 C305 C307 174.3 . .
C356 C306 C307 C357 169.7 . .
C355 C306 C307 C357 161.2 . .
C355 C306 C307 C356 -8.5 . .
C356 C306 C307 C308 -113.1 . .
C355 C306 C307 C308 -121.6 . .
C356 C306 C307 C358 -144.3 . .
C355 C306 C307 C358 -152.8 . .
C356 C306 C307 C355 8.5 . .
C356 C306 C307 C305 37.8 . .
C355 C306 C307 C305 29.3 . .
C355 C305 C307 C357 170 . .
N301 C305 C307 C357 -165.8 . .
C356 C305 C307 C357 148.1 . .
N351 C305 C307 C357 -167.5 . .
C355 C305 C307 C356 21.9 . .
N301 C305 C307 C356 46.1 . .
N351 C305 C307 C356 44.4 . .
C355 C305 C307 C308 48.7 . .
N301 C305 C307 C308 72.9 . .
C356 C305 C307 C308 26.8 . .
N351 C305 C307 C308 71.2 . .
C355 C305 C307 C306 -61.4 . .
N301 C305 C307 C306 -37.3 . .
C356 C305 C307 C306 -83.4 . .
N351 C305 C307 C306 -38.9 . .
C355 C305 C307 C358 119.7 . .
N301 C305 C307 C358 143.9 . .
C356 C305 C307 C358 97.8 . .
N351 C305 C307 C358 142.2 . .
N301 C305 C307 C355 24.2 . .
C356 C305 C307 C355 -21.9 . .
N351 C305 C307 C355 22.5 . .
C357 C307 C308 C358 -38.2 . .
C356 C307 C308 C358 116 . .
C306 C307 C308 C358 -163.1 . .
C355 C307 C308 C358 126.3 . .
C305 C307 C308 C358 98.7 . .
C356 C307 C308 C357 154.2 . .
C306 C307 C308 C357 -125 . .
C358 C307 C308 C357 38.2 . .
C355 C307 C308 C357 164.5 . .
C305 C307 C308 C357 136.8 . .
C357 C307 C308 C356 -154.2 . .
C306 C307 C308 C356 80.8 . .
C358 C307 C308 C356 -116 . .
C355 C307 C308 C356 10.3 . .
C305 C307 C308 C356 -17.4 . .
N301 C305 C355 C356 -174.2 . .
N351 C305 C355 C356 -178.6 . .
C307 C305 C355 C356 -12.9 . .
C356 C305 C355 N301 174.2 . .
N351 C305 C355 N301 -4.4 . .
C307 C305 C355 N301 161.3 . .
N301 C305 C355 C306 -108.4 . .
C356 C305 C355 C306 65.8 . .
N351 C305 C355 C306 -112.8 . .
C307 C305 C355 C306 52.9 . .
N301 C305 C355 C307 -161.3 . .
C356 C305 C355 C307 12.9 . .
N351 C305 C355 C307 -165.7 . .
N301 C305 C355 C351 33.1 . .
C356 C305 C355 C351 -152.7 . .
N351 C305 C355 C351 28.7 . .
C307 C305 C355 C351 -165.6 . .
N351 N301 C355 C356 165 . .
C305 N301 C355 C356 14.7 . .
C351 N301 C355 C356 145.7 . .
C313 N301 C355 C356 -116.2 . .
C359 N301 C355 C356 30.1 . .
C301 N301 C355 C356 139.1 . .
N351 N301 C355 C305 150.3 . .
C351 N301 C355 C305 131 . .
C313 N301 C355 C305 -130.9 . .
C359 N301 C355 C305 15.4 . .
C301 N301 C355 C305 124.4 . .
N351 N301 C355 C306 -116.9 . .
C305 N301 C355 C306 92.7 . .
C351 N301 C355 C306 -136.2 . .
C313 N301 C355 C306 -38.2 . .
C359 N301 C355 C306 108.1 . .
C301 N301 C355 C306 -142.9 . .
N351 N301 C355 C307 -173.6 . .
C305 N301 C355 C307 36 . .
C351 N301 C355 C307 167.1 . .
C313 N301 C355 C307 -94.9 . .
C359 N301 C355 C307 51.4 . .
C301 N301 C355 C307 160.4 . .
N351 N301 C355 C351 19.3 . .
C305 N301 C355 C351 -131 . .
C313 N301 C355 C351 98.1 . .
C359 N301 C355 C351 -115.6 . .
C301 N301 C355 C351 -6.7 . .
C307 C306 C355 C356 9 . .
C356 C306 C355 C305 -88.6 . .
C307 C306 C355 C305 -79.6 . .
C356 C306 C355 N301 -154.8 . .
C307 C306 C355 N301 -145.8 . .
C356 C306 C355 C307 -9 . .
C356 C306 C355 C351 157.7 . .
C307 C306 C355 C351 166.7 . .
C357 C307 C355 C356 87.6 . .
C308 C307 C355 C356 -42.3 . .
C306 C307 C355 C356 -143.4 . .
C358 C307 C355 C356 20.2 . .
C305 C307 C355 C356 111.1 . .
C357 C307 C355 C305 -23.5 . .
C356 C307 C355 C305 -111.1 . .
C308 C307 C355 C305 -153.4 . .
C306 C307 C355 C305 105.5 . .
C358 C307 C355 C305 -90.9 . .
C357 C307 C355 N301 -55.3 . .
C356 C307 C355 N301 -143 . .
C308 C307 C355 N301 174.8 . .
C306 C307 C355 N301 73.6 . .
C358 C307 C355 N301 -122.7 . .
C305 C307 C355 N301 -31.9 . .
C357 C307 C355 C306 -129 . .
C356 C307 C355 C306 143.4 . .
C308 C307 C355 C306 101.1 . .
C358 C307 C355 C306 163.6 . .
C305 C307 C355 C306 -105.5 . .
C357 C307 C355 C351 87 . .
C356 C307 C355 C351 -0.6 . .
C308 C307 C355 C351 -42.9 . .
C306 C307 C355 C351 -144 . .
C358 C307 C355 C351 19.6 . .
C305 C307 C355 C351 110.5 . .
C301 C351 C355 C356 -109.4 . .
N351 C351 C355 C356 -157.2 . .
N301 C351 C355 C356 -152.7 . .
C352 C351 C355 C356 -47.2 . .
C302 C351 C355 C356 -56.1 . .
C301 C351 C355 C305 0.4 . .
N351 C351 C355 C305 -47.5 . .
N301 C351 C355 C305 -42.9 . .
C352 C351 C355 C305 62.5 . .
C302 C351 C355 C305 53.7 . .
C301 C351 C355 N301 43.3 . .
N351 C351 C355 N301 -4.5 . .
C352 C351 C355 N301 105.5 . .
C302 C351 C355 N301 96.6 . .
C301 C351 C355 C306 115.8 . .
N351 C351 C355 C306 67.9 . .
N301 C351 C355 C306 72.5 . .
C352 C351 C355 C306 177.9 . .
C302 C351 C355 C306 169.1 . .
C301 C351 C355 C307 -109 . .
N351 C351 C355 C307 -156.9 . .
N301 C351 C355 C307 -152.4 . .
C352 C351 C355 C307 -46.9 . .
C302 C351 C355 C307 -55.8 . .
C305 C355 C356 C307 69.1 . .
N301 C355 C356 C307 55.9 . .
C306 C355 C356 C307 -32 . .
C351 C355 C356 C307 179.7 . .
N301 C355 C356 C305 -13.2 . .
C306 C355 C356 C305 -101.2 . .
C307 C355 C356 C305 -69.1 . .
C351 C355 C356 C305 110.5 . .
C305 C355 C356 C306 101.2 . .
N301 C355 C356 C306 88 . .
C307 C355 C356 C306 32 . .
C351 C355 C356 C306 -148.3 . .
C305 C355 C356 C357 46.2 . .
N301 C355 C356 C357 33 . .
C306 C355 C356 C357 -55 . .
C307 C355 C356 C357 -22.9 . .
C351 C355 C356 C357 156.7 . .
C305 C355 C356 C308 168.8 . .
N301 C355 C356 C308 155.6 . .
C306 C355 C356 C308 67.7 . .
C307 C355 C356 C308 99.7 . .
C351 C355 C356 C308 -80.7 . .
C357 C307 C356 C355 -126.8 . .
C308 C307 C356 C355 143.5 . .
C306 C307 C356 C355 32.9 . .
C358 C307 C356 C355 -163.9 . .
C305 C307 C356 C355 -50.2 . .
C357 C307 C356 C305 -76.6 . .
C308 C307 C356 C305 -166.3 . .
C306 C307 C356 C305 83.1 . .
C358 C307 C356 C305 -113.7 . .
C355 C307 C356 C305 50.2 . .
C357 C307 C356 C306 -159.7 . .
C308 C307 C356 C306 110.6 . .
C358 C307 C356 C306 163.2 . .
C355 C307 C356 C306 -32.9 . .
C305 C307 C356 C306 -83.1 . .
C308 C307 C356 C357 -89.7 . .
C306 C307 C356 C357 159.7 . .
C358 C307 C356 C357 -37.1 . .
C355 C307 C356 C357 126.8 . .
C305 C307 C356 C357 76.6 . .
C357 C307 C356 C308 89.7 . .
C306 C307 C356 C308 -110.6 . .
C358 C307 C356 C308 52.6 . .
C355 C307 C356 C308 -143.5 . .
C305 C307 C356 C308 166.3 . .
N301 C305 C356 C355 6 . .
N351 C305 C356 C355 1.6 . .
C307 C305 C356 C355 150 . .
C355 C305 C356 C307 -150 . .
N301 C305 C356 C307 -144 . .
N351 C305 C356 C307 -148.4 . .
C355 C305 C356 C306 -76.2 . .
N301 C305 C356 C306 -70.2 . .
N351 C305 C356 C306 -74.7 . .
C307 C305 C356 C306 73.8 . .
C355 C305 C356 C357 -161.8 . .
N301 C305 C356 C357 -155.8 . .
N351 C305 C356 C357 -160.2 . .
C307 C305 C356 C357 -11.8 . .
C355 C305 C356 C308 -170.2 . .
N301 C305 C356 C308 -164.2 . .
N351 C305 C356 C308 -168.6 . .
C307 C305 C356 C308 -20.2 . .
C307 C306 C356 C355 -165.5 . .
C355 C306 C356 C307 165.5 . .
C307 C306 C356 C305 -121.7 . .
C355 C306 C356 C305 43.7 . .
C307 C306 C356 C357 -3.7 . .
C355 C306 C356 C357 161.8 . .
C307 C306 C356 C308 34 . .
C355 C306 C356 C308 -160.5 . .
C358 C308 C356 C355 165.1 . .
C357 C308 C356 C355 -148.6 . .
C307 C308 C356 C355 -131 . .
C358 C308 C356 C307 -63.9 . .
C357 C308 C356 C307 -17.5 . .
C358 C308 C356 C305 -34.3 . .
C357 C308 C356 C305 12.1 . .
C307 C308 C356 C305 29.6 . .
C358 C308 C356 C306 -128.7 . .
C357 C308 C356 C306 -82.3 . .
C307 C308 C356 C306 -64.8 . .
C358 C308 C356 C357 -46.4 . .
C307 C308 C356 C357 17.5 . .
C356 C307 C357 C358 -54.4 . .
C308 C307 C357 C358 47.5 . .
C306 C307 C357 C358 151.3 . .
C355 C307 C357 C358 -91 . .
C305 C307 C357 C358 -106.4 . .
C356 C307 C357 C308 -101.9 . .
C306 C307 C357 C308 103.8 . .
C358 C307 C357 C308 -47.5 . .
C355 C307 C357 C308 -138.5 . .
C305 C307 C357 C308 -153.9 . .
C308 C307 C357 C356 101.9 . .
C306 C307 C357 C356 -154.3 . .
C358 C307 C357 C356 54.4 . .
C355 C307 C357 C356 -36.6 . .
C305 C307 C357 C356 -52 . .
C358 C308 C357 C307 133 . .
C356 C308 C357 C307 12 . .
C307 C308 C357 C358 -133 . .
C356 C308 C357 C358 -121 . .
C358 C308 C357 C356 121 . .
C307 C308 C357 C356 -12 . .
C355 C356 C357 C307 74.1 . .
C305 C356 C357 C307 109.2 . .
C306 C356 C357 C307 19.7 . .
C308 C356 C357 C307 -76.4 . .
C355 C356 C357 C358 -155.6 . .
C307 C356 C357 C358 130.3 . .
C305 C356 C357 C358 -120.4 . .
C306 C356 C357 C358 150 . .
C308 C356 C357 C358 54 . .
C355 C356 C357 C308 150.4 . .
C307 C356 C357 C308 76.4 . .
C305 C356 C357 C308 -174.4 . .
C306 C356 C357 C308 96 . .
C307 C357 C358 C308 -56.5 . .
C356 C357 C358 C308 -67.2 . .
C308 C357 C358 C307 56.5 . .
C356 C357 C358 C307 -10.7 . .
C307 C308 C358 C357 25.9 . .
C356 C308 C358 C357 47.6 . .
C357 C308 C358 C307 -25.9 . .
C356 C308 C358 C307 21.7 . .
C356 C307 C358 C357 156.4 . .
C308 C307 C358 C357 -109.1 . .
C306 C307 C358 C357 -67.6 . .
C355 C307 C358 C357 150.5 . .
C305 C307 C358 C357 109.6 . .
C357 C307 C358 C308 109.1 . .
C356 C307 C358 C308 -94.6 . .
C306 C307 C358 C308 41.4 . .
C355 C307 C358 C308 -100.4 . .
C305 C307 C358 C308 -141.3 . .
N301 N351 C309 C359 -42.5 . .
C351 N351 C309 C359 -151.6 . .
C301 N351 C309 C359 -161.6 . .
C313 N351 C309 C359 70.7 . .
C363 N351 C309 C359 102.6 . .
C305 N351 C309 C359 -47.4 . .
N301 N351 C309 C310 -76.2 . .
C351 N351 C309 C310 174.8 . .
C359 N351 C309 C310 -33.6 . .
C301 N351 C309 C310 164.8 . .
C313 N351 C309 C310 37.1 . .
C363 N351 C309 C310 69 . .
C305 N351 C309 C310 -81.1 . .
C359 C309 C310 C360 6.9 . .
N351 C309 C310 C360 27.6 . .
C359 C309 C310 C311 113.4 . .
N351 C309 C310 C311 134.1 . .
C359 C309 C310 C361 86 . .
N351 C309 C310 C361 106.7 . .
N351 C309 C310 C359 20.7 . .
C360 C310 C311 C361 -45.7 . .
C359 C310 C311 C361 -121.5 . .
C309 C310 C311 C361 -147.2 . .
C360 C310 C311 C312 -75.1 . .
C361 C310 C311 C312 -29.4 . .
C359 C310 C311 C312 -150.9 . .
C309 C310 C311 C312 -176.6 . .
C361 C311 C312 C362 -15.6 . .
C310 C311 C312 C362 26.7 . .
C310 C311 C312 C361 42.4 . .
C310 C309 C359 N351 147.4 . .
N351 C309 C359 C310 -147.4 . .
C310 C309 C359 C360 -5 . .
N351 C309 C359 C360 -152.5 . .
C310 C309 C359 N301 165.7 . .
N351 C309 C359 N301 18.3 . .
N301 N351 C359 C309 145.1 . .
C351 N351 C359 C309 34.9 . .
C301 N351 C359 C309 19.2 . .
C313 N351 C359 C309 -121.3 . .
C363 N351 C359 C309 -78.4 . .
C305 N351 C359 C309 136.8 . .
N301 N351 C359 C310 -97.5 . .
C351 N351 C359 C310 152.4 . .
C301 N351 C359 C310 136.7 . .
C313 N351 C359 C310 -3.8 . .
C363 N351 C359 C310 39 . .
C309 N351 C359 C310 117.5 . .
C305 N351 C359 C310 -105.7 . .
N301 N351 C359 C360 -62.2 . .
C351 N351 C359 C360 -172.4 . .
C301 N351 C359 C360 172 . .
C313 N351 C359 C360 31.4 . .
C363 N351 C359 C360 74.3 . .
C309 N351 C359 C360 152.7 . .
C305 N351 C359 C360 -70.5 . .
C351 N351 C359 N301 -110.1 . .
C301 N351 C359 N301 -125.8 . .
C313 N351 C359 N301 93.6 . .
C363 N351 C359 N301 136.5 . .
C309 N351 C359 N301 -145.1 . .
C305 N351 C359 N301 -8.2 . .
C360 C310 C359 C309 -172.7 . .
C311 C310 C359 C309 -77 . .
C361 C310 C359 C309 -117.2 . .
C360 C310 C359 N351 57.2 . .
C311 C310 C359 N351 152.9 . .
C361 C310 C359 N351 112.7 . .
C309 C310 C359 N351 -130.1 . .
C311 C310 C359 C360 95.7 . .
C361 C310 C359 C360 55.5 . .
C309 C310 C359 C360 172.7 . .
C360 C310 C359 N301 22.4 . .
C311 C310 C359 N301 118.1 . .
C361 C310 C359 N301 77.9 . .
C309 C310 C359 N301 -164.9 . .
N351 N301 C359 C309 -47 . .
C305 N301 C359 C309 119.5 . .
C355 N301 C359 C309 108 . .
C351 N301 C359 C309 -7 . .
C313 N301 C359 C309 -105.2 . .
C301 N301 C359 C309 -7.6 . .
C305 N301 C359 N351 166.5 . .
C355 N301 C359 N351 154.9 . .
C351 N301 C359 N351 40 . .
C313 N301 C359 N351 -58.2 . .
C301 N301 C359 N351 39.4 . .
N351 N301 C359 C310 110.4 . .
C305 N301 C359 C310 -83.1 . .
C355 N301 C359 C310 -94.7 . .
C351 N301 C359 C310 150.3 . .
C313 N301 C359 C310 52.1 . .
C301 N301 C359 C310 149.8 . .
N351 N301 C359 C360 124.5 . .
C305 N301 C359 C360 -69 . .
C355 N301 C359 C360 -80.6 . .
C351 N301 C359 C360 164.4 . .
C313 N301 C359 C360 66.2 . .
C301 N301 C359 C360 163.9 . .
C311 C310 C360 C359 -114.7 . .
C361 C310 C360 C359 -139.9 . .
C309 C310 C360 C359 -3.1 . .
C311 C310 C360 C361 25.1 . .
C359 C310 C360 C361 139.9 . .
C309 C310 C360 C361 136.8 . .
C309 C359 C360 C310 8 . .
N351 C359 C360 C310 -146.4 . .
N301 C359 C360 C310 -165.7 . .
C309 C359 C360 C361 -34.9 . .
N351 C359 C360 C361 170.7 . .
C310 C359 C360 C361 -42.9 . .
N301 C359 C360 C361 151.4 . .
C310 C311 C361 C312 -142.5 . .
C310 C311 C361 C362 -117.4 . .
C312 C311 C361 C362 25.1 . .
C312 C311 C361 C310 142.5 . .
C310 C311 C361 C360 25.2 . .
C312 C311 C361 C360 167.7 . .
C362 C312 C361 C311 163.4 . .
C311 C312 C361 C362 -163.4 . .
C362 C312 C361 C310 102.7 . .
C311 C312 C361 C310 -60.7 . .
C362 C312 C361 C360 30.4 . .
C311 C312 C361 C360 -133.1 . .
C360 C310 C361 C311 134.6 . .
C359 C310 C361 C311 81.6 . .
C309 C310 C361 C311 48.4 . .
C360 C310 C361 C312 -152.3 . .
C311 C310 C361 C312 73.1 . .
C359 C310 C361 C312 154.7 . .
C309 C310 C361 C312 121.5 . .
C360 C310 C361 C362 -80.8 . .
C311 C310 C361 C362 144.6 . .
C359 C310 C361 C362 -133.8 . .
C309 C310 C361 C362 -167 . .
C311 C310 C361 C360 -134.6 . .
C359 C310 C361 C360 -53 . .
C309 C310 C361 C360 -86.2 . .
C310 C360 C361 C311 -39.6 . .
C359 C360 C361 C311 5.3 . .
C310 C360 C361 C312 94.4 . .
C359 C360 C361 C312 139.4 . .
C310 C360 C361 C362 120 . .
C359 C360 C361 C362 164.9 . .
C359 C360 C361 C310 44.9 . .
C311 C312 C362 C361 9.2 . .
C311 C361 C362 C312 -32.2 . .
C310 C361 C362 C312 -130.6 . .
C360 C361 C362 C312 -170.7 . .
N301 N351 C313 C363 -179.9 . .
C351 N351 C313 C363 -94.3 . .
C359 N351 C313 C363 67.1 . .
C301 N351 C313 C363 -68.4 . .
C309 N351 C313 C363 46 . .
C305 N351 C313 C363 172 . .
N301 N351 C313 C314 178.9 . .
C351 N351 C313 C314 -95.4 . .
C359 N351 C313 C314 66 . .
C301 N351 C313 C314 -69.5 . .
C363 N351 C313 C314 -1.1 . .
C309 N351 C313 C314 44.8 . .
C305 N351 C313 C314 170.8 . .
C351 N351 C313 N301 85.6 . .
C359 N351 C313 N301 -113 . .
C301 N351 C313 N301 111.6 . .
C363 N351 C313 N301 179.9 . .
C309 N351 C313 N301 -134.1 . .
C305 N351 C313 N301 -8.1 . .
N301 N351 C313 C364 -179.6 . .
C351 N351 C313 C364 -94 . .
C359 N351 C313 C364 67.4 . .
C301 N351 C313 C364 -68.1 . .
C363 N351 C313 C364 0.3 . .
C309 N351 C313 C364 46.2 . .
C305 N351 C313 C364 172.2 . .
N351 N301 C313 C363 0.1 . .
C305 N301 C313 C363 164.6 . .
C355 N301 C313 C363 -154.7 . .
C351 N301 C313 C363 -59.6 . .
C359 N301 C313 C363 38.3 . .
C301 N301 C313 C363 -40.7 . .
N351 N301 C313 C314 -1.5 . .
C305 N301 C313 C314 163.1 . .
C355 N301 C313 C314 -156.2 . .
C351 N301 C313 C314 -61.2 . .
C359 N301 C313 C314 36.7 . .
C301 N301 C313 C314 -42.2 . .
C305 N301 C313 N351 164.5 . .
C355 N301 C313 N351 -154.8 . .
C351 N301 C313 N351 -59.7 . .
C359 N301 C313 N351 38.2 . .
C301 N301 C313 N351 -40.8 . .
N351 N301 C313 C364 0.4 . .
C305 N301 C313 C364 164.9 . .
C355 N301 C313 C364 -154.4 . .
C351 N301 C313 C364 -59.3 . .
C359 N301 C313 C364 38.6 . .
C301 N301 C313 C364 -40.4 . .
C363 C313 C314 C364 2 . .
N351 C313 C314 C364 3.4 . .
N301 C313 C314 C364 4.1 . .
N351 C313 C314 C363 1.4 . .
N301 C313 C314 C363 2.1 . .
C364 C313 C314 C363 -2 . .
C363 C313 C314 C315 170.2 . .
N351 C313 C314 C315 171.6 . .
N301 C313 C314 C315 172.3 . .
C364 C313 C314 C315 168.2 . .
C363 C313 C314 C365 127.5 . .
N351 C313 C314 C365 128.9 . .
N301 C313 C314 C365 129.6 . .
C364 C313 C314 C365 125.4 . .
C364 C314 C315 C316 -26.6 . .
C363 C314 C315 C316 -63.2 . .
C313 C314 C315 C316 165.2 . .
C365 C314 C315 C316 -30.9 . .
C364 C314 C315 C365 4.2 . .
C363 C314 C315 C365 -32.3 . .
C313 C314 C315 C365 -163.9 . .
C364 C314 C315 C366 7.3 . .
C363 C314 C315 C366 -29.3 . .
C313 C314 C315 C366 -160.9 . .
C365 C314 C315 C366 3 . .
C363 C314 C315 C364 -36.6 . .
C313 C314 C315 C364 -168.2 . .
C365 C314 C315 C364 -4.2 . .
C314 C315 C316 C365 46 . .
C366 C315 C316 C365 -67.9 . .
C364 C315 C316 C365 35.7 . .
C365 C315 C316 C366 67.9 . .
C314 C315 C316 C366 113.8 . .
C364 C315 C316 C366 103.6 . .
C313 C314 C363 C364 177.8 . .
C315 C314 C363 C364 41.2 . .
C365 C314 C363 C364 13.9 . .
C364 C314 C363 C313 -177.8 . .
C315 C314 C363 C313 -136.6 . .
C365 C314 C363 C313 -163.9 . .
C364 C314 C363 N351 -179.6 . .
C313 C314 C363 N351 -1.8 . .
C315 C314 C363 N351 -138.4 . .
C365 C314 C363 N351 -165.7 . .
C314 C313 C363 C364 -2.1 . .
N351 C313 C363 C364 179.3 . .
N301 C313 C363 C364 179.3 . .
N351 C313 C363 C314 -178.6 . .
N301 C313 C363 C314 -178.6 . .
C364 C313 C363 C314 2.1 . .
C314 C313 C363 N351 178.6 . .
N301 C313 C363 N351 0 . .
C364 C313 C363 N351 -179.3 . .
N301 N351 C363 C364 -175.3 . .
C351 N351 C363 C364 -76.2 . .
C359 N351 C363 C364 57.9 . .
C301 N351 C363 C364 -49.6 . .
C313 N351 C363 C364 -175.4 . .
C309 N351 C363 C364 38.9 . .
C305 N351 C363 C364 171.7 . .
N301 N351 C363 C314 2 . .
C351 N351 C363 C314 101 . .
C359 N351 C363 C314 -124.9 . .
C301 N351 C363 C314 127.7 . .
C313 N351 C363 C314 1.8 . .
C309 N351 C363 C314 -143.8 . .
C305 N351 C363 C314 -11.1 . .
N301 N351 C363 C313 0.1 . .
C351 N351 C363 C313 99.2 . .
C359 N351 C363 C313 -126.8 . .
C301 N351 C363 C313 125.8 . .
C309 N351 C363 C313 -145.7 . .
C305 N351 C363 C313 -12.9 . .
C313 C314 C364 C363 -2.3 . .
C315 C314 C364 C363 -171.3 . .
C365 C314 C364 C363 -168.2 . .
C363 C314 C364 C365 168.2 . .
C313 C314 C364 C365 165.9 . .
C315 C314 C364 C365 -3.1 . .
C363 C314 C364 C313 2.3 . .
C315 C314 C364 C313 -169 . .
C365 C314 C364 C313 -165.9 . .
C363 C314 C364 C315 171.3 . .
C313 C314 C364 C315 169 . .
C365 C314 C364 C315 3.1 . .
C313 C363 C364 C314 2.4 . .
N351 C363 C364 C314 177.5 . .
C314 C363 C364 C365 -24 . .
C313 C363 C364 C365 -21.6 . .
N351 C363 C364 C365 153.5 . .
C314 C363 C364 C313 -2.4 . .
N351 C363 C364 C313 175.1 . .
C314 C363 C364 C315 -6 . .
C313 C363 C364 C315 -3.6 . .
N351 C363 C364 C315 171.5 . .
C363 C313 C364 C314 -176.3 . .
N351 C313 C364 C314 -176.9 . .
N301 C313 C364 C314 -177 . .
C314 C313 C364 C363 176.3 . .
N351 C313 C364 C363 -0.6 . .
N301 C313 C364 C363 -0.8 . .
C363 C313 C364 C365 168.4 . .
C314 C313 C364 C365 -15.4 . .
N351 C313 C364 C365 167.8 . .
N301 C313 C364 C365 167.6 . .
C363 C313 C364 C315 176.6 . .
C314 C313 C364 C315 -7.1 . .
N351 C313 C364 C315 176 . .
N301 C313 C364 C315 175.9 . .
C316 C315 C364 C314 156.7 . .
C365 C315 C364 C314 -175.2 . .
C366 C315 C364 C314 -174 . .
C316 C315 C364 C363 165.8 . .
C365 C315 C364 C363 -166.1 . .
C314 C315 C364 C363 9.1 . .
C366 C315 C364 C363 -164.9 . .
C316 C315 C364 C365 -28.1 . .
C314 C315 C364 C365 175.2 . .
C366 C315 C364 C365 1.2 . .
C316 C315 C364 C313 163.7 . .
C365 C315 C364 C313 -168.2 . .
C314 C315 C364 C313 7 . .
C366 C315 C364 C313 -167 . .
C315 C316 C365 C366 123.9 . .
C366 C316 C365 C315 -123.9 . .
C366 C316 C365 C364 -172.6 . .
C315 C316 C365 C364 -48.7 . .
C366 C316 C365 C314 -153.5 . .
C315 C316 C365 C314 -29.7 . .
C314 C315 C365 C316 -140.9 . .
C366 C315 C365 C316 42.8 . .
C364 C315 C365 C316 -139 . .
C316 C315 C365 C366 -42.8 . .
C314 C315 C365 C366 176.4 . .
C364 C315 C365 C366 178.2 . .
C316 C315 C365 C364 139 . .
C314 C315 C365 C364 -1.9 . .
C366 C315 C365 C364 -178.2 . .
C316 C315 C365 C314 140.9 . .
C366 C315 C365 C314 -176.4 . .
C364 C315 C365 C314 1.9 . .
C314 C364 C365 C316 42.9 . .
C363 C364 C365 C316 66.4 . .
C313 C364 C365 C316 52.6 . .
C315 C364 C365 C316 39.8 . .
C314 C364 C365 C366 -10.3 . .
C363 C364 C365 C366 13.2 . .
C313 C364 C365 C366 -0.6 . .
C315 C364 C365 C366 -13.4 . .
C314 C364 C365 C315 3.1 . .
C363 C364 C365 C315 26.6 . .
C313 C364 C365 C315 12.8 . .
C363 C364 C365 C314 23.5 . .
C313 C364 C365 C314 9.7 . .
C315 C364 C365 C314 -3.1 . .
C364 C314 C365 C316 -143.8 . .
C363 C314 C365 C316 -155.4 . .
C313 C314 C365 C316 85.4 . .
C315 C314 C365 C316 32.3 . .
C364 C314 C365 C366 177.7 . .
C363 C314 C365 C366 166.1 . .
C313 C314 C365 C366 46.9 . .
C315 C314 C365 C366 -6.2 . .
C364 C314 C365 C315 -176.1 . .
C363 C314 C365 C315 172.3 . .
C313 C314 C365 C315 53.2 . .
C363 C314 C365 C364 -11.6 . .
C313 C314 C365 C364 -130.8 . .
C315 C314 C365 C364 176.1 . .
C315 C316 C366 C365 -68.3 . .
C365 C316 C366 C315 68.3 . .
C315 C365 C366 C316 44.1 . .
C364 C365 C366 C316 57.3 . .
C314 C365 C366 C316 48.9 . .
C316 C365 C366 C315 -44.1 . .
C364 C365 C366 C315 13.2 . .
C314 C365 C366 C315 4.8 . .
C365 C315 C366 C316 -80.4 . .
C314 C315 C366 C316 -85 . .
C364 C315 C366 C316 -82 . .
C316 C315 C366 C365 80.4 . .
C314 C315 C366 C365 -4.5 . .
C364 C315 C366 C365 -1.6 . .
C401 N401 N451 C413 35.5 . .
C463 N401 N451 C413 12.5 . .
C459 N401 N451 C413 163.7 . .
C451 N401 N451 C413 71.9 . .
C405 N401 N451 C413 -111.3 . .
C409 N401 N451 C413 137.3 . .
C455 N401 N451 C413 -95.6 . .
C401 N401 N451 C463 23.1 . .
C459 N401 N451 C463 151.2 . .
C413 N401 N451 C463 -12.5 . .
C451 N401 N451 C463 59.4 . .
C405 N401 N451 C463 -123.8 . .
C409 N401 N451 C463 124.8 . .
C455 N401 N451 C463 -108.1 . .
C401 N401 N451 C455 131.2 . .
C463 N401 N451 C455 108.1 . .
C459 N401 N451 C455 -100.7 . .
C413 N401 N451 C455 95.6 . .
C451 N401 N451 C455 167.6 . .
C405 N401 N451 C455 -15.7 . .
C409 N401 N451 C455 -127.1 . .
C401 N401 N451 C459 -128.2 . .
C463 N401 N451 C459 -151.2 . .
C413 N401 N451 C459 -163.7 . .
C451 N401 N451 C459 -91.8 . .
C405 N401 N451 C459 85 . .
C409 N401 N451 C459 -26.4 . .
C455 N401 N451 C459 100.7 . .
C401 N401 N451 C464 -1.6 . .
C463 N401 N451 C464 -24.7 . .
C459 N401 N451 C464 126.5 . .
C413 N401 N451 C464 -37.1 . .
C451 N401 N451 C464 34.8 . .
C405 N401 N451 C464 -148.5 . .
C409 N401 N451 C464 100.1 . .
C455 N401 N451 C464 -132.8 . .
C401 N401 N451 C409 -101.8 . .
C463 N401 N451 C409 -124.8 . .
C459 N401 N451 C409 26.4 . .
C413 N401 N451 C409 -137.3 . .
C451 N401 N451 C409 -65.4 . .
C405 N401 N451 C409 111.4 . .
C455 N401 N451 C409 127.1 . .
N451 N401 C401 C451 159.9 . .
C463 N401 C401 C451 179 . .
C459 N401 C401 C451 51.1 . .
C413 N401 C401 C451 -176.6 . .
C405 N401 C401 C451 -59.1 . .
C409 N401 C401 C451 67.4 . .
C455 N401 C401 C451 -103.7 . .
N451 N401 C401 C452 -151.7 . .
C463 N401 C401 C452 -132.6 . .
C459 N401 C401 C452 99.4 . .
C413 N401 C401 C452 -128.2 . .
C451 N401 C401 C452 48.4 . .
C405 N401 C401 C452 -10.7 . .
C409 N401 C401 C452 115.8 . .
C455 N401 C401 C452 -55.3 . .
N451 N401 C401 C402 159.1 . .
C463 N401 C401 C402 178.2 . .
C459 N401 C401 C402 50.2 . .
C413 N401 C401 C402 -177.4 . .
C451 N401 C401 C402 -0.8 . .
C405 N401 C401 C402 -59.9 . .
C409 N401 C401 C402 66.5 . .
C455 N401 C401 C402 -104.5 . .
N451 N401 C401 C463 -19.1 . .
C459 N401 C401 C463 -128 . .
C413 N401 C401 C463 4.4 . .
C451 N401 C401 C463 -179 . .
C405 N401 C401 C463 121.9 . .
C409 N401 C401 C463 -111.7 . .
C455 N401 C401 C463 77.3 . .
N401 C401 C402 C451 5.1 . .
C452 C401 C402 C451 -122.5 . .
C463 C401 C402 C451 8.5 . .
C451 C401 C402 C452 122.5 . .
N401 C401 C402 C452 127.7 . .
C463 C401 C402 C452 131.1 . .
C451 C401 C402 C403 158.4 . .
N401 C401 C402 C403 163.5 . .
C452 C401 C402 C403 35.9 . .
C463 C401 C402 C403 166.9 . .
C451 C401 C402 C453 165.1 . .
N401 C401 C402 C453 170.2 . .
C452 C401 C402 C453 42.5 . .
C463 C401 C402 C453 173.6 . .
C451 C402 C403 C453 20 . .
C452 C402 C403 C453 51.1 . .
C401 C402 C403 C453 17 . .
C451 C402 C403 C404 -174.4 . .
C452 C402 C403 C404 -143.3 . .
C401 C402 C403 C404 -177.3 . .
C453 C402 C403 C404 165.6 . .
C451 C402 C403 C452 -31.1 . .
C401 C402 C403 C452 -34.1 . .
C453 C402 C403 C452 -51.1 . .
C451 C402 C403 C454 66.5 . .
C452 C402 C403 C454 97.7 . .
C401 C402 C403 C454 63.6 . .
C453 C402 C403 C454 46.6 . .
C453 C403 C404 C454 12.6 . .
C402 C403 C404 C454 -154.1 . .
C452 C403 C404 C454 114.8 . .
C402 C403 C404 C453 -166.8 . .
C452 C403 C404 C453 102.2 . .
C454 C403 C404 C453 -12.6 . .
N401 C401 C451 C402 -175.1 . .
C452 C401 C451 C402 50.6 . .
C463 C401 C451 C402 -173.8 . .
N401 C401 C451 C452 134.2 . .
C402 C401 C451 C452 -50.6 . .
C463 C401 C451 C452 135.5 . .
C452 C401 C451 N401 -134.2 . .
C402 C401 C451 N401 175.1 . .
C463 C401 C451 N401 1.3 . .
C452 C402 C451 C401 -54.8 . .
C403 C402 C451 C401 -23.2 . .
C453 C402 C451 C401 -15.3 . .
C403 C402 C451 C452 31.6 . .
C401 C402 C451 C452 54.8 . .
C453 C402 C451 C452 39.6 . .
C452 C402 C451 N401 131.7 . .
C403 C402 C451 N401 163.3 . .
C401 C402 C451 N401 -173.5 . .
C453 C402 C451 N401 171.3 . .
N451 N401 C451 C401 -53.9 . .
C463 N401 C451 C401 -1.1 . .
C459 N401 C451 C401 -139.8 . .
C413 N401 C451 C401 4.5 . .
C405 N401 C451 C401 129.5 . .
C409 N401 C451 C401 -117.2 . .
C455 N401 C451 C401 110.1 . .
N451 N401 C451 C402 123.8 . .
C401 N401 C451 C402 177.8 . .
C463 N401 C451 C402 176.7 . .
C459 N401 C451 C402 37.9 . .
C413 N401 C451 C402 -177.8 . .
C405 N401 C451 C402 -52.8 . .
C409 N401 C451 C402 60.5 . .
C455 N401 C451 C402 -72.1 . .
N451 N401 C451 C452 -125.1 . .
C401 N401 C451 C452 -71.2 . .
C463 N401 C451 C452 -72.3 . .
C459 N401 C451 C452 148.9 . .
C413 N401 C451 C452 -66.8 . .
C405 N401 C451 C452 58.3 . .
C409 N401 C451 C452 171.6 . .
C455 N401 C451 C452 38.9 . .
C401 C451 C452 C402 166.9 . .
N401 C451 C452 C402 -143.5 . .
C401 C451 C452 C403 142.1 . .
C402 C451 C452 C403 -24.8 . .
N401 C451 C452 C403 -168.3 . .
C402 C451 C452 C401 -166.9 . .
N401 C451 C452 C401 49.6 . .
C401 C451 C452 C453 109.5 . .
C402 C451 C452 C453 -57.4 . .
N401 C451 C452 C453 159.1 . .
C403 C402 C452 C451 -152.7 . .
C401 C402 C452 C451 -5.9 . .
C453 C402 C452 C451 -130.8 . .
C451 C402 C452 C403 152.7 . .
C401 C402 C452 C403 146.8 . .
C453 C402 C452 C403 22 . .
C451 C402 C452 C401 5.9 . .
C403 C402 C452 C401 -146.8 . .
C453 C402 C452 C401 -124.8 . .
C451 C402 C452 C453 130.8 . .
C403 C402 C452 C453 -22 . .
C401 C402 C452 C453 124.8 . .
C453 C403 C452 C451 -115.1 . .
C404 C403 C452 C451 137.1 . .
C402 C403 C452 C451 20.5 . .
C454 C403 C452 C451 -126.7 . .
C453 C403 C452 C402 -135.6 . .
C404 C403 C452 C402 116.6 . .
C454 C403 C452 C402 -147.2 . .
C453 C403 C452 C401 -96.1 . .
C404 C403 C452 C401 156.1 . .
C402 C403 C452 C401 39.5 . .
C454 C403 C452 C401 -107.7 . .
C404 C403 C452 C453 -107.8 . .
C402 C403 C452 C453 135.6 . .
C454 C403 C452 C453 -11.6 . .
N401 C401 C452 C451 -70.4 . .
C402 C401 C452 C451 10.1 . .
C463 C401 C452 C451 -139.4 . .
C451 C401 C452 C402 -10.1 . .
N401 C401 C452 C402 -80.5 . .
C463 C401 C452 C402 -149.5 . .
C451 C401 C452 C403 -46.1 . .
N401 C401 C452 C403 -116.5 . .
C402 C401 C452 C403 -36 . .
C463 C401 C452 C403 174.5 . .
C451 C401 C452 C453 -84.8 . .
N401 C401 C452 C453 -155.2 . .
C402 C401 C452 C453 -74.7 . .
C463 C401 C452 C453 135.8 . .
C404 C403 C453 C454 -14.7 . .
C402 C403 C453 C454 155 . .
C452 C403 C453 C454 -167.6 . .
C404 C403 C453 C452 152.9 . .
C402 C403 C453 C452 -37.3 . .
C454 C403 C453 C452 167.6 . .
C402 C403 C453 C404 169.8 . .
C452 C403 C453 C404 -152.9 . .
C454 C403 C453 C404 14.7 . .
C404 C403 C453 C166 69.4 . 2_556
C402 C403 C453 C166 -120.8 . 2_556
C452 C403 C453 C166 -83.5 . 2_556
C454 C403 C453 C166 84.2 . 2_556
C404 C403 C453 C402 -169.8 . .
C452 C403 C453 C402 37.3 . .
C454 C403 C453 C402 -155 . .
C451 C452 C453 C403 76.8 . .
C402 C452 C453 C403 38.2 . .
C401 C452 C453 C403 105.7 . .
C451 C452 C453 C454 141.5 . .
C402 C452 C453 C454 103 . .
C403 C452 C453 C454 64.7 . .
C401 C452 C453 C454 170.5 . .
C451 C452 C453 C404 97.2 . .
C402 C452 C453 C404 58.6 . .
C403 C452 C453 C404 20.4 . .
C401 C452 C453 C404 126.1 . .
C451 C452 C453 C166 -106.5 . 2_556
C402 C452 C453 C166 -145 . 2_556
C403 C452 C453 C166 176.7 . 2_556
C401 C452 C453 C166 -77.5 . 2_556
C451 C452 C453 C402 38.6 . .
C403 C452 C453 C402 -38.2 . .
C401 C452 C453 C402 67.5 . .
C454 C404 C453 C403 -164.2 . .
C403 C404 C453 C454 164.2 . .
C403 C404 C453 C452 -25.9 . .
C454 C404 C453 C452 169.8 . .
C403 C404 C453 C166 -176.2 . 2_556
C454 C404 C453 C166 19.5 . 2_556
C403 C404 C453 C402 6.5 . .
C454 C404 C453 C402 -157.7 . .
C451 C402 C453 C403 -163.5 . .
C452 C402 C453 C403 -118.1 . .
C401 C402 C453 C403 -165.2 . .
C451 C402 C453 C454 155.6 . .
C452 C402 C453 C454 -159 . .
C403 C402 C453 C454 -40.9 . .
C401 C402 C453 C454 153.9 . .
C451 C402 C453 C452 -45.4 . .
C403 C402 C453 C452 118.1 . .
C401 C402 C453 C452 -47.1 . .
C451 C402 C453 C404 -170.9 . .
C452 C402 C453 C404 -125.5 . .
C403 C402 C453 C404 -7.4 . .
C401 C402 C453 C404 -172.6 . .
C451 C402 C453 C166 12.4 . 2_556
C452 C402 C453 C166 57.8 . 2_556
C403 C402 C453 C166 175.8 . 2_556
C401 C402 C453 C166 10.7 . 2_556
C403 C453 C454 C404 12 . .
C452 C453 C454 C404 -48.2 . .
C166 C453 C454 C404 -164.8 2_556 .
C402 C453 C454 C404 38.2 . .
C452 C453 C454 C403 -60.3 . .
C404 C453 C454 C403 -12 . .
C166 C453 C454 C403 -176.9 2_556 .
C402 C453 C454 C403 26.2 . .
C403 C404 C454 C453 -7.4 . .
C453 C404 C454 C403 7.4 . .
C404 C403 C454 C453 163.4 . .
C402 C403 C454 C453 -61.1 . .
C452 C403 C454 C453 15.6 . .
C453 C403 C454 C404 -163.4 . .
C402 C403 C454 C404 135.5 . .
C452 C403 C454 C404 -147.8 . .
N451 N401 C405 C455 19.2 . .
C401 N401 C405 C455 -139.7 . .
C463 N401 C405 C455 -31.9 . .
C459 N401 C405 C455 86.5 . .
C413 N401 C405 C455 -19 . .
C451 N401 C405 C455 -161.6 . .
C409 N401 C405 C455 95.6 . .
N451 N401 C405 C406 115.7 . .
C401 N401 C405 C406 -43.2 . .
C463 N401 C405 C406 64.6 . .
C459 N401 C405 C406 -177 . .
C413 N401 C405 C406 77.5 . .
C451 N401 C405 C406 -65.1 . .
C409 N401 C405 C406 -167.9 . .
C455 N401 C405 C406 96.5 . .
N451 N401 C405 C456 100.3 . .
C401 N401 C405 C456 -58.6 . .
C463 N401 C405 C456 49.2 . .
C459 N401 C405 C456 167.6 . .
C413 N401 C405 C456 62.1 . .
C451 N401 C405 C456 -80.5 . .
C409 N401 C405 C456 176.7 . .
C455 N401 C405 C456 81.1 . .
C455 C405 C406 C456 48.8 . .
N401 C405 C406 C456 -36.4 . .
C455 C405 C406 C407 -90.8 . .
N401 C405 C406 C407 -176 . .
C456 C405 C406 C407 -139.6 . .
C455 C405 C406 C457 167.8 . .
N401 C405 C406 C457 82.6 . .
C456 C405 C406 C457 119 . .
N401 C405 C406 C455 -85.2 . .
C456 C405 C406 C455 -48.8 . .
C456 C406 C407 C408 51.9 . .
C405 C406 C407 C408 -170.7 . .
C457 C406 C407 C408 -8.1 . .
C455 C406 C407 C408 143.5 . .
C456 C406 C407 C458 0.1 . .
C405 C406 C407 C458 137.5 . .
C457 C406 C407 C458 -59.9 . .
C455 C406 C407 C458 91.7 . .
C456 C406 C407 C457 60 . .
C405 C406 C407 C457 -162.6 . .
C455 C406 C407 C457 151.6 . .
C405 C406 C407 C456 137.4 . .
C457 C406 C407 C456 -60 . .
C455 C406 C407 C456 91.6 . .
C406 C407 C408 C458 -111.9 . .
C457 C407 C408 C458 -121.6 . .
C456 C407 C408 C458 -93.6 . .
C458 C407 C408 C457 121.6 . .
C406 C407 C408 C457 9.7 . .
C456 C407 C408 C457 27.9 . .
C406 C405 C455 N451 -138.5 . .
N401 C405 C455 N451 -16.6 . .
C456 C405 C455 N451 -119 . .
C406 C405 C455 C413 -107.2 . .
N401 C405 C455 C413 14.6 . .
C456 C405 C455 C413 -87.8 . .
C406 C405 C455 N401 -121.8 . .
C456 C405 C455 N401 -102.4 . .
N401 C405 C455 C406 121.8 . .
C456 C405 C455 C406 19.4 . .
C406 C405 C455 C456 -19.4 . .
N401 C405 C455 C456 102.4 . .
C413 N451 C455 C405 98.7 . .
C463 N451 C455 C405 82.7 . .
N401 N451 C455 C405 21.6 . .
C459 N451 C455 C405 -37.9 . .
C464 N451 C455 C405 121.8 . .
C409 N451 C455 C405 -32.1 . .
C463 N451 C455 C413 -16.1 . .
N401 N451 C455 C413 -77.1 . .
C459 N451 C455 C413 -136.7 . .
C464 N451 C455 C413 23.1 . .
C409 N451 C455 C413 -130.8 . .
C413 N451 C455 N401 77.1 . .
C463 N451 C455 N401 61 . .
C459 N451 C455 N401 -59.5 . .
C464 N451 C455 N401 100.2 . .
C409 N451 C455 N401 -53.7 . .
C413 N451 C455 C406 65.6 . .
C463 N451 C455 C406 49.5 . .
N401 N451 C455 C406 -11.5 . .
C459 N451 C455 C406 -71 . .
C464 N451 C455 C406 88.7 . .
C409 N451 C455 C406 -65.2 . .
C413 N451 C455 C456 40.1 . .
C463 N451 C455 C456 24 . .
N401 N451 C455 C456 -37.1 . .
C459 N451 C455 C456 -96.6 . .
C464 N451 C455 C456 63.2 . .
C409 N451 C455 C456 -90.8 . .
N451 N401 C455 C405 -155.1 . .
C401 N401 C455 C405 71.5 . .
C463 N401 C455 C405 151.6 . .
C459 N401 C455 C405 -89.3 . .
C413 N401 C455 C405 159.4 . .
C451 N401 C455 C405 29.8 . .
C409 N401 C455 C405 -99.5 . .
C401 N401 C455 N451 -133.4 . .
C463 N401 C455 N451 -53.3 . .
C459 N401 C455 N451 65.8 . .
C413 N401 C455 N451 -45.5 . .
C451 N401 C455 N451 -175.1 . .
C405 N401 C455 N451 155.1 . .
C409 N401 C455 N451 55.6 . .
N451 N401 C455 C413 45.5 . .
C401 N401 C455 C413 -87.9 . .
C463 N401 C455 C413 -7.8 . .
C459 N401 C455 C413 111.3 . .
C451 N401 C455 C413 -129.6 . .
C405 N401 C455 C413 -159.4 . .
C409 N401 C455 C413 101.1 . .
N451 N401 C455 C406 170.8 . .
C401 N401 C455 C406 37.4 . .
C463 N401 C455 C406 117.5 . .
C459 N401 C455 C406 -123.4 . .
C413 N401 C455 C406 125.3 . .
C451 N401 C455 C406 -4.3 . .
C405 N401 C455 C406 -34.1 . .
C409 N401 C455 C406 -133.6 . .
N451 N401 C455 C456 148.1 . .
C401 N401 C455 C456 14.7 . .
C463 N401 C455 C456 94.8 . .
C459 N401 C455 C456 -146.1 . .
C413 N401 C455 C456 102.6 . .
C451 N401 C455 C456 -27 . .
C405 N401 C455 C456 -56.8 . .
C409 N401 C455 C456 -156.3 . .
C456 C406 C455 C405 -132.7 . .
C407 C406 C455 C405 116.5 . .
C457 C406 C455 C405 -172.7 . .
C456 C406 C455 N451 -77.5 . .
C405 C406 C455 N451 55.2 . .
C407 C406 C455 N451 171.7 . .
C457 C406 C455 N451 -117.5 . .
C456 C406 C455 C413 -47.6 . .
C405 C406 C455 C413 85.1 . .
C407 C406 C455 C413 -158.4 . .
C457 C406 C455 C413 -87.6 . .
C456 C406 C455 N401 -85.2 . .
C405 C406 C455 N401 47.4 . .
C407 C406 C455 N401 163.9 . .
C457 C406 C455 N401 -125.2 . .
C405 C406 C455 C456 132.7 . .
C407 C406 C455 C456 -110.8 . .
C457 C406 C455 C456 -40 . .
C407 C406 C456 C405 147.1 . .
C457 C406 C456 C405 -167.3 . .
C455 C406 C456 C405 28.2 . .
C405 C406 C456 C457 167.3 . .
C407 C406 C456 C457 -45.7 . .
C455 C406 C456 C457 -164.5 . .
C405 C406 C456 C407 -147.1 . .
C457 C406 C456 C407 45.7 . .
C455 C406 C456 C407 -118.9 . .
C405 C406 C456 C455 -28.2 . .
C407 C406 C456 C455 118.9 . .
C457 C406 C456 C455 164.5 . .
C455 C405 C456 C406 -131.9 . .
N401 C405 C456 C406 149.5 . .
C455 C405 C456 C457 -146.2 . .
C406 C405 C456 C457 -14.3 . .
N401 C405 C456 C457 135.1 . .
C455 C405 C456 C407 -109.2 . .
C406 C405 C456 C407 22.7 . .
N401 C405 C456 C407 172.2 . .
C406 C405 C456 C455 131.9 . .
N401 C405 C456 C455 -78.7 . .
C408 C407 C456 C406 -137.1 . .
C458 C407 C456 C406 -179.9 . .
C457 C407 C456 C406 -112.2 . .
C408 C407 C456 C405 -161 . .
C458 C407 C456 C405 156.2 . .
C406 C407 C456 C405 -23.9 . .
C457 C407 C456 C405 -136 . .
C408 C407 C456 C457 -24.9 . .
C458 C407 C456 C457 -67.7 . .
C406 C407 C456 C457 112.2 . .
C408 C407 C456 C455 162.5 . .
C458 C407 C456 C455 119.7 . .
C406 C407 C456 C455 -60.4 . .
C457 C407 C456 C455 -172.6 . .
C405 C455 C456 C406 34.6 . .
N451 C455 C456 C406 116.7 . .
C413 C455 C456 C406 136 . .
N401 C455 C456 C406 92.6 . .
N451 C455 C456 C405 82.1 . .
C413 C455 C456 C405 101.4 . .
N401 C455 C456 C405 58.1 . .
C406 C455 C456 C405 -34.6 . .
C405 C455 C456 C457 63.4 . .
N451 C455 C456 C457 145.5 . .
C413 C455 C456 C457 164.9 . .
N401 C455 C456 C457 121.5 . .
C406 C455 C456 C457 28.9 . .
C405 C455 C456 C407 73.8 . .
N451 C455 C456 C407 155.9 . .
C413 C455 C456 C407 175.3 . .
N401 C455 C456 C407 131.9 . .
C406 C455 C456 C407 39.2 . .
C458 C408 C457 C407 64.8 . .
C458 C408 C457 C406 58.2 . .
C407 C408 C457 C406 -6.5 . .
C407 C408 C457 C458 -64.8 . .
C458 C408 C457 C456 35.1 . .
C407 C408 C457 C456 -29.6 . .
C458 C407 C457 C408 -34 . .
C406 C407 C457 C408 -171.9 . .
C456 C407 C457 C408 -150.9 . .
C408 C407 C457 C406 171.9 . .
C458 C407 C457 C406 138 . .
C456 C407 C457 C406 21 . .
C408 C407 C457 C458 34 . .
C406 C407 C457 C458 -138 . .
C456 C407 C457 C458 -117 . .
C408 C407 C457 C456 150.9 . .
C458 C407 C457 C456 117 . .
C406 C407 C457 C456 -21 . .
C456 C406 C457 C408 -119.7 . .
C405 C406 C457 C408 118.5 . .
C407 C406 C457 C408 6.5 . .
C455 C406 C457 C408 -80 . .
C456 C406 C457 C407 -126.3 . .
C405 C406 C457 C407 112 . .
C455 C406 C457 C407 -86.5 . .
C456 C406 C457 C458 -97.8 . .
C405 C406 C457 C458 140.4 . .
C407 C406 C457 C458 28.4 . .
C455 C406 C457 C458 -58.1 . .
C405 C406 C457 C456 -121.7 . .
C407 C406 C457 C456 126.3 . .
C455 C406 C457 C456 39.8 . .
C406 C456 C457 C408 67.8 . .
C405 C456 C457 C408 78.8 . .
C407 C456 C457 C408 24.7 . .
C455 C456 C457 C408 38.5 . .
C406 C456 C457 C407 43.1 . .
C405 C456 C457 C407 54.1 . .
C455 C456 C457 C407 13.8 . .
C405 C456 C457 C406 11 . .
C407 C456 C457 C406 -43.1 . .
C455 C456 C457 C406 -29.3 . .
C406 C456 C457 C458 82.5 . .
C405 C456 C457 C458 93.5 . .
C407 C456 C457 C458 39.4 . .
C455 C456 C457 C458 53.1 . .
C457 C408 C458 C407 -64.6 . .
C407 C408 C458 C457 64.6 . .
C406 C407 C458 C408 101.8 . .
C457 C407 C458 C408 44.3 . .
C456 C407 C458 C408 101.8 . .
C408 C407 C458 C457 -44.3 . .
C406 C407 C458 C457 57.4 . .
C456 C407 C458 C457 57.5 . .
C407 C457 C458 C408 -92.3 . .
C406 C457 C458 C408 -124.2 . .
C456 C457 C458 C408 -148.3 . .
C408 C457 C458 C407 92.3 . .
C406 C457 C458 C407 -31.8 . .
C456 C457 C458 C407 -56 . .
N451 N401 C409 C459 63.8 . .
C401 N401 C409 C459 -151.9 . .
C463 N401 C409 C459 110.9 . .
C413 N401 C409 C459 91.3 . .
C451 N401 C409 C459 -129 . .
C405 N401 C409 C459 -20.1 . .
C455 N401 C409 C459 22.5 . .
N451 N401 C409 C460 47.8 . .
C401 N401 C409 C460 -167.9 . .
C463 N401 C409 C460 94.9 . .
C459 N401 C409 C460 -16 . .
C413 N401 C409 C460 75.3 . .
C451 N401 C409 C460 -145 . .
C405 N401 C409 C460 -36 . .
C455 N401 C409 C460 6.5 . .
N451 N401 C409 C410 32.9 . .
C401 N401 C409 C410 177.2 . .
C463 N401 C409 C410 80 . .
C459 N401 C409 C410 -30.9 . .
C413 N401 C409 C410 60.4 . .
C451 N401 C409 C410 -159.9 . .
C405 N401 C409 C410 -50.9 . .
C455 N401 C409 C410 -8.3 . .
C401 N401 C409 N451 144.3 . .
C463 N401 C409 N451 47.1 . .
C459 N401 C409 N451 -63.8 . .
C413 N401 C409 N451 27.5 . .
C451 N401 C409 N451 167.2 . .
C405 N401 C409 N451 -83.8 . .
C455 N401 C409 N451 -41.3 . .
C413 N451 C409 C459 -132.6 . .
C463 N451 C409 C459 -130.3 . .
N401 N451 C409 C459 -81.5 . .
C455 N451 C409 C459 -14.9 . .
C464 N451 C409 C459 -175.5 . .
C413 N451 C409 C460 177.3 . .
C463 N451 C409 C460 179.6 . .
N401 N451 C409 C460 -131.7 . .
C455 N451 C409 C460 -65 . .
C459 N451 C409 C460 -50.1 . .
C464 N451 C409 C460 134.4 . .
C413 N451 C409 N401 -51.1 . .
C463 N451 C409 N401 -48.7 . .
C455 N451 C409 N401 66.6 . .
C459 N451 C409 N401 81.5 . .
C464 N451 C409 N401 -94 . .
C413 N451 C409 C410 162.2 . .
C463 N451 C409 C410 164.5 . .
N401 N451 C409 C410 -146.7 . .
C455 N451 C409 C410 -80.1 . .
C459 N451 C409 C410 -65.2 . .
C464 N451 C409 C410 119.3 . .
C459 C409 C410 C461 136.2 . .
C460 C409 C410 C461 86.6 . .
N401 C409 C410 C461 165.2 . .
N451 C409 C410 C461 -172.7 . .
C460 C409 C410 C459 -49.6 . .
N401 C409 C410 C459 29 . .
N451 C409 C410 C459 51.1 . .
C459 C409 C410 C411 135.2 . .
C460 C409 C410 C411 85.6 . .
N401 C409 C410 C411 164.2 . .
N451 C409 C410 C411 -173.7 . .
C459 C410 C411 C461 -161.6 . .
C409 C410 C411 C461 178.5 . .
C461 C410 C411 C460 113.8 . .
C459 C410 C411 C460 -47.9 . .
C409 C410 C411 C460 -67.7 . .
C461 C410 C411 C412 -20.1 . .
C459 C410 C411 C412 178.3 . .
C409 C410 C411 C412 158.4 . .
C410 C411 C412 C461 23.1 . .
C460 C411 C412 C461 12.2 . .
C461 C411 C412 C462 90.1 . .
C410 C411 C412 C462 113.1 . .
C460 C411 C412 C462 102.3 . .
N401 C409 C459 C460 -159.8 . .
C410 C409 C459 C460 -14.5 . .
N451 C409 C459 C460 -106.9 . .
C460 C409 C459 N401 159.8 . .
C410 C409 C459 N401 145.2 . .
N451 C409 C459 N401 52.8 . .
C460 C409 C459 N451 106.9 . .
N401 C409 C459 N451 -52.8 . .
C410 C409 C459 N451 92.4 . .
C460 C409 C459 C410 14.5 . .
N401 C409 C459 C410 -145.2 . .
N451 C409 C459 C410 -92.4 . .
N451 N401 C459 C409 -108.1 . .
C401 N401 C459 C409 36 . .
C463 N401 C459 C409 -81.1 . .
C413 N401 C459 C409 -97.2 . .
C451 N401 C459 C409 56.7 . .
C405 N401 C459 C409 161.2 . .
C455 N401 C459 C409 -158.7 . .
N451 N401 C459 C460 24.3 . .
C401 N401 C459 C460 168.5 . .
C463 N401 C459 C460 51.3 . .
C413 N401 C459 C460 35.3 . .
C451 N401 C459 C460 -170.9 . .
C405 N401 C459 C460 -66.4 . .
C409 N401 C459 C460 132.5 . .
C455 N401 C459 C460 -26.2 . .
C401 N401 C459 N451 144.2 . .
C463 N401 C459 N451 27 . .
C413 N401 C459 N451 10.9 . .
C451 N401 C459 N451 164.8 . .
C405 N401 C459 N451 -90.7 . .
C409 N401 C459 N451 108.1 . .
C455 N401 C459 N451 -50.5 . .
N451 N401 C459 C410 -1.2 . .
C401 N401 C459 C410 143 . .
C463 N401 C459 C410 25.8 . .
C413 N401 C459 C410 9.8 . .
C451 N401 C459 C410 163.6 . .
C405 N401 C459 C410 -91.9 . .
C409 N401 C459 C410 107 . .
C455 N401 C459 C410 -51.7 . .
C413 N451 C459 C409 62.6 . .
C463 N451 C459 C409 56.6 . .
N401 N451 C459 C409 85.4 . .
C455 N451 C459 C409 167 . .
C464 N451 C459 C409 5.4 . .
C413 N451 C459 C460 168.4 . .
C463 N451 C459 C460 162.4 . .
N401 N451 C459 C460 -168.8 . .
C455 N451 C459 C460 -87.2 . .
C464 N451 C459 C460 111.2 . .
C409 N451 C459 C460 105.8 . .
C413 N451 C459 N401 -22.8 . .
C463 N451 C459 N401 -28.8 . .
C455 N451 C459 N401 81.6 . .
C464 N451 C459 N401 -80 . .
C409 N451 C459 N401 -85.4 . .
C413 N451 C459 C410 156.5 . .
C463 N451 C459 C410 150.5 . .
N401 N451 C459 C410 179.3 . .
C455 N451 C459 C410 -99.1 . .
C464 N451 C459 C410 99.3 . .
C409 N451 C459 C410 93.9 . .
C461 C410 C459 C409 -63.1 . .
C411 C410 C459 C409 -48.2 . .
C461 C410 C459 C460 54.1 . .
C411 C410 C459 C460 69 . .
C409 C410 C459 C460 117.2 . .
C461 C410 C459 N401 -171.6 . .
C411 C410 C459 N401 -156.7 . .
C409 C410 C459 N401 -108.5 . .
C461 C410 C459 N451 -172.5 . .
C411 C410 C459 N451 -157.6 . .
C409 C410 C459 N451 -109.4 . .
C409 C459 C460 C461 -6.1 . .
N401 C459 C460 C461 -138.1 . .
N451 C459 C460 C461 -118.7 . .
C410 C459 C460 C461 -70.7 . .
N401 C459 C460 C409 -132 . .
N451 C459 C460 C409 -112.6 . .
C410 C459 C460 C409 -64.6 . .
C409 C459 C460 C411 -24.6 . .
N401 C459 C460 C411 -156.6 . .
N451 C459 C460 C411 -137.1 . .
C410 C459 C460 C411 -89.2 . .
N401 C409 C460 C459 16.8 . .
C410 C409 C460 C459 122 . .
N451 C409 C460 C459 47.1 . .
C459 C409 C460 C461 176.4 . .
N401 C409 C460 C461 -166.8 . .
C410 C409 C460 C461 -61.5 . .
N451 C409 C460 C461 -136.5 . .
C459 C409 C460 C411 158.8 . .
N401 C409 C460 C411 175.6 . .
C410 C409 C460 C411 -79.1 . .
N451 C409 C460 C411 -154.1 . .
C461 C411 C460 C459 162.8 . .
C410 C411 C460 C459 108.5 . .
C412 C411 C460 C459 153.3 . .
C410 C411 C460 C461 -54.3 . .
C412 C411 C460 C461 -9.5 . .
C461 C411 C460 C409 151.2 . .
C410 C411 C460 C409 96.9 . .
C412 C411 C460 C409 141.8 . .
C410 C411 C461 C412 -146.7 . .
C460 C411 C461 C412 -164.4 . .
C460 C411 C461 C410 -17.7 . .
C412 C411 C461 C410 146.7 . .
C410 C411 C461 C460 17.7 . .
C412 C411 C461 C460 164.4 . .
C410 C411 C461 C462 158.3 . .
C460 C411 C461 C462 140.6 . .
C412 C411 C461 C462 -55 . .
C462 C412 C461 C411 -88.2 . .
C462 C412 C461 C410 136.1 . .
C411 C412 C461 C410 -135.7 . .
C462 C412 C461 C460 120.7 . .
C411 C412 C461 C460 -151.1 . .
C411 C412 C461 C462 88.2 . .
C459 C410 C461 C411 27 . .
C409 C410 C461 C411 -1.8 . .
C459 C410 C461 C412 166.2 . .
C411 C410 C461 C412 139.2 . .
C409 C410 C461 C412 137.4 . .
C459 C410 C461 C460 -40.5 . .
C411 C410 C461 C460 -67.6 . .
C409 C410 C461 C460 -69.4 . .
C459 C410 C461 C462 -113 . .
C411 C410 C461 C462 -140 . .
C409 C410 C461 C462 -141.8 . .
C459 C460 C461 C411 -30.8 . .
C409 C460 C461 C411 -34.2 . .
C459 C460 C461 C412 123 . .
C409 C460 C461 C412 119.6 . .
C411 C460 C461 C412 153.7 . .
C459 C460 C461 C410 84.6 . .
C409 C460 C461 C410 81.2 . .
C411 C460 C461 C410 115.4 . .
C459 C460 C461 C462 -146.5 . .
C409 C460 C461 C462 -150 . .
C411 C460 C461 C462 -115.8 . .
C411 C412 C462 C461 -28 . .
C411 C461 C462 C412 110.9 . .
C410 C461 C462 C412 -109.1 . .
C460 C461 C462 C412 -136.1 . .
C463 N451 C413 C464 -82.4 . .
N401 N451 C413 C464 -119.6 . .
C455 N451 C413 C464 155.1 . .
C459 N451 C413 C464 -99.4 . .
C409 N451 C413 C464 -75.3 . .
C463 N451 C413 N401 37.2 . .
C455 N451 C413 N401 -85.3 . .
C459 N451 C413 N401 20.2 . .
C464 N451 C413 N401 119.6 . .
C409 N451 C413 N401 44.3 . .
C463 N451 C413 C414 -63.1 . .
N401 N451 C413 C414 -100.3 . .
C455 N451 C413 C414 174.4 . .
C459 N451 C413 C414 -80.1 . .
C464 N451 C413 C414 19.3 . .
C409 N451 C413 C414 -56 . .
C463 N451 C413 C455 122.5 . .
N401 N451 C413 C455 85.3 . .
C459 N451 C413 C455 105.5 . .
C464 N451 C413 C455 -155.1 . .
C409 N451 C413 C455 129.6 . .
C401 N401 C413 N451 -159.5 . .
C463 N401 C413 N451 -145.8 . .
C459 N401 C413 N451 -15.7 . .
C451 N401 C413 N451 -161.5 . .
C405 N401 C413 N451 72.6 . .
C409 N401 C413 N451 -44.1 . .
C455 N401 C413 N451 59.2 . .
N451 N401 C413 C464 91.5 . .
C401 N401 C413 C464 -68 . .
C463 N401 C413 C464 -54.2 . .
C459 N401 C413 C464 75.9 . .
C451 N401 C413 C464 -69.9 . .
C405 N401 C413 C464 164.1 . .
C409 N401 C413 C464 47.4 . .
C455 N401 C413 C464 150.7 . .
N451 N401 C413 C414 100 . .
C401 N401 C413 C414 -59.5 . .
C463 N401 C413 C414 -45.8 . .
C459 N401 C413 C414 84.3 . .
C451 N401 C413 C414 -61.5 . .
C405 N401 C413 C414 172.5 . .
C409 N401 C413 C414 55.9 . .
C455 N401 C413 C414 159.2 . .
N451 N401 C413 C455 -59.2 . .
C401 N401 C413 C455 141.3 . .
C463 N401 C413 C455 155.1 . .
C459 N401 C413 C455 -74.8 . .
C451 N401 C413 C455 139.4 . .
C405 N401 C413 C455 13.4 . .
C409 N401 C413 C455 -103.3 . .
C405 C455 C413 N451 -87.1 . .
N401 C455 C413 N451 -69 . .
C406 C455 C413 N451 -129.2 . .
C456 C455 C413 N451 -145.7 . .
C405 C455 C413 C464 -142.2 . .
N451 C455 C413 C464 -55.1 . .
N401 C455 C413 C464 -124.1 . .
C406 C455 C413 C464 175.7 . .
C456 C455 C413 C464 159.2 . .
C405 C455 C413 N401 -18.1 . .
N451 C455 C413 N401 69 . .
C406 C455 C413 N401 -60.2 . .
C456 C455 C413 N401 -76.8 . .
C405 C455 C413 C414 -103 . .
N451 C455 C413 C414 -15.9 . .
N401 C455 C413 C414 -84.9 . .
C406 C455 C413 C414 -145 . .
C456 C455 C413 C414 -161.6 . .
N451 C413 C414 C464 -92.3 . .
N401 C413 C414 C464 -157.3 . .
C455 C413 C414 C464 -78.9 . .
N451 C413 C414 C465 -105.4 . .
C464 C413 C414 C465 -13.1 . .
N401 C413 C414 C465 -170.4 . .
C455 C413 C414 C465 -92 . .
N451 C413 C414 C463 115.9 . .
C464 C413 C414 C463 -151.7 . .
N401 C413 C414 C463 50.9 . .
C455 C413 C414 C463 129.4 . .
N451 C413 C414 C415 -127.8 . .
C464 C413 C414 C415 -35.4 . .
N401 C413 C414 C415 167.2 . .
C455 C413 C414 C415 -114.4 . .
C464 C414 C415 C465 106.5 . .
C463 C414 C415 C465 140 . .
C413 C414 C415 C465 127.3 . .
C464 C414 C415 C466 65.6 . .
C465 C414 C415 C466 -40.9 . .
C463 C414 C415 C466 99.2 . .
C413 C414 C415 C466 86.5 . .
C465 C414 C415 C464 -106.5 . .
C463 C414 C415 C464 33.6 . .
C413 C414 C415 C464 20.9 . .
C464 C414 C415 C416 132.1 . .
C465 C414 C415 C416 25.7 . .
C463 C414 C415 C416 165.7 . .
C413 C414 C415 C416 153 . .
C466 C415 C416 C465 89.2 . .
C464 C415 C416 C465 -15.5 . .
C414 C415 C416 C465 -35.5 . .
C465 C415 C416 C466 -89.2 . .
C464 C415 C416 C466 -104.7 . .
C414 C415 C416 C466 -124.7 . .
C413 N451 C463 C464 77.8 . .
N401 N451 C463 C464 -143.6 . .
C455 N451 C463 C464 138 . .
C459 N451 C463 C464 -115.6 . .
C409 N451 C463 C464 -96 . .
C413 N451 C463 N401 -138.5 . .
C455 N451 C463 N401 -78.3 . .
C459 N451 C463 N401 28.1 . .
C464 N451 C463 N401 143.6 . .
C409 N451 C463 N401 47.7 . .
C413 N451 C463 C414 100.3 . .
N401 N451 C463 C414 -121.2 . .
C455 N451 C463 C414 160.5 . .
C459 N451 C463 C414 -93.1 . .
C464 N451 C463 C414 22.5 . .
C409 N451 C463 C414 -73.5 . .
C413 N451 C463 C401 -147.8 . .
N401 N451 C463 C401 -9.2 . .
C455 N451 C463 C401 -87.6 . .
C459 N451 C463 C401 18.8 . .
C464 N451 C463 C401 134.4 . .
C409 N451 C463 C401 38.4 . .
N451 N401 C463 C464 57.9 . .
C401 N401 C463 C464 -109.2 . .
C459 N401 C463 C464 27.8 . .
C413 N401 C463 C464 83.8 . .
C451 N401 C463 C464 -108.7 . .
C405 N401 C463 C464 126.5 . .
C409 N401 C463 C464 -1 . .
C455 N401 C463 C464 106.5 . .
C401 N401 C463 N451 -167.1 . .
C459 N401 C463 N451 -30.1 . .
C413 N401 C463 N451 25.9 . .
C451 N401 C463 N451 -166.6 . .
C405 N401 C463 N451 68.6 . .
C409 N401 C463 N451 -58.9 . .
C455 N401 C463 N451 48.6 . .
N451 N401 C463 C414 86.9 . .
C401 N401 C463 C414 -80.1 . .
C459 N401 C463 C414 56.9 . .
C413 N401 C463 C414 112.8 . .
C451 N401 C463 C414 -79.7 . .
C405 N401 C463 C414 155.5 . .
C409 N401 C463 C414 28 . .
C455 N401 C463 C414 135.5 . .
N451 N401 C463 C401 167.1 . .
C459 N401 C463 C401 137 . .
C413 N401 C463 C401 -167 . .
C451 N401 C463 C401 0.4 . .
C405 N401 C463 C401 -124.3 . .
C409 N401 C463 C401 108.2 . .
C455 N401 C463 C401 -144.4 . .
C465 C414 C463 C464 -24.2 . .
C415 C414 C463 C464 -43.6 . .
C413 C414 C463 C464 21.3 . .
C464 C414 C463 N451 -63.9 . .
C465 C414 C463 N451 -88.2 . .
C415 C414 C463 N451 -107.5 . .
C413 C414 C463 N451 -42.6 . .
C464 C414 C463 N401 -127.1 . .
C465 C414 C463 N401 -151.3 . .
C415 C414 C463 N401 -170.7 . .
C413 C414 C463 N401 -105.8 . .
C464 C414 C463 C401 -173.2 . .
C465 C414 C463 C401 162.6 . .
C415 C414 C463 C401 143.2 . .
C413 C414 C463 C401 -151.9 . .
C451 C401 C463 C464 115.1 . .
N401 C401 C463 C464 116.8 . .
C452 C401 C463 C464 -140.4 . .
C402 C401 C463 C464 112.4 . .
C451 C401 C463 N451 9.7 . .
N401 C401 C463 N451 11.5 . .
C452 C401 C463 N451 114.3 . .
C402 C401 C463 N451 7.1 . .
C451 C401 C463 N401 -1.8 . .
C452 C401 C463 N401 102.8 . .
C402 C401 C463 N401 -4.4 . .
C451 C401 C463 C414 119 . .
N401 C401 C463 C414 120.8 . .
C452 C401 C463 C414 -136.4 . .
C402 C401 C463 C414 116.3 . .
C465 C414 C464 C463 158 . .
C415 C414 C464 C463 131.1 . .
C413 C414 C464 C463 -9.1 . .
C465 C414 C464 C413 167.1 . .
C463 C414 C464 C413 9.1 . .
C415 C414 C464 C413 140.2 . .
C463 C414 C464 C465 -158 . .
C415 C414 C464 C465 -26.9 . .
C413 C414 C464 C465 -167.1 . .
C465 C414 C464 C415 26.9 . .
C463 C414 C464 C415 -131.1 . .
C413 C414 C464 C415 -140.2 . .
C465 C414 C464 N451 -155.4 . .
C463 C414 C464 N451 46.7 . .
C415 C414 C464 N451 177.8 . .
C413 C414 C464 N451 37.6 . .
N451 C463 C464 C414 119.2 . .
N401 C463 C464 C414 71.8 . .
C401 C463 C464 C414 8.8 . .
N451 C463 C464 C413 -40.4 . .
N401 C463 C464 C413 -87.8 . .
C414 C463 C464 C413 -159.5 . .
C401 C463 C464 C413 -150.7 . .
N451 C463 C464 C465 -143.1 . .
N401 C463 C464 C465 169.5 . .
C414 C463 C464 C465 97.8 . .
C401 C463 C464 C465 106.6 . .
N451 C463 C464 C415 -136.6 . .
N401 C463 C464 C415 176.1 . .
C414 C463 C464 C415 104.3 . .
C401 C463 C464 C415 113.1 . .
N401 C463 C464 N451 -47.4 . .
C414 C463 C464 N451 -119.2 . .
C401 C463 C464 N451 -110.3 . .
N451 C413 C464 C414 93.1 . .
N401 C413 C464 C414 26.3 . .
C455 C413 C464 C414 137 . .
N451 C413 C464 C463 117.9 . .
N401 C413 C464 C463 51 . .
C414 C413 C464 C463 24.8 . .
C455 C413 C464 C463 161.8 . .
N451 C413 C464 C465 -116.3 . .
N401 C413 C464 C465 176.9 . .
C414 C413 C464 C465 150.6 . .
C455 C413 C464 C465 -72.4 . .
N451 C413 C464 C415 -141.3 . .
N401 C413 C464 C415 151.9 . .
C414 C413 C464 C415 125.6 . .
C455 C413 C464 C415 -97.4 . .
N401 C413 C464 N451 -66.8 . .
C414 C413 C464 N451 -93.1 . .
C455 C413 C464 N451 43.9 . .
C465 C415 C464 C414 -62.2 . .
C466 C415 C464 C414 -125.7 . .
C416 C415 C464 C414 -51.6 . .
C465 C415 C464 C463 -175.2 . .
C466 C415 C464 C463 121.3 . .
C414 C415 C464 C463 -112.9 . .
C416 C415 C464 C463 -164.6 . .
C465 C415 C464 C413 157.9 . .
C466 C415 C464 C413 94.4 . .
C414 C415 C464 C413 -139.9 . .
C416 C415 C464 C413 168.5 . .
C466 C415 C464 C465 -63.5 . .
C414 C415 C464 C465 62.2 . .
C416 C415 C464 C465 10.6 . .
C465 C415 C464 N451 121.2 . .
C466 C415 C464 N451 57.7 . .
C414 C415 C464 N451 -176.6 . .
C416 C415 C464 N451 131.8 . .
C413 N451 C464 C414 -109.2 . .
C463 N451 C464 C414 -82.2 . .
N401 N451 C464 C414 -49.7 . .
C455 N451 C464 C414 -144 . .
C459 N451 C464 C414 10.7 . .
C409 N451 C464 C414 12.9 . .
C413 N451 C464 C463 -27 . .
N401 N451 C464 C463 32.5 . .
C455 N451 C464 C463 -61.9 . .
C459 N451 C464 C463 92.8 . .
C409 N451 C464 C463 95 . .
C463 N451 C464 C413 27 . .
N401 N451 C464 C413 59.5 . .
C455 N451 C464 C413 -34.8 . .
C459 N451 C464 C413 119.9 . .
C409 N451 C464 C413 122.1 . .
C413 N451 C464 C465 126.3 . .
C463 N451 C464 C465 153.3 . .
N401 N451 C464 C465 -174.2 . .
C455 N451 C464 C465 91.4 . .
C459 N451 C464 C465 -113.8 . .
C409 N451 C464 C465 -111.6 . .
C413 N451 C464 C415 66.7 . .
C463 N451 C464 C415 93.7 . .
N401 N451 C464 C415 126.2 . .
C455 N451 C464 C415 31.8 . .
C459 N451 C464 C415 -173.4 . .
C409 N451 C464 C415 -171.3 . .
C466 C415 C465 C416 -76.8 . .
C464 C415 C465 C416 164.4 . .
C414 C415 C465 C416 138 . .
C464 C415 C465 C466 -118.8 . .
C414 C415 C465 C466 -145.2 . .
C416 C415 C465 C466 76.8 . .
C466 C415 C465 C464 118.8 . .
C414 C415 C465 C464 -26.4 . .
C416 C415 C465 C464 -164.4 . .
C466 C415 C465 C414 145.2 . .
C464 C415 C465 C414 26.4 . .
C416 C415 C465 C414 -138 . .
C466 C416 C465 C415 69.2 . .
C415 C416 C465 C466 -69.2 . .
C415 C416 C465 C464 137.2 . .
C466 C416 C465 C464 -153.6 . .
C415 C416 C465 C414 119.9 . .
C466 C416 C465 C414 -170.9 . .
C414 C464 C465 C415 114.2 . .
C463 C464 C465 C415 10.3 . .
C413 C464 C465 C415 -42.2 . .
N451 C464 C465 C415 -111.1 . .
C414 C464 C465 C416 -28 . .
C463 C464 C465 C416 -132 . .
C413 C464 C465 C416 175.6 . .
C415 C464 C465 C416 -142.2 . .
N451 C464 C465 C416 106.6 . .
C414 C464 C465 C466 -179 . .
C463 C464 C465 C466 77.1 . .
C413 C464 C465 C466 24.6 . .
C415 C464 C465 C466 66.8 . .
N451 C464 C465 C466 -44.3 . .
C463 C464 C465 C414 -103.9 . .
C413 C464 C465 C414 -156.4 . .
C415 C464 C465 C414 -114.2 . .
N451 C464 C465 C414 134.6 . .
C464 C414 C465 C415 -64.2 . .
C463 C414 C465 C415 -46.2 . .
C413 C414 C465 C415 -56.6 . .
C464 C414 C465 C416 166.2 . .
C463 C414 C465 C416 -175.7 . .
C415 C414 C465 C416 -129.6 . .
C413 C414 C465 C416 173.8 . .
C464 C414 C465 C466 1.5 . .
C463 C414 C465 C466 19.6 . .
C415 C414 C465 C466 65.7 . .
C413 C414 C465 C466 9.1 . .
C463 C414 C465 C464 18 . .
C415 C414 C465 C464 64.2 . .
C413 C414 C465 C464 7.5 . .
C464 C415 C466 C465 61.1 . .
C414 C415 C466 C465 36.2 . .
C416 C415 C466 C465 -42.3 . .
C465 C415 C466 C416 42.3 . .
C464 C415 C466 C416 103.5 . .
C414 C415 C466 C416 78.5 . .
C416 C465 C466 C415 119.9 . .
C464 C465 C466 C415 -71 . .
C414 C465 C466 C415 -71.8 . .
C415 C465 C466 C416 -119.9 . .
C464 C465 C466 C416 169.1 . .
C414 C465 C466 C416 168.2 . .
C465 C416 C466 C415 -30.8 . .
C415 C416 C466 C465 30.8 . .
W105 O138 Si1 O140 -5.2(16) . .
W104 O138 Si1 O140 122.1(11) . .
W105 O138 Si1 O139 -123.7(13) . .
W104 O138 Si1 O139 3.7(15) . .
W105 O138 Si1 O137 115.2(13) . .
W104 O138 Si1 O137 -117.5(11) . .
W112 O140 Si1 O138 177.9(10) . .
W111 O140 Si1 O138 -54.2(13) . .
W108 O140 Si1 O138 60.1(12) . .
W112 O140 Si1 O139 -62.6(12) . .
W111 O140 Si1 O139 65.3(12) . .
W108 O140 Si1 O139 179.6(9) . .
W112 O140 Si1 O137 54.4(12) . .
W111 O140 Si1 O137 -177.6(9) . .
W108 O140 Si1 O137 -63.3(11) . .
W107 O139 Si1 O138 -61.2(13) . .
W109 O139 Si1 O138 178.2(10) . .
W110 O139 Si1 O138 59.2(13) . .
W107 O139 Si1 O140 179.7(10) . .
W109 O139 Si1 O140 59.1(12) . .
W110 O139 Si1 O140 -60.0(12) . .
W107 O139 Si1 O137 62.8(12) . .
W109 O139 Si1 O137 -57.8(12) . .
W110 O139 Si1 O137 -176.9(9) . .
W106 O137 Si1 O138 -115.2(12) . .
W103 O137 Si1 O138 116.9(11) . .
W106 O137 Si1 O140 5.9(13) . .
W103 O137 Si1 O140 -122.0(10) . .
W106 O137 Si1 O139 122.8(11) . .
W103 O137 Si1 O139 -5.1(13) . .
W103 O115 V101 O101 -167.5(13) . .
W103 O115 V101 O118 -65.6(13) . .
W103 O115 V101 O113 88.1(13) . .
W103 O115 V101 O114 36(3) . .
W103 O115 V101 V102 75.4(13) . .
W106 O118 V101 O101 168.3(13) . .
W106 O118 V101 O115 65.7(13) . .
W106 O118 V101 O113 -37(3) . .
W106 O118 V101 O114 -88.2(12) . .
W106 O118 V101 V102 -75.0(13) . .
C1A O113 V101 O101 -57(3) . .
V102 O113 V101 O101 95.1(12) . .
C1A O113 V101 O115 45(3) . .
V102 O113 V101 O115 -162.0(10) . .
C1A O113 V101 O118 148(3) . .
V102 O113 V101 O118 -59(2) . .
C1A O113 V101 O114 -157(3) . .
V102 O113 V101 O114 -4.0(9) . .
C1A O113 V101 V102 -153(4) . .
C1B O114 V101 O101 68(4) . .
V102 O114 V101 O101 -96.1(11) . .
C1B O114 V101 O115 -135(4) . .
V102 O114 V101 O115 60(2) . .
C1B O114 V101 O118 -34(4) . .
V102 O114 V101 O118 162.0(9) . .
C1B O114 V101 O113 168(4) . .
V102 O114 V101 O113 3.9(8) . .
C1B O114 V101 V102 164(4) . .
W104 O116 V102 O102 171.0(14) . .
W104 O116 V102 O113 -87.1(14) . .
W104 O116 V102 O117 66.8(15) . .
W104 O116 V102 O114 -28(3) . .
W104 O116 V102 V101 -72.8(15) . .
C1A O113 V102 O102 59(3) . .
V101 O113 V102 O102 -94.7(13) . .
C1A O113 V102 O116 -45(3) . .
V101 O113 V102 O116 160.8(10) . .
C1A O113 V102 O117 -150(3) . .
V101 O113 V102 O117 56(2) . .
C1A O113 V102 O114 158(3) . .
V101 O113 V102 O114 4.0(9) . .
C1A O113 V102 V101 154(3) . .
W105 O117 V102 O102 -169.7(15) . .
W105 O117 V102 O116 -65.0(15) . .
W105 O117 V102 O113 40(3) . .
W105 O117 V102 O114 88.8(14) . .
W105 O117 V102 V101 76.6(15) . .
C1B O114 V102 O102 -68(4) . .
V101 O114 V102 O102 93.9(12) . .
C1B O114 V102 O116 131(4) . .
V101 O114 V102 O116 -67(2) . .
C1B O114 V102 O113 -166(4) . .
V101 O114 V102 O113 -4.0(9) . .
C1B O114 V102 O117 35(4) . .
V101 O114 V102 O117 -163.1(10) . .
C1B O114 V102 V101 -162(4) . .
O101 V101 V102 O102 -1.1(13) . .
O115 V101 V102 O102 115.0(13) . .
O118 V101 V102 O102 -116.5(12) . .
O113 V101 V102 O102 92.6(14) . .
O114 V101 V102 O102 -93.8(13) . .
O101 V101 V102 O116 -118.2(12) . .
O115 V101 V102 O116 -2.1(12) . .
O118 V101 V102 O116 126.4(11) . .
O113 V101 V102 O116 -24.6(13) . .
O114 V101 V102 O116 149.0(13) . .
O101 V101 V102 O113 -93.7(13) . .
O115 V101 V102 O113 22.4(12) . .
O118 V101 V102 O113 150.9(12) . .
O114 V101 V102 O113 173.6(14) . .
O101 V101 V102 O117 113.4(12) . .
O115 V101 V102 O117 -130.5(12) . .
O118 V101 V102 O117 -2.0(11) . .
O113 V101 V102 O117 -152.9(13) . .
O114 V101 V102 O117 20.6(12) . .
O101 V101 V102 O114 92.8(12) . .
O115 V101 V102 O114 -151.1(12) . .
O118 V101 V102 O114 -22.6(11) . .
O113 V101 V102 O114 -173.6(14) . .
W109 O125 W103 O103 122.0(18) . .
W109 O125 W103 O115 -64(4) . .
W109 O125 W103 O124 -137.7(18) . .
W109 O125 W103 O119 20.9(17) . .
W109 O125 W103 O137 -64.9(17) . .
V101 O115 W103 O103 169.3(13) . .
V101 O115 W103 O125 -5(4) . .
V101 O115 W103 O124 69.2(13) . .
V101 O115 W103 O119 -88.6(13) . .
V101 O115 W103 O137 -3.7(11) . .
W106 O124 W103 O103 -176.6(13) . .
W106 O124 W103 O125 87.5(12) . .
W106 O124 W103 O115 -77.0(13) . .
W106 O124 W103 O119 13(3) . .
W106 O124 W103 O137 2.6(10) . .
W107 O119 W103 O103 -114.6(19) . .
W107 O119 W103 O125 -19.3(18) . .
W107 O119 W103 O115 144.6(18) . .
W107 O119 W103 O124 55(3) . .
W107 O119 W103 O137 65.7(18) . .
Si1 O137 W103 O103 146(7) . .
W106 O137 W103 O103 5(7) . .
Si1 O137 W103 O125 49.2(11) . .
W106 O137 W103 O125 -91.9(7) . .
Si1 O137 W103 O115 -130.5(12) . .
W106 O137 W103 O115 88.4(7) . .
Si1 O137 W103 O124 139.2(13) . .
W106 O137 W103 O124 -1.9(7) . .
Si1 O137 W103 O119 -36.7(11) . .
W106 O137 W103 O119 -177.8(6) . .
W107 O120 W104 O104 114.8(19) . .
W107 O120 W104 O116 -149.3(19) . .
W107 O120 W104 O126 15.2(19) . .
W107 O120 W104 O121 -63(3) . .
W107 O120 W104 O138 -69.1(19) . .
V102 O116 W104 O104 -171.8(14) . .
V102 O116 W104 O120 88.1(14) . .
V102 O116 W104 O126 8(4) . .
V102 O116 W104 O121 -70.9(14) . .
V102 O116 W104 O138 3.1(12) . .
W110 O126 W104 O104 -118.5(18) . .
W110 O126 W104 O120 -18.8(18) . .
W110 O126 W104 O116 62(4) . .
W110 O126 W104 O121 140.7(18) . .
W110 O126 W104 O138 66.7(17) . .
W105 O121 W104 O104 170.5(10) . .
W105 O121 W104 O120 -12(3) . .
W105 O121 W104 O116 74.9(11) . .
W105 O121 W104 O126 -89.7(11) . .
W105 O121 W104 O138 -5.4(9) . .
Si1 O138 W104 O104 -176(7) . .
W105 O138 W104 O104 -35(7) . .
Si1 O138 W104 O120 40.0(13) . .
W105 O138 W104 O120 -178.2(8) . .
Si1 O138 W104 O116 131.2(14) . .
W105 O138 W104 O116 -87.0(9) . .
Si1 O138 W104 O126 -47.6(13) . .
W105 O138 W104 O126 94.3(8) . .
Si1 O138 W104 O121 -137.7(14) . .
W105 O138 W104 O121 4.2(7) . .
V102 O117 W105 O105 167.4(14) . .
V102 O117 W105 O122 -88.5(14) . .
V102 O117 W105 O121 69.7(14) . .
V102 O117 W105 O127 -3(4) . .
V102 O117 W105 O138 -7.5(13) . .
W108 O122 W105 O105 -102.5(17) . .
W108 O122 W105 O117 160.0(17) . .
W108 O122 W105 O121 71(3) . .
W108 O122 W105 O127 -4.6(17) . .
W108 O122 W105 O138 78.6(16) . .
W104 O121 W105 O105 -173.1(12) . .
W104 O121 W105 O117 -75.4(12) . .
W104 O121 W105 O122 13(3) . .
W104 O121 W105 O127 89.7(11) . .
W104 O121 W105 O138 5.6(10) . .
W111 O127 W105 O105 119(2) . .
W111 O127 W105 O117 -71(4) . .
W111 O127 W105 O122 14.6(19) . .
W111 O127 W105 O121 -144(2) . .
W111 O127 W105 O138 -66.4(19) . .
Si1 O138 W105 O105 149(9) . .
W104 O138 W105 O105 10(10) . .
Si1 O138 W105 O117 -132.9(15) . .
W104 O138 W105 O117 88.2(9) . .
Si1 O138 W105 O122 -42.5(14) . .
W104 O138 W105 O122 178.7(8) . .
Si1 O138 W105 O121 134.7(15) . .
W104 O138 W105 O121 -4.2(7) . .
Si1 O138 W105 O127 48.3(14) . .
W104 O138 W105 O127 -90.6(8) . .
W103 O124 W106 O106 174.3(12) . .
W103 O124 W106 O128 -86.7(12) . .
W103 O124 W106 O118 75.7(12) . .
W103 O124 W106 O123 -4(3) . .
W103 O124 W106 O137 -2.6(10) . .
W112 O128 W106 O106 -120.1(17) . .
W112 O128 W106 O124 141.5(17) . .
W112 O128 W106 O118 66(3) . .
W112 O128 W106 O123 -16.7(17) . .
W112 O128 W106 O137 67.0(17) . .
V101 O118 W106 O106 -166.8(12) . .
V101 O118 W106 O124 -68.8(13) . .
V101 O118 W106 O128 7(3) . .
V101 O118 W106 O123 89.6(12) . .
V101 O118 W106 O137 6.1(11) . .
W108 O123 W106 O106 111.5(16) . .
W108 O123 W106 O124 -70(3) . .
W108 O123 W106 O128 12.6(16) . .
W108 O123 W106 O118 -149.4(16) . .
W108 O123 W106 O137 -71.6(15) . .
Si1 O137 W106 O106 -161(5) . .
W103 O137 W106 O106 -22(6) . .
Si1 O137 W106 O124 -137.9(13) . .
W103 O137 W106 O124 1.9(7) . .
Si1 O137 W106 O128 -47.3(11) . .
W103 O137 W106 O128 92.6(7) . .
Si1 O137 W106 O118 132.3(12) . .
W103 O137 W106 O118 -87.8(7) . .
Si1 O137 W106 O123 41.6(11) . .
W103 O137 W106 O123 -178.6(7) . .
W103 O119 W107 O107 142.4(18) . .
W103 O119 W107 O120 -112.3(18) . .
W103 O119 W107 O129 43.9(18) . .
W103 O119 W107 O130 -11(3) . .
W103 O119 W107 O139 -32.8(17) . .
W104 O120 W107 O107 -138.9(18) . .
W104 O120 W107 O119 115.5(18) . .
W104 O120 W107 O129 18(3) . .
W104 O120 W107 O130 -41.6(19) . .
W104 O120 W107 O139 36.0(18) . .
W109 O129 W107 O107 179.9(12) . .
W109 O129 W107 O119 -77.8(12) . .
W109 O129 W107 O120 22(3) . .
W109 O129 W107 O130 83.1(12) . .
W109 O129 W107 O139 4.4(10) . .
W110 O130 W107 O107 -179.3(10) . .
W110 O130 W107 O119 -25(2) . .
W110 O130 W107 O120 78.6(10) . .
W110 O130 W107 O129 -80.7(11) . .
W110 O130 W107 O139 -3.4(9) . .
Si1 O139 W107 O107 177(7) . .
W109 O139 W107 O107 -48(8) . .
W110 O139 W107 O107 43(8) . .
Si1 O139 W107 O119 -51.4(11) . .
W109 O139 W107 O119 83.2(6) . .
W110 O139 W107 O119 174.0(7) . .
Si1 O139 W107 O120 49.5(12) . .
W109 O139 W107 O120 -175.9(7) . .
W110 O139 W107 O120 -85.2(7) . .
Si1 O139 W107 O129 -137.8(13) . .
W109 O139 W107 O129 -3.2(7) . .
W110 O139 W107 O129 87.5(8) . .
Si1 O139 W107 O130 137.1(12) . .
W109 O139 W107 O130 -88.3(7) . .
W110 O139 W107 O130 2.5(6) . .
W106 O123 W108 O108 -136.5(15) . .
W106 O123 W108 O131 25(3) . .
W106 O123 W108 O132 -38.0(16) . .
W106 O123 W108 O122 116.9(15) . .
W106 O123 W108 O140 37.0(15) . .
W111 O131 W108 O108 179.4(12) . .
W111 O131 W108 O123 17(3) . .
W111 O131 W108 O132 81.8(12) . .
W111 O131 W108 O122 -75.2(11) . .
W111 O131 W108 O140 5.4(10) . .
W112 O132 W108 O108 -179.6(11) . .
W112 O132 W108 O123 77.6(10) . .
W112 O132 W108 O131 -80.3(10) . .
W112 O132 W108 O122 -13(2) . .
W112 O132 W108 O140 -4.9(8) . .
W105 O122 W108 O108 128.8(16) . .
W105 O122 W108 O123 -126.8(16) . .
W105 O122 W108 O131 28.6(16) . .
W105 O122 W108 O132 -37(3) . .
W105 O122 W108 O140 -45.4(15) . .
Si1 O140 W108 O108 178(5) . .
W112 O140 W108 O108 43(6) . .
W111 O140 W108 O108 -50(6) . .
Si1 O140 W108 O123 49.7(10) . .
W112 O140 W108 O123 -85.7(6) . .
W111 O140 W108 O123 -178.8(7) . .
Si1 O140 W108 O131 -135.3(11) . .
W112 O140 W108 O131 89.3(7) . .
W111 O140 W108 O131 -3.8(7) . .
Si1 O140 W108 O132 138.9(11) . .
W112 O140 W108 O132 3.6(6) . .
W111 O140 W108 O132 -89.6(7) . .
Si1 O140 W108 O122 -44.7(10) . .
W112 O140 W108 O122 180.0(7) . .
W111 O140 W108 O122 86.9(6) . .
W112 O136 W109 O109 -141(3) . .
W112 O136 W109 O129 35(5) . .
W112 O136 W109 O133 118(3) . .
W112 O136 W109 O125 -38(3) . .
W112 O136 W109 O139 44(3) . .
W107 O129 W109 O109 -179.2(12) . .
W107 O129 W109 O136 4(3) . .
W107 O129 W109 O133 -78.4(13) . .
W107 O129 W109 O125 79.1(12) . .
W107 O129 W109 O139 -4.4(10) . .
W110 O133 W109 O109 167.8(12) . .
W110 O133 W109 O136 -89.9(13) . .
W110 O133 W109 O129 69.5(14) . .
W110 O133 W109 O125 0(3) . .
W110 O133 W109 O139 -6.3(11) . .
W103 O125 W109 O109 -145.7(17) . .
W103 O125 W109 O136 112.1(18) . .
W103 O125 W109 O129 -48.0(18) . .
W103 O125 W109 O133 22(3) . .
W103 O125 W109 O139 28.2(17) . .
Si1 O139 W109 O109 -18E1(5) . .
W107 O139 W109 O109 46(6) . .
W110 O139 W109 O109 -44(6) . .
Si1 O139 W109 O136 -37.6(11) . .
W107 O139 W109 O136 -173.6(7) . .
W110 O139 W109 O136 96.3(7) . .
Si1 O139 W109 O129 139.3(13) . .
W107 O139 W109 O129 3.3(8) . .
W110 O139 W109 O129 -86.8(8) . .
Si1 O139 W109 O133 -129.5(13) . .
W107 O139 W109 O133 94.5(8) . .
W110 O139 W109 O133 4.4(8) . .
Si1 O139 W109 O125 53.2(11) . .
W107 O139 W109 O125 -82.8(7) . .
W110 O139 W109 O125 -172.9(7) . .
W109 O133 W110 O110 -169.4(13) . .
W109 O133 W110 O130 -70.0(13) . .
W109 O133 W110 O126 1(3) . .
W109 O133 W110 O134 90.0(13) . .
W109 O133 W110 O139 6.3(11) . .
W107 O130 W110 O110 178.0(11) . .
W107 O130 W110 O133 77.4(11) . .
W107 O130 W110 O126 -79.0(10) . .
W107 O130 W110 O134 -16(3) . .
W107 O130 W110 O139 3.3(9) . .
W104 O126 W110 O110 145.2(17) . .
W104 O126 W110 O133 -25(3) . .
W104 O126 W110 O130 47.0(17) . .
W104 O126 W110 O134 -115.3(18) . .
W104 O126 W110 O139 -30.3(17) . .
W111 O134 W110 O110 150(3) . .
W111 O134 W110 O133 -109(3) . .
W111 O134 W110 O130 -16(5) . .
W111 O134 W110 O126 46(3) . .
W111 O134 W110 O139 -35(3) . .
Si1 O139 W110 O110 169(7) . .
W107 O139 W110 O110 -55(7) . .
W109 O139 W110 O110 35(7) . .
Si1 O139 W110 O133 129.2(13) . .
W107 O139 W110 O133 -94.9(8) . .
W109 O139 W110 O133 -4.5(8) . .
Si1 O139 W110 O130 -138.4(12) . .
W107 O139 W110 O130 -2.5(6) . .
W109 O139 W110 O130 87.9(7) . .
Si1 O139 W110 O126 -52.9(11) . .
W107 O139 W110 O126 83.0(7) . .
W109 O139 W110 O126 173.4(7) . .
Si1 O139 W110 O134 35.0(11) . .
W107 O139 W110 O134 170.9(7) . .
W109 O139 W110 O134 -98.6(7) . .
W110 O134 W111 O111 -150(3) . .
W110 O134 W111 O131 25(5) . .
W110 O134 W111 O127 -47(3) . .
W110 O134 W111 O135 110(3) . .
W110 O134 W111 O140 37(3) . .
W108 O131 W111 O111 -177.3(13) . .
W108 O131 W111 O134 8(3) . .
W108 O131 W111 O127 79.7(12) . .
W108 O131 W111 O135 -78.1(13) . .
W108 O131 W111 O140 -5.5(10) . .
W105 O127 W111 O111 -143.0(19) . .
W105 O127 W111 O134 117(2) . .
W105 O127 W111 O131 -44.2(19) . .
W105 O127 W111 O135 32(4) . .
W105 O127 W111 O140 32.6(19) . .
W112 O135 W111 O111 166.4(14) . .
W112 O135 W111 O134 -93.4(14) . .
W112 O135 W111 O131 67.0(14) . .
W112 O135 W111 O127 -9(3) . .
W112 O135 W111 O140 -9.3(11) . .
Si1 O140 W111 O111 -163(6) . .
W112 O140 W111 O111 -22(6) . .
W108 O140 W111 O111 68(6) . .
Si1 O140 W111 O134 -42.5(11) . .
W112 O140 W111 O134 98.6(8) . .
W108 O140 W111 O134 -171.7(8) . .
Si1 O140 W111 O131 133.1(12) . .
W112 O140 W111 O131 -85.8(7) . .
W108 O140 W111 O131 3.9(7) . .
Si1 O140 W111 O127 46.0(11) . .
W112 O140 W111 O127 -172.9(8) . .
W108 O140 W111 O127 -83.2(7) . .
Si1 O140 W111 O135 -134.3(13) . .
W112 O140 W111 O135 6.8(8) . .
W108 O140 W111 O135 96.4(8) . .
W109 O136 W112 O112 143(3) . .
W109 O136 W112 O132 -32(5) . .
W109 O136 W112 O135 -117(3) . .
W109 O136 W112 O128 38(3) . .
W109 O136 W112 O140 -44(3) . .
W108 O132 W112 O112 177.6(10) . .
W108 O132 W112 O136 -8(3) . .
W108 O132 W112 O135 77.8(11) . .
W108 O132 W112 O128 -78.5(10) . .
W108 O132 W112 O140 5.0(9) . .
W111 O135 W112 O112 -169.0(13) . .
W111 O135 W112 O136 91.4(14) . .
W111 O135 W112 O132 -67.5(13) . .
W111 O135 W112 O128 7(3) . .
W111 O135 W112 O140 9.4(11) . .
W106 O128 W112 O112 145.2(17) . .
W106 O128 W112 O136 -115.7(17) . .
W106 O128 W112 O132 44.4(17) . .
W106 O128 W112 O135 -31(3) . .
W106 O128 W112 O140 -33.1(16) . .
Si1 O140 W112 O112 145(6) . .
W111 O140 W112 O112 6(7) . .
W108 O140 W112 O112 -83(6) . .
Si1 O140 W112 O136 40.6(11) . .
W111 O140 W112 O136 -99.0(7) . .
W108 O140 W112 O136 171.8(7) . .
Si1 O140 W112 O132 -134.8(12) . .
W111 O140 W112 O132 85.7(7) . .
W108 O140 W112 O132 -3.6(6) . .
Si1 O140 W112 O135 132.8(13) . .
W111 O140 W112 O135 -6.8(8) . .
W108 O140 W112 O135 -96.0(9) . .
Si1 O140 W112 O128 -48.1(11) . .
W111 O140 W112 O128 172.4(7) . .
W108 O140 W112 O128 83.1(6) . .

loop_
_platon_squeeze_void_nr
_platon_squeeze_void_average_x
_platon_squeeze_void_average_y
_platon_squeeze_void_average_z
_platon_squeeze_void_volume
_platon_squeeze_void_count_electrons
1 0.750 0.000 0.029 711.7 -20.9
2 0.250 0.500 -0.039 711.5 -23.8
3 0.735 0.466 0.225 24.0 3.5
4 0.265 0.966 0.275 24.0 3.5
5 0.765 0.534 0.725 24.0 4.3
6 0.234 0.034 0.775 23.9 3.7
